data_1548651
loop_
_publ_author_name
'Rizzuto, Felix J.'
'Kieffer, Marion'
'Nitschke, Jonathan R.'

_publ_section_title
;
 Quantified structural speciation in self-sorted CoII6L<sub>4</sub> cage
 systems.
;
_journal_issue 7
_journal_name_full 'Chemical science'
_journal_page_first 1925
_journal_page_last 1930
_journal_paper_doi 10.1039/c7sc04927g
_journal_volume 9
_journal_year 2018
_chemical_formula_moiety '(Co6 C228 H144 N40), 5(B F4), 7(C F3 S O3), 7(C2 H3 N), 0.25(C6 H14 O)'
_chemical_formula_sum 'C250.5 H168.5 B5 Co6 F41 N47 O21.25 S7'
_chemical_formula_weight 5587.86
_space_group_crystal_system triclinic
_space_group_IT_number 2
_space_group_name_Hall '-P 1'
_space_group_name_H-M_alt 'P -1'
_symmetry_space_group_name_Hall '-P 1'
_symmetry_space_group_name_H-M 'P -1'
_atom_sites_solution_hydrogens geom
_audit_creation_method SHELXL-2014/7
_audit_update_record
;
2017-08-10 deposited with the CCDC.
2018-01-10 downloaded from the CCDC.
;
_cell_angle_alpha 93.2080(10)
_cell_angle_beta 101.6240(10)
_cell_angle_gamma 118.5210(10)
_cell_formula_units_Z 2
_cell_length_a 21.2508(3)
_cell_length_b 21.6182(2)
_cell_length_c 39.5929(4)
_cell_measurement_reflns_used 41347
_cell_measurement_temperature 100(2)
_cell_measurement_theta_max 21.3100
_cell_measurement_theta_min 1.5440
_cell_volume 15407.3(4)
_computing_cell_refinement
;
CrysAlisPro, Agilent Technologies,
Version 1.171.37.35 (release 13-08-2014 CrysAlis171 .NET)
(compiled Aug 13 2014,18:06:01)
;
_computing_data_collection
;
GDA 8.44, generic data acquisition software
;
_computing_data_reduction
;
CrysAlisPro, Agilent Technologies,
Version 1.171.37.35 (release 13-08-2014 CrysAlis171 .NET)
(compiled Aug 13 2014,18:06:01)
;
_computing_structure_refinement 'SHELXL-2014/7 (Sheldrick, 2014)'
_computing_structure_solution 'SHELXT (Sheldrick, 2014)'
_diffrn_ambient_temperature 100(2)
_diffrn_detector 'Photon counting pixel array'
_diffrn_detector_type 'Dectris Pilatus 2M'
_diffrn_measured_fraction_theta_full 0.995
_diffrn_measured_fraction_theta_max 0.995
_diffrn_measurement_device 'Fixed \c 3-circle diffractometer'
_diffrn_measurement_device_type 'Fluid Film Devices'
_diffrn_measurement_method '\f rotation with 0.1 degree frames'
_diffrn_measurement_specimen_support 'MiTeGen MicroMount'
_diffrn_radiation_monochromator 'Silicon 111'
_diffrn_radiation_source 'Diamond Light Source Beamline I19'
_diffrn_radiation_type Synchrotron
_diffrn_radiation_wavelength 0.6889
_diffrn_reflns_av_R_equivalents 0.0617
_diffrn_reflns_av_unetI/netI 0.0610
_diffrn_reflns_Laue_measured_fraction_full 0.995
_diffrn_reflns_Laue_measured_fraction_max 0.995
_diffrn_reflns_limit_h_max 22
_diffrn_reflns_limit_h_min -22
_diffrn_reflns_limit_k_max 22
_diffrn_reflns_limit_k_min -22
_diffrn_reflns_limit_l_max 41
_diffrn_reflns_limit_l_min -41
_diffrn_reflns_number 142112
_diffrn_reflns_point_group_measured_fraction_full 0.995
_diffrn_reflns_point_group_measured_fraction_max 0.995
_diffrn_reflns_theta_full 21.311
_diffrn_reflns_theta_max 21.311
_diffrn_reflns_theta_min 1.551
_exptl_absorpt_coefficient_mu 0.409
_exptl_absorpt_correction_T_max 0.7446
_exptl_absorpt_correction_T_min 0.5776
_exptl_absorpt_correction_type multi-scan
_exptl_absorpt_process_details SADABS
_exptl_crystal_colour purple
_exptl_crystal_density_diffrn 1.204
_exptl_crystal_description block
_exptl_crystal_F_000 5677
_exptl_crystal_size_max 0.130
_exptl_crystal_size_mid 0.080
_exptl_crystal_size_min 0.040
_refine_diff_density_max 1.568
_refine_diff_density_min -0.756
_refine_diff_density_rms 0.102
_refine_ls_extinction_method none
_refine_ls_goodness_of_fit_ref 1.058
_refine_ls_hydrogen_treatment constr
_refine_ls_matrix_type full
_refine_ls_number_parameters 3468
_refine_ls_number_reflns 37722
_refine_ls_number_restraints 8974
_refine_ls_restrained_S_all 0.992
_refine_ls_R_factor_all 0.1226
_refine_ls_R_factor_gt 0.1132
_refine_ls_shift/su_max 0.004
_refine_ls_shift/su_mean 0.000
_refine_ls_structure_factor_coef Fsqd
_refine_ls_weighting_details
'w={1-exp[-20.0000(sin\q/\l)^2^)]}/[\s^2^(Fo^2^)+(0.1000P)^2^+25.0000P] where P=(Fo^2^+2Fc^2^)/3'
_refine_ls_weighting_scheme calc
_refine_ls_wR_factor_gt 0.2700
_refine_ls_wR_factor_ref 0.2782
_reflns_Friedel_coverage 0.000
_reflns_number_gt 30531
_reflns_number_total 37722
_reflns_threshold_expression 'I > 2\s(I)'
_cod_data_source_file c7sc04927g2.cif
_cod_data_source_block sad_a_sq
_cod_depositor_comments 'Adding full bibliography for 1548651--1548652.cif.'
_cod_original_cell_volume 15407.3(3)
_cod_original_formula_sum 'C250.50 H168.50 B5 Co6 F41 N47 O21.25 S7'
_cod_database_code 1548651
_shelx_shelxl_version_number 2014/7
_shelx_space_group_comment
;
The symmetry employed for this shelxl refinement is uniquely defined
by the following loop, which should always be used as a source of
symmetry information in preference to the above space-group names.
They are only intended as comments.
;
_shelx_estimated_absorpt_t_min 0.949
_shelx_estimated_absorpt_t_max 0.984
_platon_squeeze_void_probe_radius 1.20

loop_
_space_group_symop_operation_xyz
'x, y, z'
'-x, -y, -z'

loop_
_atom_site_label
_atom_site_type_symbol
_atom_site_fract_x
_atom_site_fract_y
_atom_site_fract_z
_atom_site_U_iso_or_equiv
_atom_site_adp_type
_atom_site_occupancy
_atom_site_site_symmetry_order
_atom_site_calc_flag
_atom_site_refinement_flags_posn
_atom_site_refinement_flags_adp
_atom_site_refinement_flags_occupancy
_atom_site_disorder_assembly
_atom_site_disorder_group
Co1 Co 0.30931(4) -0.05398(4) 0.39964(2) 0.0746(2) Uani 1 1 d . . . . .
Co2 Co 0.53131(8) -0.09739(6) 0.12812(3) 0.1272(4) Uani 1 1 d . . . . .
Co3 Co 0.13407(6) 0.14342(6) 0.11831(2) 0.0987(3) Uani 1 1 d . . . . .
Co4 Co 0.56118(5) 0.60014(4) 0.39890(2) 0.0753(2) Uani 1 1 d . . . . .
Co5 Co 0.73089(8) 0.50140(7) 0.12485(3) 0.1215(4) Uani 1 1 d . . . . .
Co6 Co 0.96428(4) 0.33552(4) 0.40632(2) 0.0695(2) Uani 1 1 d . . . . .
C100 C 1.0155(4) 0.2905(3) 0.47915(18) 0.0923(19) Uani 1 1 d D U . . .
H100 H 0.9913 0.2429 0.4667 0.111 Uiso 1 1 calc R U . . .
C101 C 1.0534(4) 0.3046(4) 0.51418(18) 0.097(2) Uani 1 1 d D U . . .
H101 H 1.0558 0.2673 0.5250 0.116 Uiso 1 1 calc R U . . .
C102 C 1.0872(4) 0.3719(4) 0.53292(17) 0.0905(18) Uani 1 1 d D U . . .
H102 H 1.1121 0.3816 0.5570 0.109 Uiso 1 1 calc R U . . .
C103 C 1.0848(3) 0.4258(3) 0.51661(15) 0.0750(15) Uani 1 1 d D U . . .
C104 C 1.1185(3) 0.4993(3) 0.53345(16) 0.0806(16) Uani 1 1 d D U . . .
H104 H 1.1433 0.5125 0.5577 0.097 Uiso 1 1 calc R U . . .
C105 C 1.1156(3) 0.5497(3) 0.51566(16) 0.0793(16) Uani 1 1 d D U . . .
H105 H 1.1395 0.5977 0.5275 0.095 Uiso 1 1 calc R U . . .
C106 C 1.0777(3) 0.5327(3) 0.47954(15) 0.0740(15) Uani 1 1 d D U . . .
C107 C 1.0708(3) 0.5807(3) 0.45881(16) 0.0814(16) Uani 1 1 d D U . . .
H107 H 1.0938 0.6299 0.4687 0.098 Uiso 1 1 calc R U . . .
C108 C 1.0311(3) 0.5573(3) 0.42430(16) 0.0794(16) Uani 1 1 d D U . . .
H108 H 1.0259 0.5898 0.4104 0.095 Uiso 1 1 calc R U . . .
C109 C 0.9984(3) 0.4849(3) 0.40983(14) 0.0696(14) Uani 1 1 d D U . . .
C110 C 1.0429(3) 0.4607(3) 0.46287(14) 0.0677(14) Uani 1 1 d D U . . .
C111 C 1.0466(3) 0.4075(3) 0.48112(14) 0.0696(14) Uani 1 1 d D U . . .
C112 C 0.9535(3) 0.4520(3) 0.37371(15) 0.0742(15) Uani 1 1 d D U . . .
H112 H 0.9437 0.4794 0.3577 0.089 Uiso 1 1 calc R U . . .
C113 C 0.8794(3) 0.3495(3) 0.33063(15) 0.0781(16) Uani 1 1 d D U . . .
C114 C 0.8328(5) 0.3720(4) 0.31326(17) 0.106(2) Uani 1 1 d D U . . .
H114 H 0.8338 0.4129 0.3241 0.128 Uiso 1 1 calc R U . . .
C115 C 0.7854(5) 0.3371(4) 0.28094(19) 0.112(2) Uani 1 1 d D U . . .
H115 H 0.7512 0.3513 0.2703 0.134 Uiso 1 1 calc R U . . .
C116 C 0.7880(4) 0.2806(4) 0.26388(17) 0.103(2) Uani 1 1 d D U . . .
C117 C 0.8336(5) 0.2574(4) 0.28133(19) 0.113(3) Uani 1 1 d D U . . .
H117 H 0.8345 0.2179 0.2702 0.136 Uiso 1 1 calc R U . . .
C118 C 0.8775(4) 0.2905(4) 0.31453(18) 0.101(2) Uani 1 1 d D U . . .
H118 H 0.9070 0.2725 0.3265 0.122 Uiso 1 1 calc R U . . .
C120 C 0.8072(7) 0.6571(6) 0.1029(3) 0.169(4) Uani 1 1 d D U . . .
H120 H 0.8530 0.6660 0.1176 0.203 Uiso 1 1 calc R U . . .
C121 C 0.8057(9) 0.7115(7) 0.0844(4) 0.202(7) Uani 1 1 d D U . . .
H121 H 0.8501 0.7557 0.0868 0.243 Uiso 1 1 calc R U . . .
C122 C 0.7415(9) 0.7000(7) 0.0635(3) 0.182(6) Uani 1 1 d D U . . .
H122 H 0.7399 0.7353 0.0506 0.218 Uiso 1 1 calc R U . . .
C123 C 0.6781(7) 0.6362(5) 0.0611(3) 0.148(4) Uani 1 1 d D U . . .
C124 C 0.6049(8) 0.6193(6) 0.0410(3) 0.155(4) Uani 1 1 d D U . . .
H124 H 0.6003 0.6538 0.0284 0.186 Uiso 1 1 calc R U . . .
C125 C 0.5441(7) 0.5572(6) 0.0395(2) 0.142(3) Uani 1 1 d D U . . .
H125 H 0.4971 0.5489 0.0266 0.171 Uiso 1 1 calc R U . . .
C126 C 0.5491(6) 0.5027(5) 0.0572(2) 0.128(3) Uani 1 1 d D U . . .
C127 C 0.4887(6) 0.4350(5) 0.0562(2) 0.134(3) Uani 1 1 d D U . . .
H127 H 0.4406 0.4225 0.0428 0.160 Uiso 1 1 calc R U . . .
C128 C 0.4985(6) 0.3862(5) 0.0746(2) 0.133(3) Uani 1 1 d D U . . .
H128 H 0.4581 0.3401 0.0739 0.159 Uiso 1 1 calc R U . . .
C129 C 0.5708(6) 0.4078(5) 0.0943(2) 0.122(3) Uani 1 1 d D U . . .
C130 C 0.6186(6) 0.5186(4) 0.0770(2) 0.118(3) Uani 1 1 d D U . . .
C131 C 0.6827(6) 0.5848(5) 0.0793(2) 0.124(3) Uani 1 1 d D U . . .
C132 C 0.5910(6) 0.3648(5) 0.1162(2) 0.131(3) Uani 1 1 d D U . . .
H132 H 0.5551 0.3172 0.1169 0.157 Uiso 1 1 calc R U . . .
C133 C 0.6784(5) 0.3538(4) 0.1582(2) 0.114(3) Uani 1 1 d D U . . .
C134 C 0.6268(7) 0.2903(6) 0.1652(3) 0.174(4) Uani 1 1 d D U . . .
H134 H 0.5758 0.2710 0.1538 0.208 Uiso 1 1 calc R U . . .
C135 C 0.6477(6) 0.2541(6) 0.1884(3) 0.168(4) Uani 1 1 d D U . . .
H135 H 0.6114 0.2097 0.1925 0.201 Uiso 1 1 calc R U . . .
C136 C 0.7214(5) 0.2824(4) 0.20571(18) 0.117(3) Uani 1 1 d D U . . .
C137 C 0.7705(6) 0.3487(5) 0.2013(2) 0.134(3) Uani 1 1 d D U . . .
H137 H 0.8204 0.3716 0.2150 0.161 Uiso 1 1 calc R U . . .
C138 C 0.7493(6) 0.3833(5) 0.1775(3) 0.136(3) Uani 1 1 d D U . . .
H138 H 0.7853 0.4290 0.1744 0.163 Uiso 1 1 calc R U . . .
C140 C 0.3903(8) -0.1895(6) 0.0617(3) 0.203(7) Uani 1 1 d D U . . .
H140 H 0.4064 -0.1469 0.0521 0.244 Uiso 1 1 calc R U . . .
C141 C 0.3255(9) -0.2526(8) 0.0421(4) 0.216(6) Uani 1 1 d D U . . .
H141 H 0.2949 -0.2521 0.0211 0.259 Uiso 1 1 calc R U . . .
C142 C 0.3100(10) -0.3137(9) 0.0550(4) 0.235(7) Uani 1 1 d D U . . .
H142 H 0.2709 -0.3577 0.0409 0.282 Uiso 1 1 calc R U . . .
C143 C 0.3477(8) -0.3154(6) 0.0873(3) 0.179(5) Uani 1 1 d D U . . .
C144 C 0.3322(9) -0.3764(8) 0.1036(4) 0.201(6) Uani 1 1 d D U . . .
H144 H 0.2922 -0.4216 0.0912 0.241 Uiso 1 1 calc R U . . .
C145 C 0.3720(9) -0.3734(6) 0.1362(4) 0.211(7) Uani 1 1 d D U . . .
H145 H 0.3608 -0.4152 0.1462 0.253 Uiso 1 1 calc R U . . .
C146 C 0.4322(7) -0.3031(5) 0.1549(3) 0.167(5) Uani 1 1 d D U . . .
C147 C 0.4772(9) -0.2940(6) 0.1883(4) 0.206(7) Uani 1 1 d D U . . .
H147 H 0.4697 -0.3342 0.1992 0.248 Uiso 1 1 calc R U . . .
C148 C 0.5326(9) -0.2257(6) 0.2051(3) 0.194(6) Uani 1 1 d D U . . .
H148 H 0.5636 -0.2177 0.2277 0.233 Uiso 1 1 calc R U . . .
C149 C 0.5410(7) -0.1686(4) 0.1872(3) 0.157(4) Uani 1 1 d D U . . .
C150 C 0.4489(6) -0.2441(4) 0.1391(3) 0.142(4) Uani 1 1 d D U . . .
C151 C 0.4082(6) -0.2489(5) 0.1060(3) 0.145(4) Uani 1 1 d D U . . .
C152 C 0.5929(7) -0.0932(5) 0.2027(3) 0.153(4) Uani 1 1 d D U . . .
H152 H 0.6206 -0.0784 0.2265 0.184 Uiso 1 1 calc R U . . .
C153 C 0.6385(5) 0.0268(4) 0.1957(2) 0.118(3) Uani 1 1 d D U . . .
C154 C 0.6363(7) 0.0508(5) 0.2282(2) 0.147(4) Uani 1 1 d D U . . .
H154 H 0.6109 0.0177 0.2421 0.176 Uiso 1 1 calc R U . . .
C155 C 0.6720(7) 0.1248(4) 0.2405(2) 0.155(4) Uani 1 1 d D U . . .
H155 H 0.6712 0.1421 0.2629 0.186 Uiso 1 1 calc R U . . .
C156 C 0.7072(5) 0.1711(4) 0.2203(2) 0.119(3) Uani 1 1 d D U . . .
C157 C 0.7090(6) 0.1444(5) 0.1873(2) 0.144(4) Uani 1 1 d D U . . .
H157 H 0.7364 0.1770 0.1737 0.173 Uiso 1 1 calc R U . . .
C158 C 0.6722(7) 0.0732(5) 0.1748(3) 0.150(4) Uani 1 1 d D U . . .
H158 H 0.6700 0.0559 0.1518 0.180 Uiso 1 1 calc R U . . .
N100 N 1.0115(3) 0.3399(2) 0.46238(12) 0.0753(12) Uani 1 1 d D U . . .
N101 N 1.0036(2) 0.4388(2) 0.42885(12) 0.0675(11) Uani 1 1 d D U . . .
N102 N 0.9280(3) 0.3847(2) 0.36463(11) 0.0738(12) Uani 1 1 d D U . . .
N103 N 0.7472(6) 0.5950(4) 0.1003(2) 0.146(3) Uani 1 1 d D U . . .
N104 N 0.6286(4) 0.4711(4) 0.09488(15) 0.117(2) Uani 1 1 d D U . . .
N105 N 0.6584(5) 0.3926(4) 0.13477(17) 0.119(2) Uani 1 1 d D U . . .
N106 N 0.4287(5) -0.1878(5) 0.0925(2) 0.154(3) Uani 1 1 d D U . . .
N107 N 0.5035(4) -0.1674(5) 0.15572(19) 0.158(3) Uani 1 1 d D U . . .
N108 N 0.5985(5) -0.0479(3) 0.1816(2) 0.131(2) Uani 1 1 d D U . . .
N109 N 0.7412(4) 0.2452(3) 0.22984(15) 0.118(2) Uani 1 1 d D U . . .
C200 C 0.2599(4) -0.0313(4) 0.46915(19) 0.0943(19) Uani 1 1 d D U . . .
H200 H 0.2268 -0.0194 0.4551 0.113 Uiso 1 1 calc R U . . .
C201 C 0.2608(5) -0.0335(4) 0.5045(2) 0.105(2) Uani 1 1 d D U . . .
H201 H 0.2280 -0.0240 0.5139 0.126 Uiso 1 1 calc R U . . .
C202 C 0.3078(4) -0.0491(4) 0.52531(19) 0.102(2) Uani 1 1 d D U . . .
H202 H 0.3086 -0.0500 0.5493 0.122 Uiso 1 1 calc R U . . .
C203 C 0.3557(4) -0.0641(3) 0.51134(17) 0.0862(17) Uani 1 1 d D U . . .
C204 C 0.4071(4) -0.0829(3) 0.53051(17) 0.0916(19) Uani 1 1 d D U . . .
H204 H 0.4108 -0.0846 0.5547 0.110 Uiso 1 1 calc R U . . .
C205 C 0.4504(4) -0.0980(3) 0.51494(17) 0.0879(18) Uani 1 1 d D U . . .
H205 H 0.4841 -0.1100 0.5284 0.105 Uiso 1 1 calc R U . . .
C206 C 0.4460(4) -0.0964(3) 0.47850(16) 0.0822(17) Uani 1 1 d D U . . .
C207 C 0.4885(4) -0.1106(3) 0.45993(18) 0.0886(18) Uani 1 1 d D U . . .
H207 H 0.5227 -0.1239 0.4715 0.106 Uiso 1 1 calc R U . . .
C208 C 0.4810(4) -0.1055(3) 0.42516(19) 0.0924(19) Uani 1 1 d D U . . .
H208 H 0.5099 -0.1152 0.4126 0.111 Uiso 1 1 calc R U . . .
C209 C 0.4306(3) -0.0859(3) 0.40819(15) 0.0778(15) Uani 1 1 d D U . . .
C210 C 0.3966(3) -0.0770(3) 0.45960(15) 0.0762(15) Uani 1 1 d D U . . .
C211 C 0.3499(3) -0.0620(3) 0.47576(15) 0.0780(16) Uani 1 1 d D U . . .
C212 C 0.4170(4) -0.0770(3) 0.37179(16) 0.0839(17) Uani 1 1 d D U . . .
H212 H 0.4436 -0.0845 0.3569 0.101 Uiso 1 1 calc R U . . .
C213 C 0.3586(4) -0.0441(3) 0.32518(15) 0.0850(17) Uani 1 1 d D U . . .
C214 C 0.4127(4) -0.0238(4) 0.30745(18) 0.106(2) Uani 1 1 d D U . . .
H214 H 0.4593 -0.0186 0.3186 0.127 Uiso 1 1 calc R U . . .
C215 C 0.4007(5) -0.0110(5) 0.27408(19) 0.116(3) Uani 1 1 d D U . . .
H215 H 0.4387 0.0022 0.2622 0.139 Uiso 1 1 calc R U . . .
C216 C 0.3340(5) -0.0169(4) 0.25739(17) 0.105(2) Uani 1 1 d D U . . .
C217 C 0.2801(5) -0.0339(5) 0.2753(2) 0.118(3) Uani 1 1 d D U . . .
H217 H 0.2345 -0.0368 0.2644 0.141 Uiso 1 1 calc R U . . .
C218 C 0.2927(5) -0.0470(4) 0.30935(18) 0.105(2) Uani 1 1 d D U . . .
H218 H 0.2559 -0.0580 0.3218 0.126 Uiso 1 1 calc R U . . .
C220 C 0.6389(8) -0.1630(8) 0.1210(4) 0.190(5) Uani 1 1 d D U . . .
H220 H 0.6296 -0.1816 0.1417 0.228 Uiso 1 1 calc R U . . .
C221 C 0.6819(9) -0.1812(9) 0.1033(4) 0.203(6) Uani 1 1 d D U . . .
H221 H 0.7026 -0.2090 0.1126 0.244 Uiso 1 1 calc R U . . .
C222 C 0.6922(9) -0.1574(9) 0.0726(4) 0.208(6) Uani 1 1 d D U . . .
H222 H 0.7163 -0.1722 0.0590 0.250 Uiso 1 1 calc R U . . .
C223 C 0.6679(7) -0.1121(6) 0.0614(3) 0.150(4) Uani 1 1 d D U . . .
C224 C 0.6766(7) -0.0837(7) 0.0299(3) 0.174(5) Uani 1 1 d D U . . .
H224 H 0.7016 -0.0962 0.0159 0.209 Uiso 1 1 calc R U . . .
C225 C 0.6510(7) -0.0400(7) 0.0192(3) 0.162(4) Uani 1 1 d D U . . .
H225 H 0.6594 -0.0212 -0.0016 0.195 Uiso 1 1 calc R U . . .
C226 C 0.6104(6) -0.0217(6) 0.0395(3) 0.140(3) Uani 1 1 d D U . . .
C227 C 0.5850(7) 0.0251(7) 0.0315(3) 0.164(4) Uani 1 1 d D U . . .
H227 H 0.5952 0.0489 0.0122 0.196 Uiso 1 1 calc R U . . .
C228 C 0.5439(7) 0.0375(7) 0.0521(3) 0.171(5) Uani 1 1 d D U . . .
H228 H 0.5247 0.0685 0.0467 0.206 Uiso 1 1 calc R U . . .
C229 C 0.5325(5) 0.0018(6) 0.0808(2) 0.132(3) Uani 1 1 d D U . . .
C230 C 0.5992(5) -0.0529(5) 0.0685(2) 0.123(3) Uani 1 1 d D U . . .
C231 C 0.6254(6) -0.0977(5) 0.0801(3) 0.136(3) Uani 1 1 d D U . . .
C232 C 0.4905(6) 0.0093(6) 0.1046(2) 0.136(3) Uani 1 1 d D U . . .
H232 H 0.4706 0.0403 0.1018 0.163 Uiso 1 1 calc R U . . .
C233 C 0.4433(5) -0.0193(5) 0.1538(2) 0.117(3) Uani 1 1 d D U . . .
C234 C 0.4406(6) 0.0411(6) 0.1608(2) 0.139(3) Uani 1 1 d D U . . .
H234 H 0.4668 0.0809 0.1503 0.167 Uiso 1 1 calc R U . . .
C235 C 0.4001(7) 0.0457(6) 0.1833(3) 0.142(4) Uani 1 1 d D U . . .
H235 H 0.3974 0.0881 0.1873 0.171 Uiso 1 1 calc R U . . .
C236 C 0.3641(5) -0.0096(5) 0.1999(2) 0.118(3) Uani 1 1 d D U . . .
C237 C 0.3699(6) -0.0696(5) 0.1938(2) 0.138(3) Uani 1 1 d D U . . .
H237 H 0.3462 -0.1087 0.2053 0.165 Uiso 1 1 calc R U . . .
C238 C 0.4109(6) -0.0733(5) 0.1707(2) 0.127(3) Uani 1 1 d D U . . .
H238 H 0.4155 -0.1146 0.1670 0.153 Uiso 1 1 calc R U . . .
C240 C 0.1431(6) 0.2316(4) 0.0549(2) 0.121(3) Uani 1 1 d D U . . .
H240 H 0.1716 0.2132 0.0472 0.145 Uiso 1 1 calc R U . . .
C241 C 0.1219(7) 0.2735(5) 0.0341(2) 0.149(4) Uani 1 1 d D U . . .
H241 H 0.1359 0.2831 0.0129 0.178 Uiso 1 1 calc R U . . .
C242 C 0.0817(7) 0.2992(6) 0.0452(3) 0.153(4) Uani 1 1 d D U . . .
H242 H 0.0657 0.3257 0.0310 0.183 Uiso 1 1 calc R U . . .
C243 C 0.0630(7) 0.2878(6) 0.0768(3) 0.152(4) Uani 1 1 d D U . . .
C244 C 0.0205(8) 0.3121(7) 0.0911(4) 0.178(5) Uani 1 1 d D U . . .
H244 H 0.0049 0.3409 0.0787 0.213 Uiso 1 1 calc R U . . .
C245 C 0.0010(9) 0.2963(7) 0.1217(4) 0.185(5) Uani 1 1 d D U . . .
H245 H -0.0295 0.3117 0.1295 0.222 Uiso 1 1 calc R U . . .
C246 C 0.0269(7) 0.2559(7) 0.1419(3) 0.157(4) Uani 1 1 d D U . . .
C247 C 0.0130(8) 0.2381(8) 0.1744(3) 0.179(5) Uani 1 1 d D U . . .
H247 H -0.0156 0.2533 0.1844 0.215 Uiso 1 1 calc R U . . .
C248 C 0.0404(7) 0.1989(7) 0.1919(3) 0.155(4) Uani 1 1 d D U . . .
H248 H 0.0315 0.1871 0.2139 0.186 Uiso 1 1 calc R U . . .
C249 C 0.0820(6) 0.1771(5) 0.1762(2) 0.125(3) Uani 1 1 d D U . . .
C250 C 0.0683(6) 0.2320(5) 0.1282(2) 0.122(3) Uani 1 1 d D U . . .
C251 C 0.0851(6) 0.2453(5) 0.0958(2) 0.125(3) Uani 1 1 d D U . . .
C252 C 0.1164(6) 0.1359(5) 0.1903(2) 0.129(3) Uani 1 1 d D U . . .
H252 H 0.1162 0.1245 0.2131 0.155 Uiso 1 1 calc R U . . .
C253 C 0.1887(5) 0.0843(4) 0.18545(18) 0.108(2) Uani 1 1 d D U . . .
C254 C 0.2346(6) 0.1100(6) 0.21917(19) 0.137(3) Uani 1 1 d D U . . .
H254 H 0.2369 0.1480 0.2335 0.165 Uiso 1 1 calc R U . . .
C255 C 0.2774(6) 0.0797(5) 0.2319(2) 0.135(3) Uani 1 1 d D U . . .
H255 H 0.3072 0.0960 0.2553 0.162 Uiso 1 1 calc R U . . .
C256 C 0.2774(5) 0.0268(5) 0.21122(18) 0.118(3) Uani 1 1 d D U . . .
C257 C 0.2294(5) -0.0001(5) 0.17705(19) 0.113(2) Uani 1 1 d D U . . .
H257 H 0.2257 -0.0393 0.1629 0.135 Uiso 1 1 calc R U . . .
C258 C 0.1886(5) 0.0307(5) 0.1647(2) 0.116(3) Uani 1 1 d D U . . .
H258 H 0.1593 0.0149 0.1411 0.139 Uiso 1 1 calc R U . . .
N200 N 0.3036(3) -0.0451(3) 0.45474(13) 0.0817(13) Uani 1 1 d D U . . .
N201 N 0.3898(3) -0.0723(2) 0.42513(12) 0.0742(12) Uani 1 1 d D U . . .
N202 N 0.3685(3) -0.0586(2) 0.36012(12) 0.0790(13) Uani 1 1 d D U . . .
N203 N 0.6112(5) -0.1219(4) 0.1102(2) 0.144(3) Uani 1 1 d D U . . .
N204 N 0.5579(5) -0.0419(4) 0.0899(2) 0.139(3) Uani 1 1 d D U . . .
N205 N 0.4817(4) -0.0282(4) 0.12956(18) 0.127(2) Uani 1 1 d D U . . .
N206 N 0.1242(4) 0.2177(3) 0.08449(16) 0.1101(19) Uani 1 1 d D U . . .
N207 N 0.0947(4) 0.1931(4) 0.14548(16) 0.114(2) Uani 1 1 d D U . . .
N208 N 0.1464(4) 0.1162(4) 0.17095(15) 0.1099(19) Uani 1 1 d D U . . .
N209 N 0.3219(4) -0.0042(4) 0.22261(15) 0.124(2) Uani 1 1 d D U . . .
C300 C 0.6794(4) 0.7201(4) 0.46641(19) 0.100(2) Uani 1 1 d D U . . .
H300 H 0.7115 0.7408 0.4517 0.120 Uiso 1 1 calc R U . . .
C301 C 0.7021(5) 0.7529(4) 0.5015(2) 0.107(2) Uani 1 1 d D U . . .
H301 H 0.7485 0.7956 0.5101 0.128 Uiso 1 1 calc R U . . .
C302 C 0.6580(4) 0.7236(4) 0.52296(19) 0.0929(19) Uani 1 1 d D U . . .
H302 H 0.6743 0.7452 0.5469 0.111 Uiso 1 1 calc R U . . .
C303 C 0.5891(4) 0.6623(3) 0.51035(15) 0.0792(16) Uani 1 1 d D U . . .
C304 C 0.5371(4) 0.6277(4) 0.53046(17) 0.0832(17) Uani 1 1 d D U . . .
H304 H 0.5501 0.6461 0.5547 0.100 Uiso 1 1 calc R U . . .
C305 C 0.4702(4) 0.5699(4) 0.51597(15) 0.0834(18) Uani 1 1 d D U . . .
H305 H 0.4370 0.5487 0.5301 0.100 Uiso 1 1 calc R U . . .
C306 C 0.4480(3) 0.5392(3) 0.47916(15) 0.0755(15) Uani 1 1 d D U . . .
C307 C 0.3797(4) 0.4796(3) 0.46196(16) 0.0811(17) Uani 1 1 d D U . . .
H307 H 0.3432 0.4566 0.4744 0.097 Uiso 1 1 calc R U . . .
C308 C 0.3650(3) 0.4535(3) 0.42653(16) 0.0798(16) Uani 1 1 d D U . . .
H308 H 0.3189 0.4129 0.4145 0.096 Uiso 1 1 calc R U . . .
C309 C 0.4206(3) 0.4893(3) 0.40924(14) 0.0706(14) Uani 1 1 d D U . . .
C310 C 0.5000(3) 0.5716(3) 0.45980(14) 0.0731(15) Uani 1 1 d D U . . .
C311 C 0.5702(3) 0.6329(3) 0.47450(15) 0.0777(16) Uani 1 1 d D U . . .
C312 C 0.4142(4) 0.4686(3) 0.37210(15) 0.0786(15) Uani 1 1 d D U . . .
H312 H 0.3703 0.4287 0.3576 0.094 Uiso 1 1 calc R U . . .
C313 C 0.4693(4) 0.4846(3) 0.32527(15) 0.0815(16) Uani 1 1 d D U . . .
C314 C 0.4265(4) 0.4153(3) 0.30766(16) 0.098(2) Uani 1 1 d D U . . .
H314 H 0.3942 0.3799 0.3186 0.117 Uiso 1 1 calc R U . . .
C315 C 0.4293(5) 0.3957(4) 0.27447(17) 0.104(2) Uani 1 1 d D U . . .
H315 H 0.3993 0.3474 0.2628 0.125 Uiso 1 1 calc R U . . .
C316 C 0.4761(5) 0.4471(4) 0.25823(16) 0.103(2) Uani 1 1 d D U . . .
C317 C 0.5184(5) 0.5173(4) 0.27581(19) 0.123(3) Uani 1 1 d D U . . .
H317 H 0.5498 0.5534 0.2648 0.147 Uiso 1 1 calc R U . . .
C318 C 0.5153(5) 0.5349(4) 0.30891(19) 0.110(2) Uani 1 1 d D U . . .
H318 H 0.5458 0.5830 0.3208 0.132 Uiso 1 1 calc R U . . .
C320 C -0.0466(5) 0.0466(5) 0.0982(3) 0.138(3) Uani 1 1 d D U . . .
H320 H -0.0456 0.0775 0.1166 0.165 Uiso 1 1 calc R U . . .
C321 C -0.1170(6) -0.0083(6) 0.0780(3) 0.154(4) Uani 1 1 d D U . . .
H321 H -0.1614 -0.0132 0.0822 0.185 Uiso 1 1 calc R U . . .
C322 C -0.1184(6) -0.0538(6) 0.0525(3) 0.147(4) Uani 1 1 d D U . . .
H322 H -0.1646 -0.0921 0.0387 0.177 Uiso 1 1 calc R U . . .
C323 C -0.0535(5) -0.0447(5) 0.0463(2) 0.124(3) Uani 1 1 d D U . . .
C324 C -0.0497(6) -0.0901(5) 0.0194(2) 0.142(3) Uani 1 1 d D U . . .
H324 H -0.0945 -0.1300 0.0055 0.170 Uiso 1 1 calc R U . . .
C325 C 0.0147(6) -0.0778(5) 0.0134(2) 0.136(3) Uani 1 1 d D U . . .
H325 H 0.0146 -0.1076 -0.0051 0.164 Uiso 1 1 calc R U . . .
C326 C 0.0843(5) -0.0199(5) 0.03484(19) 0.117(3) Uani 1 1 d D U . . .
C327 C 0.1537(5) -0.0018(5) 0.0305(2) 0.131(3) Uani 1 1 d D U . . .
H327 H 0.1577 -0.0286 0.0121 0.157 Uiso 1 1 calc R U . . .
C328 C 0.2170(5) 0.0543(5) 0.0525(2) 0.126(3) Uani 1 1 d D U . . .
H328 H 0.2646 0.0651 0.0500 0.152 Uiso 1 1 calc R U . . .
C329 C 0.2101(4) 0.0953(4) 0.07858(17) 0.101(2) Uani 1 1 d D U . . .
C330 C 0.0808(4) 0.0236(4) 0.06132(17) 0.103(2) Uani 1 1 d D U . . .
C331 C 0.0132(5) 0.0105(4) 0.06772(19) 0.108(2) Uani 1 1 d D U . . .
C332 C 0.2718(4) 0.1565(4) 0.10354(17) 0.101(2) Uani 1 1 d D U . . .
H332 H 0.3219 0.1717 0.1039 0.122 Uiso 1 1 calc R U . . .
C333 C 0.3124(4) 0.2485(4) 0.15058(17) 0.0950(19) Uani 1 1 d D U . . .
C334 C 0.3849(5) 0.2680(6) 0.1563(3) 0.151(4) Uani 1 1 d D U . . .
H334 H 0.3980 0.2403 0.1429 0.181 Uiso 1 1 calc R U . . .
C335 C 0.4404(5) 0.3262(6) 0.1807(3) 0.160(4) Uani 1 1 d D U . . .
H335 H 0.4904 0.3372 0.1843 0.192 Uiso 1 1 calc R U . . .
C336 C 0.4231(5) 0.3688(4) 0.19999(18) 0.109(2) Uani 1 1 d D U . . .
C337 C 0.3498(5) 0.3482(5) 0.1942(2) 0.119(3) Uani 1 1 d D U . . .
H337 H 0.3360 0.3756 0.2074 0.143 Uiso 1 1 calc R U . . .
C338 C 0.2952(5) 0.2893(4) 0.17014(19) 0.114(2) Uani 1 1 d D U . . .
H338 H 0.2448 0.2768 0.1671 0.136 Uiso 1 1 calc R U . . .
C340 C 0.7517(4) 0.41545(12) 0.06244(9) 0.224(4) Uani 1 1 d D U . . .
H340 H 0.6992 0.3892 0.0539 0.269 Uiso 1 1 calc R U . . .
C341 C 0.7973(2) 0.40473(7) 0.04353(5) 0.234(4) Uani 1 1 d D U . . .
H341 H 0.7752 0.3712 0.0223 0.281 Uiso 1 1 calc R U . . .
C342 C 0.8709(3) 0.44205(10) 0.05582(8) 0.239(4) Uani 1 1 d D U . . .
H342 H 0.8999 0.4339 0.0427 0.287 Uiso 1 1 calc R U . . .
C343 C 0.9075(7) 0.4917(4) 0.0864(2) 0.234(4) Uani 1 1 d D U . . .
C344 C 0.9846(10) 0.5347(6) 0.1023(4) 0.352(15) Uani 1 1 d D U . . .
H344 H 1.0171 0.5294 0.0906 0.423 Uiso 1 1 calc R U . . .
C345 C 1.0162(10) 0.5826(6) 0.1326(4) 0.374(17) Uani 1 1 d D U . . .
H345 H 1.0686 0.6097 0.1418 0.448 Uiso 1 1 calc R U . . .
C346 C 0.9665(7) 0.5908(5) 0.1505(3) 0.222(7) Uani 1 1 d D U . . .
C347 C 0.9917(9) 0.6383(6) 0.1820(3) 0.248(8) Uani 1 1 d D U . . .
H347 H 1.0432 0.6674 0.1929 0.298 Uiso 1 1 calc R U . . .
C348 C 0.9393(6) 0.6417(5) 0.1967(3) 0.199(6) Uani 1 1 d D U . . .
H348 H 0.9543 0.6733 0.2181 0.239 Uiso 1 1 calc R U . . .
C349 C 0.8632(4) 0.5973(4) 0.1794(2) 0.124(3) Uani 1 1 d D U . . .
C350 C 0.8908(6) 0.5491(4) 0.1353(2) 0.195(6) Uani 1 1 d D U . . .
C351 C 0.8586(7) 0.4997(5) 0.1039(3) 0.221(4) Uani 1 1 d D U . . .
C352 C 0.8037(5) 0.5859(5) 0.1960(2) 0.136(3) Uani 1 1 d D U . . .
H352 H 0.8134 0.6076 0.2194 0.163 Uiso 1 1 calc R U . . .
C353 C 0.6765(5) 0.5265(4) 0.19187(19) 0.108(2) Uani 1 1 d D U . . .
C354 C 0.6770(5) 0.5022(5) 0.2234(2) 0.129(3) Uani 1 1 d D U . . .
H354 H 0.7208 0.5050 0.2371 0.155 Uiso 1 1 calc R U . . .
C355 C 0.6126(5) 0.4735(5) 0.2348(2) 0.128(3) Uani 1 1 d D U . . .
H355 H 0.6134 0.4589 0.2570 0.153 Uiso 1 1 calc R U . . .
C356 C 0.5487(5) 0.4661(4) 0.21502(19) 0.112(2) Uani 1 1 d D U . . .
C357 C 0.5501(5) 0.4944(5) 0.1840(2) 0.121(3) Uani 1 1 d D U . . .
H357 H 0.5073 0.4941 0.1708 0.145 Uiso 1 1 calc R U . . .
C358 C 0.6131(6) 0.5221(5) 0.1727(2) 0.126(3) Uani 1 1 d D U . . .
H358 H 0.6129 0.5389 0.1510 0.151 Uiso 1 1 calc R U . . .
N300 N 0.6146(3) 0.6610(3) 0.45299(13) 0.0813(13) Uani 1 1 d D U . . .
N301 N 0.4850(3) 0.5459(2) 0.42526(12) 0.0705(12) Uani 1 1 d D U . . .
N302 N 0.4698(3) 0.5064(2) 0.36005(12) 0.0747(12) Uani 1 1 d D U . . .
N303 N 0.0181(4) 0.0586(4) 0.09362(17) 0.115(2) Uani 1 1 d D U . . .
N304 N 0.1441(4) 0.0800(3) 0.08244(14) 0.0979(17) Uani 1 1 d D U . . .
N305 N 0.2547(3) 0.1894(3) 0.12537(14) 0.0984(17) Uani 1 1 d D U . . .
N306 N 0.7839(7) 0.4629(4) 0.0923(2) 0.215(3) Uani 1 1 d D U . . .
N307 N 0.8391(4) 0.5515(4) 0.1507(2) 0.137(3) Uani 1 1 d D U . . .
N308 N 0.7382(4) 0.5453(4) 0.17692(16) 0.112(2) Uani 1 1 d D U . . .
N309 N 0.4808(4) 0.4296(3) 0.22397(15) 0.116(2) Uani 1 1 d D U . . .
C400 C 0.4625(4) 0.6749(4) 0.3804(2) 0.101(2) Uani 1 1 d D U . . .
H400 H 0.4275 0.6399 0.3904 0.121 Uiso 1 1 calc R U . A 1
C401 C 0.4484(5) 0.7276(4) 0.3673(2) 0.115(3) Uani 1 1 d D U . . .
H401 H 0.4041 0.7276 0.3684 0.138 Uiso 1 1 calc R U . . .
C402 C 0.4976(5) 0.7774(5) 0.3534(3) 0.122(3) Uani 1 1 d D U . . .
H402 H 0.4881 0.8131 0.3447 0.146 Uiso 1 1 calc R U . . .
C403 C 0.5627(5) 0.7783(4) 0.3513(2) 0.118(3) Uani 1 1 d D U . . .
C404 C 0.6183(5) 0.8283(5) 0.3365(3) 0.132(3) Uani 1 1 d D U . . .
H404 H 0.6126 0.8658 0.3277 0.158 Uiso 1 1 calc R U . . .
C405 C 0.6787(6) 0.8239(5) 0.3347(3) 0.132(3) Uani 1 1 d D U . . .
H405 H 0.7132 0.8564 0.3235 0.159 Uiso 1 1 calc R U . . .
C406 C 0.6914(4) 0.7704(4) 0.3496(2) 0.107(2) Uani 1 1 d D U . . .
C407 C 0.7526(5) 0.7613(4) 0.3493(2) 0.111(3) Uani 1 1 d D U . . .
H407 H 0.7899 0.7921 0.3389 0.133 Uiso 1 1 calc R U . . .
C408 C 0.7581(4) 0.7078(3) 0.3643(2) 0.101(2) Uani 1 1 d D U . . .
H408 H 0.7999 0.7021 0.3647 0.121 Uiso 1 1 calc R U . . .
C409 C 0.7029(4) 0.6622(3) 0.37879(18) 0.0867(18) Uani 1 1 d D U . . .
C410 C 0.6376(4) 0.7214(3) 0.36410(18) 0.0915(19) Uani 1 1 d D U . . .
C411 C 0.5718(4) 0.7237(3) 0.36502(19) 0.0915(19) Uani 1 1 d D U . . .
C412 C 0.6974(4) 0.5996(3) 0.39372(17) 0.0828(17) Uani 1 1 d D U . . .
H412 H 0.7374 0.5902 0.3970 0.099 Uiso 1 1 calc R U . B 1
C413 C 0.6339(3) 0.4958(3) 0.41513(15) 0.0702(14) Uani 1 1 d D U . . .
C414 C 0.6908(3) 0.4989(3) 0.44077(15) 0.0723(15) Uani 1 1 d D U . . .
H414 H 0.7326 0.5439 0.4521 0.087 Uiso 1 1 calc R U . . .
C415 C 0.6869(3) 0.4370(3) 0.44979(15) 0.0700(14) Uani 1 1 d D U . . .
H415 H 0.7258 0.4390 0.4675 0.084 Uiso 1 1 calc R U . . .
C416 C 0.6253(3) 0.3708(3) 0.43282(14) 0.0669(14) Uani 1 1 d D U . . .
C417 C 0.5669(3) 0.3683(3) 0.40902(14) 0.0656(13) Uani 1 1 d D U . . .
H417 H 0.5239 0.3236 0.3983 0.079 Uiso 1 1 calc R U . . .
C418 C 0.5711(3) 0.4310(3) 0.40075(15) 0.0709(14) Uani 1 1 d D U . . .
H418 H 0.5300 0.4295 0.3849 0.085 Uiso 1 1 calc R U . . .
C420 C 1.1212(4) 0.4147(3) 0.38701(18) 0.0866(17) Uani 1 1 d D U . C 1
H420 H 1.1242 0.4586 0.3949 0.104 Uiso 1 1 calc R U . C 1
C421 C 1.1798(4) 0.4171(4) 0.3750(2) 0.097(2) Uani 1 1 d D U . C 1
H421 H 1.2208 0.4616 0.3740 0.117 Uiso 1 1 calc R U . C 1
C422 C 1.1769(4) 0.3546(4) 0.3647(2) 0.101(2) Uani 1 1 d D U . C 1
H422 H 1.2162 0.3553 0.3565 0.122 Uiso 1 1 calc R U . C 1
C423 C 1.1169(4) 0.2898(3) 0.3660(2) 0.098(2) Uani 1 1 d D U . C 1
C424 C 1.1100(4) 0.2205(4) 0.3574(3) 0.122(3) Uani 1 1 d D U . C 1
H424 H 1.1486 0.2178 0.3501 0.147 Uiso 1 1 calc R U . C 1
C425 C 1.0499(4) 0.1598(4) 0.3595(3) 0.127(3) Uani 1 1 d D U . C 1
H425 H 1.0472 0.1153 0.3536 0.152 Uiso 1 1 calc R U . C 1
C426 C 0.9900(4) 0.1606(4) 0.3704(3) 0.112(3) Uani 1 1 d D U . C 1
C427 C 0.9258(4) 0.1012(3) 0.3733(3) 0.123(3) Uani 1 1 d D U . C 1
H427 H 0.9194 0.0548 0.3679 0.147 Uiso 1 1 calc R U . C 1
C428 C 0.8716(4) 0.1082(3) 0.3839(2) 0.111(3) Uani 1 1 d D U . C 1
H428 H 0.8270 0.0674 0.3850 0.134 Uiso 1 1 calc R U . C 1
C429 C 0.8842(3) 0.1781(3) 0.39294(18) 0.0832(17) Uani 1 1 d D U . C 1
C430 C 0.9973(3) 0.2280(3) 0.37974(18) 0.0840(17) Uani 1 1 d D U . C 1
C431 C 1.0602(3) 0.2922(3) 0.37792(18) 0.0833(17) Uani 1 1 d D U . C 1
C432 C 0.8331(3) 0.1951(3) 0.40539(17) 0.0787(16) Uani 1 1 d D U . C 1
H432 H 0.7888 0.1587 0.4096 0.094 Uiso 1 1 calc R U . C 1
C433 C 0.7999(3) 0.2783(3) 0.42165(15) 0.0685(14) Uani 1 1 d D U . C 1
C434 C 0.7638(3) 0.2457(3) 0.44618(15) 0.0702(14) Uani 1 1 d D U . C 1
H434 H 0.7759 0.2143 0.4581 0.084 Uiso 1 1 calc R U . C 1
C435 C 0.7098(3) 0.2588(3) 0.45352(15) 0.0733(15) Uani 1 1 d D U . C 1
H435 H 0.6864 0.2382 0.4712 0.088 Uiso 1 1 calc R U . C 1
C436 C 0.6898(3) 0.3023(3) 0.43487(14) 0.0654(13) Uani 1 1 d D U . C 1
C437 C 0.7290(3) 0.3376(3) 0.41170(14) 0.0670(13) Uani 1 1 d D U . C 1
H437 H 0.7178 0.3698 0.4002 0.080 Uiso 1 1 calc R U . C 1
C438 C 0.7851(3) 0.3261(3) 0.40508(14) 0.0669(13) Uani 1 1 d D U . C 1
H438 H 0.8127 0.3510 0.3894 0.080 Uiso 1 1 calc R U . C 1
C440 C 0.2278(4) -0.2273(3) 0.3851(2) 0.106(2) Uani 1 1 d D U . C 1
H440 H 0.2752 -0.2226 0.3938 0.127 Uiso 1 1 calc R U . C 1
C441 C 0.1659(5) -0.2956(4) 0.3749(3) 0.117(3) Uani 1 1 d D U . C 1
H441 H 0.1717 -0.3363 0.3771 0.140 Uiso 1 1 calc R U . C 1
C442 C 0.0977(5) -0.3045(4) 0.3620(3) 0.126(3) Uani 1 1 d D U . C 1
H442 H 0.0555 -0.3512 0.3548 0.151 Uiso 1 1 calc R U . C 1
C443 C 0.0901(4) -0.2436(4) 0.3594(2) 0.109(2) Uani 1 1 d D U . C 1
C444 C 0.0204(5) -0.2457(4) 0.3470(3) 0.134(3) Uani 1 1 d D U . C 1
H444 H -0.0240 -0.2907 0.3397 0.161 Uiso 1 1 calc R U . C 1
C445 C 0.0166(4) -0.1852(4) 0.3453(3) 0.133(3) Uani 1 1 d D U . C 1
H445 H -0.0300 -0.1883 0.3361 0.159 Uiso 1 1 calc R U . C 1
C446 C 0.0826(4) -0.1158(3) 0.3575(2) 0.109(2) Uani 1 1 d D U . C 1
C447 C 0.0848(4) -0.0494(4) 0.3575(3) 0.118(3) Uani 1 1 d D U . C 1
H447 H 0.0403 -0.0483 0.3492 0.141 Uiso 1 1 calc R U . C 1
C448 C 0.1512(4) 0.0136(4) 0.3696(2) 0.105(2) Uani 1 1 d D U . C 1
H448 H 0.1527 0.0583 0.3696 0.127 Uiso 1 1 calc R U . C 1
C449 C 0.2167(3) 0.0112(3) 0.38175(18) 0.0836(17) Uani 1 1 d D U . C 1
C450 C 0.1500(3) -0.1136(3) 0.36932(19) 0.0896(18) Uani 1 1 d D U . C 1
C451 C 0.1546(4) -0.1771(3) 0.3704(2) 0.0945(19) Uani 1 1 d D U . C 1
C452 C 0.2907(3) 0.0722(3) 0.39514(17) 0.0799(16) Uani 1 1 d D U . C 1
H452 H 0.2987 0.1195 0.3983 0.096 Uiso 1 1 calc R U . C 1
C453 C 0.4179(3) 0.1204(3) 0.41511(15) 0.0701(14) Uani 1 1 d D U . C 1
C454 C 0.4735(3) 0.1221(3) 0.40130(14) 0.0688(14) Uani 1 1 d D U . C 1
H454 H 0.4639 0.0814 0.3860 0.083 Uiso 1 1 calc R U . C 1
C455 C 0.5429(3) 0.1829(3) 0.40961(14) 0.0670(13) Uani 1 1 d D U . C 1
H455 H 0.5801 0.1841 0.3994 0.080 Uiso 1 1 calc R U . C 1
C456 C 0.5587(3) 0.2421(3) 0.43279(14) 0.0663(13) Uani 1 1 d D U . C 1
C457 C 0.5044(3) 0.2376(3) 0.44901(15) 0.0704(14) Uani 1 1 d D U . C 1
H457 H 0.5158 0.2759 0.4666 0.085 Uiso 1 1 calc R U . C 1
C458 C 0.4343(3) 0.1782(3) 0.43970(15) 0.0725(15) Uani 1 1 d D U . C 1
H458 H 0.3971 0.1766 0.4501 0.087 Uiso 1 1 calc R U . C 1
N400 N 0.5232(3) 0.6728(3) 0.37908(14) 0.0849(14) Uani 1 1 d D U . D 1
N401 N 0.6442(3) 0.6693(2) 0.37852(13) 0.0807(14) Uani 1 1 d D U . E 1
N402 N 0.6389(3) 0.5585(2) 0.40220(12) 0.0710(12) Uani 1 1 d D U . F 1
N403 N 1.0625(3) 0.3550(2) 0.38799(13) 0.0773(13) Uani 1 1 d D U . C 1
N404 N 0.9450(3) 0.2347(2) 0.39093(13) 0.0759(12) Uani 1 1 d D U . C 1
N405 N 0.8504(2) 0.2610(2) 0.41044(12) 0.0692(11) Uani 1 1 d D U . C 1
N406 N 0.2232(3) -0.1681(3) 0.38314(14) 0.0870(14) Uani 1 1 d D U . C 1
N407 N 0.2152(3) -0.0510(2) 0.38060(14) 0.0792(13) Uani 1 1 d D U . C 1
N408 N 0.3451(2) 0.0602(2) 0.40258(12) 0.0717(12) Uani 1 1 d D U . C 1
N409 N 0.6272(2) 0.3068(2) 0.43973(12) 0.0678(11) Uani 1 1 d D U . C 1
B1 B 0.1377(6) 0.0529(5) 0.4545(3) 0.134(4) Uani 1 1 d D U . G 1
F1 F 0.0895(7) 0.0632(6) 0.4319(3) 0.279(5) Uani 1 1 d D U . G 1
F2 F 0.1134(5) -0.0176(4) 0.4504(3) 0.226(4) Uani 1 1 d D U . G 1
F3 F 0.2039(4) 0.0880(3) 0.4488(2) 0.176(2) Uani 1 1 d D U . G 1
F4 F 0.1402(6) 0.0764(6) 0.4866(3) 0.257(5) Uani 1 1 d D U . G 1
B2 B 0.1265(7) 0.4982(7) 0.0549(3) 0.174(6) Uani 1 1 d D U . H 1
F5 F 0.0549(6) 0.4508(6) 0.0470(3) 0.257(5) Uani 1 1 d D U . H 1
F6 F 0.1419(7) 0.5471(7) 0.0825(3) 0.291(6) Uani 1 1 d D U . H 1
F7 F 0.1438(8) 0.5327(8) 0.0285(3) 0.313(7) Uani 1 1 d D U . H 1
F8 F 0.1701(6) 0.4703(5) 0.0634(3) 0.239(4) Uani 1 1 d D U . H 1
B3 B 0.4509(5) 0.1588(5) 0.0872(2) 0.119(3) Uani 1 1 d D U . I 1
F9 F 0.4421(8) 0.2112(7) 0.0756(4) 0.303(6) Uani 1 1 d D U . I 1
F10 F 0.4445(6) 0.1709(6) 0.1197(3) 0.256(5) Uani 1 1 d D U . I 1
F11 F 0.5156(6) 0.1633(7) 0.0924(3) 0.283(5) Uani 1 1 d D U . I 1
F12 F 0.3962(6) 0.0955(5) 0.0714(3) 0.273(5) Uani 1 1 d D U . I 1
B4 B 0.3013(5) 0.2557(5) 0.0218(2) 0.130(4) Uani 1 1 d D U . J 1
F13 F 0.2362(4) 0.1985(4) 0.0049(2) 0.174(4) Uani 0.826(14) 1 d D U P J 1
F14 F 0.3163(5) 0.2533(5) 0.05652(16) 0.166(4) Uani 0.826(14) 1 d D U P J 1
F15 F 0.3559(5) 0.2600(5) 0.0080(2) 0.140(3) Uani 0.826(14) 1 d D U P J 1
F16 F 0.3007(6) 0.3180(4) 0.0195(2) 0.157(3) Uani 0.826(14) 1 d D U P J 1
F13A F 0.274(3) 0.213(2) 0.0443(12) 0.27(4) Uani 0.174(14) 1 d D U P J 2
F14A F 0.3653(17) 0.313(2) 0.0380(14) 0.35(5) Uani 0.174(14) 1 d D U P J 2
F15A F 0.310(3) 0.219(2) -0.0035(7) 0.160(16) Uani 0.174(14) 1 d D U P J 2
F16A F 0.251(2) 0.273(3) 0.0064(10) 0.20(2) Uani 0.174(14) 1 d D U P J 2
B5 B 0.8923(5) -0.0734(4) 0.3271(3) 0.118(3) Uani 1 1 d D U . . .
F17 F 0.8423(12) -0.0917(12) 0.2965(4) 0.225(5) Uani 0.429(11) 1 d D U P K 1
F18 F 0.9036(11) -0.1286(8) 0.3327(5) 0.138(4) Uani 0.429(11) 1 d D U P K 1
F19 F 0.9552(9) -0.0130(9) 0.3309(7) 0.209(6) Uani 0.429(11) 1 d D U P K 1
F20 F 0.8579(8) -0.0665(5) 0.3514(4) 0.133(3) Uani 0.429(11) 1 d D U P K 1
F17A F 0.9092(12) -0.0660(8) 0.3619(3) 0.225(5) Uani 0.571(11) 1 d D U P K 2
F18A F 0.8870(8) -0.1353(5) 0.3141(4) 0.138(4) Uani 0.571(11) 1 d D U P K 2
F19A F 0.8308(6) -0.0723(8) 0.3139(5) 0.209(6) Uani 0.571(11) 1 d D U P K 2
F20A F 0.9487(6) -0.0171(4) 0.3189(3) 0.133(3) Uani 0.571(11) 1 d D U P K 2
S51 S 0.85270(10) 0.56263(10) 0.36202(5) 0.0909(5) Uani 1 1 d D U . . .
O51 O 0.8591(3) 0.6243(3) 0.38087(12) 0.1040(14) Uani 1 1 d D U . . .
O52 O 0.9141(3) 0.5738(3) 0.34912(14) 0.1046(14) Uani 1 1 d D U . . .
O53 O 0.8234(3) 0.4997(3) 0.37722(13) 0.1166(17) Uani 1 1 d D U . . .
C51 C 0.7840(7) 0.5480(6) 0.3197(3) 0.117(4) Uani 0.794(15) 1 d D U P L 1
F51 F 0.8120(6) 0.6033(4) 0.30398(17) 0.146(4) Uani 0.794(15) 1 d D U P L 1
F52 F 0.7701(6) 0.4892(5) 0.29996(18) 0.124(3) Uani 0.794(15) 1 d D U P L 1
F53 F 0.7216(5) 0.5385(7) 0.3265(3) 0.146(4) Uani 0.794(15) 1 d D U P L 1
C51A C 0.7522(15) 0.5109(16) 0.3293(8) 0.117(4) Uani 0.206(15) 1 d D U P L 2
F51A F 0.754(3) 0.5631(18) 0.3136(10) 0.130(14) Uani 0.206(15) 1 d D U P L 2
F52A F 0.7429(18) 0.4555(17) 0.3092(9) 0.123(11) Uani 0.206(15) 1 d D U P L 2
F53A F 0.7017(14) 0.4871(18) 0.3466(9) 0.142(11) Uani 0.206(15) 1 d D U P L 2
S52 S 0.31928(11) 0.26189(10) 0.36317(5) 0.0890(5) Uani 1 1 d D U . . .
C52 C 0.3335(6) 0.2051(5) 0.3310(2) 0.129(3) Uani 1 1 d D U . . .
O54 O 0.298(3) 0.307(2) 0.3454(11) 0.091(17) Uani 0.204(13) 1 d D U P M 1
O55 O 0.3780(17) 0.288(2) 0.3921(7) 0.126(12) Uani 0.204(13) 1 d D U P M 1
O56 O 0.2528(15) 0.2001(16) 0.3698(10) 0.124(14) Uani 0.204(13) 1 d D U P M 1
F54 F 0.312(3) 0.1372(14) 0.3338(13) 0.23(2) Uani 0.204(13) 1 d D U P M 1
F55 F 0.305(3) 0.204(3) 0.2973(5) 0.201(19) Uani 0.204(13) 1 d D U P M 1
F56 F 0.4056(16) 0.231(3) 0.3305(18) 0.55(9) Uani 0.204(13) 1 d D U P M 1
O54A O 0.3949(3) 0.3166(3) 0.37939(18) 0.087(2) Uani 0.796(13) 1 d D U P M 2
O55A O 0.2827(5) 0.2155(4) 0.3848(2) 0.088(2) Uani 0.796(13) 1 d D U P M 2
O56A O 0.2788(8) 0.2888(7) 0.3421(3) 0.083(3) Uani 0.796(13) 1 d D U P M 2
F54A F 0.3755(4) 0.1816(4) 0.34845(17) 0.122(3) Uani 0.796(13) 1 d D U P M 2
F55A F 0.2682(5) 0.1499(4) 0.3158(2) 0.152(3) Uani 0.796(13) 1 d D U P M 2
F56A F 0.3618(5) 0.2404(4) 0.30748(19) 0.123(3) Uani 0.796(13) 1 d D U P M 2
S53 S 0.6235(3) 0.02314(19) 0.36771(11) 0.0854(17) Uani 0.644(8) 1 d D U P N 1
C53 C 0.6509(10) 0.0939(9) 0.3371(4) 0.183(5) Uani 0.644(8) 1 d D U P N 1
O57 O 0.5959(7) 0.0633(6) 0.3837(3) 0.123(3) Uani 0.644(8) 1 d D U P N 1
O58 O 0.6949(9) 0.0372(15) 0.3892(7) 0.116(3) Uani 0.644(8) 1 d D U P N 1
O59 O 0.5727(5) -0.0476(5) 0.3544(3) 0.112(3) Uani 0.644(8) 1 d D U P N 1
F57 F 0.5911(6) 0.0777(7) 0.3102(3) 0.153(4) Uani 0.644(8) 1 d D U P N 1
F58 F 0.6761(6) 0.1583(5) 0.3567(3) 0.175(4) Uani 0.644(8) 1 d D U P N 1
F59 F 0.7036(7) 0.0944(8) 0.3264(4) 0.170(5) Uani 0.644(8) 1 d D U P N 1
C53A C 0.6359(12) 0.0897(12) 0.3333(6) 0.183(5) Uani 0.356(8) 1 d D U P N 2
S53A S 0.6074(11) 0.0189(10) 0.3656(5) 0.197(9) Uani 0.356(8) 1 d D U P N 2
O57A O 0.5690(15) -0.0424(11) 0.3381(5) 0.123(3) Uani 0.356(8) 1 d D U P N 2
O58A O 0.6766(19) 0.032(3) 0.3864(12) 0.116(3) Uani 0.356(8) 1 d D U P N 2
O59A O 0.5633(10) 0.0374(10) 0.3810(6) 0.112(3) Uani 0.356(8) 1 d D U P N 2
F57A F 0.6025(11) 0.0395(10) 0.3039(5) 0.153(4) Uani 0.356(8) 1 d D U P N 2
F58A F 0.5836(12) 0.1056(11) 0.3235(7) 0.175(4) Uani 0.356(8) 1 d D U P N 2
F59A F 0.7042(11) 0.1283(14) 0.3368(7) 0.170(5) Uani 0.356(8) 1 d D U P N 2
S54 S 0.2842(13) -0.3748(14) 0.4113(6) 0.134(2) Uani 0.433(6) 1 d D U P O 1
O60 O 0.322(2) -0.411(2) 0.4027(11) 0.126(6) Uani 0.433(6) 1 d D U P O 1
O61 O 0.2027(8) -0.4174(8) 0.3978(5) 0.130(3) Uani 0.433(6) 1 d D U P O 1
O62 O 0.317(2) -0.3008(14) 0.4101(10) 0.150(8) Uani 0.433(6) 1 d D U P O 1
C54 C 0.2892(12) -0.3889(10) 0.4602(6) 0.145(5) Uani 0.433(6) 1 d D U P O 1
F60 F 0.3617(12) -0.3656(11) 0.4760(6) 0.184(4) Uani 0.433(6) 1 d D U P O 1
F61 F 0.2547(9) -0.4554(8) 0.4628(4) 0.166(3) Uani 0.433(6) 1 d D U P O 1
F62 F 0.2639(10) -0.3549(11) 0.4761(5) 0.208(6) Uani 0.433(6) 1 d D U P O 1
S54A S 0.2904(10) -0.3784(11) 0.4173(5) 0.134(2) Uani 0.567(6) 1 d D U P O 2
O60A O 0.3167(17) -0.4267(14) 0.4102(8) 0.126(6) Uani 0.567(6) 1 d D U P O 2
O61A O 0.2188(6) -0.4105(6) 0.4240(4) 0.130(3) Uani 0.567(6) 1 d D U P O 2
O62A O 0.3098(18) -0.3184(11) 0.3973(7) 0.150(8) Uani 0.567(6) 1 d D U P O 2
C54A C 0.3635(9) -0.3231(10) 0.4624(5) 0.145(5) Uani 0.567(6) 1 d D U P O 2
F60A F 0.3490(8) -0.2776(6) 0.4749(3) 0.184(4) Uani 0.567(6) 1 d D U P O 2
F61A F 0.4281(7) -0.2961(6) 0.4584(3) 0.166(3) Uani 0.567(6) 1 d D U P O 2
F62A F 0.3557(10) -0.3654(11) 0.4861(4) 0.208(6) Uani 0.567(6) 1 d D U P O 2
N22 N 0.3016(8) 0.4957(9) 0.3199(4) 0.215(6) Uani 1 1 d D U . . .
C22 C 0.2516(15) 0.5872(11) 0.3154(6) 0.291(12) Uani 1 1 d D U . . .
H22A H 0.2562 0.6036 0.2929 0.436 Uiso 1 1 calc R U . . .
H22B H 0.2794 0.6284 0.3345 0.436 Uiso 1 1 calc R U . . .
H22C H 0.1992 0.5620 0.3155 0.436 Uiso 1 1 calc R U . . .
C23 C 0.2817(10) 0.5379(9) 0.3201(4) 0.200(6) Uani 1 1 d D U . . .
N24 N 0.2060(6) 0.3675(7) 0.4697(4) 0.192(5) Uani 1 1 d D U . . .
C24 C 0.1327(7) 0.2284(6) 0.4569(4) 0.167(4) Uani 1 1 d D U . . .
H24A H 0.1480 0.2103 0.4773 0.250 Uiso 1 1 calc R U . . .
H24B H 0.1427 0.2109 0.4364 0.250 Uiso 1 1 calc R U . . .
H24C H 0.0795 0.2117 0.4523 0.250 Uiso 1 1 calc R U . . .
C25 C 0.1739(7) 0.3058(8) 0.4639(4) 0.167(5) Uani 1 1 d D U . . .
N26 N 0.1493(8) 0.2039(9) 0.5486(3) 0.112(4) Uani 0.5 1 d D U P . .
C26 C 0.0562(14) 0.1559(17) 0.5863(7) 0.190(10) Uani 0.5 1 d D U P . .
H26A H 0.0055 0.1279 0.5712 0.285 Uiso 0.5 1 calc R U P . .
H26B H 0.0619 0.1983 0.5999 0.285 Uiso 0.5 1 calc R U P . .
H26C H 0.0660 0.1266 0.6022 0.285 Uiso 0.5 1 calc R U P . .
C27 C 0.1094(8) 0.1785(10) 0.5643(4) 0.121(6) Uani 0.5 1 d D U P . .
N28 N 0.3338(8) -0.2214(6) 0.3207(4) 0.203(5) Uani 1 1 d D U . . .
C28 C 0.2145(14) -0.2357(15) 0.2777(7) 0.313(12) Uani 1 1 d D U . . .
H28A H 0.1792 -0.2858 0.2669 0.470 Uiso 1 1 calc R U . . .
H28B H 0.2304 -0.2075 0.2594 0.470 Uiso 1 1 calc R U . . .
H28C H 0.1906 -0.2170 0.2906 0.470 Uiso 1 1 calc R U . . .
C29 C 0.2801(12) -0.2311(12) 0.3023(6) 0.249(9) Uani 1 1 d D U . . .
N30 N -0.0924(10) 0.1375(10) 0.0400(5) 0.266(8) Uani 1 1 d D U . . .
C30 C -0.1944(12) 0.1663(13) 0.0515(6) 0.278(10) Uani 1 1 d D U . . .
H30A H -0.1761 0.2170 0.0503 0.417 Uiso 1 1 calc R U . . .
H30B H -0.2004 0.1583 0.0751 0.417 Uiso 1 1 calc R U . . .
H30C H -0.2424 0.1371 0.0343 0.417 Uiso 1 1 calc R U . . .
C31 C -0.1405(12) 0.1460(13) 0.0440(7) 0.255(9) Uani 1 1 d D U . . .
N32 N 0.6293(13) 0.4462(13) 0.0065(6) 0.211(10) Uani 0.5 1 d D U P . .
C32 C 0.7519(13) 0.5582(11) 0.0012(6) 0.149(7) Uani 0.5 1 d D U P . .
H32A H 0.7736 0.5479 -0.0164 0.224 Uiso 0.5 1 calc R U P . .
H32B H 0.7865 0.5725 0.0244 0.224 Uiso 0.5 1 calc R U P . .
H32C H 0.7421 0.5970 -0.0041 0.224 Uiso 0.5 1 calc R U P . .
C33 C 0.6824(14) 0.4941(13) 0.0008(5) 0.173(11) Uani 0.5 1 d D U P . .
N36 N 0.4228(13) 0.4905(14) 0.1107(7) 0.210(10) Uani 0.5 1 d D U P . .
C36 C 0.2852(13) 0.3911(12) 0.1003(6) 0.160(8) Uani 0.5 1 d D U P . .
H36A H 0.2545 0.3910 0.0781 0.240 Uiso 0.5 1 calc R U P . .
H36B H 0.2696 0.4039 0.1199 0.240 Uiso 0.5 1 calc R U P . .
H36C H 0.2795 0.3433 0.1006 0.240 Uiso 0.5 1 calc R U P . .
C37 C 0.3605(13) 0.4415(13) 0.1034(6) 0.151(7) Uani 0.5 1 d D U P . .
N38 N 0.6120(7) 0.8356(6) 0.4478(4) 0.188(4) Uani 1 1 d D U . . .
C38 C 0.7303(10) 0.9045(9) 0.4268(5) 0.220(6) Uani 1 1 d D U . . .
H38A H 0.7386 0.8713 0.4130 0.331 Uiso 1 1 calc R U . . .
H38B H 0.7716 0.9297 0.4478 0.331 Uiso 1 1 calc R U . . .
H38C H 0.7272 0.9393 0.4127 0.331 Uiso 1 1 calc R U . . .
C39 C 0.6624(10) 0.8654(8) 0.4367(4) 0.177(5) Uani 1 1 d D U . . .
N42 N 0.0877(13) 0.0811(12) 0.2826(5) 0.170(7) Uani 0.5 1 d D U P . .
C42 C 0.1246(14) -0.0152(12) 0.2716(8) 0.172(9) Uani 0.5 1 d D U P . .
H42D H 0.0967 -0.0482 0.2491 0.259 Uiso 0.5 1 calc R U P . .
H42G H 0.1775 0.0104 0.2725 0.259 Uiso 0.5 1 calc R U P . .
H42J H 0.1165 -0.0422 0.2908 0.259 Uiso 0.5 1 calc R U P . .
C43 C 0.0999(13) 0.0346(12) 0.2747(6) 0.147(7) Uani 0.5 1 d D U P . .
O900 O 0.5618(17) 0.2568(16) 0.2771(7) 0.160(10) Uiso 0.25 1 d D U P . .
C900 C 0.556(2) 0.2968(15) 0.3045(9) 0.130(9) Uiso 0.25 1 d D U P . .
H900 H 0.5052 0.2898 0.2994 0.156 Uiso 0.25 1 calc R U P . .
C901 C 0.566(3) 0.251(2) 0.3330(11) 0.159(13) Uiso 0.25 1 d D U P . .
H90A H 0.5634 0.2707 0.3554 0.238 Uiso 0.25 1 calc R U P . .
H90B H 0.5254 0.2014 0.3255 0.238 Uiso 0.25 1 calc R U P . .
H90C H 0.6134 0.2533 0.3358 0.238 Uiso 0.25 1 calc R U P . .
C902 C 0.6104(15) 0.3713(13) 0.3202(7) 0.096(7) Uiso 0.25 1 d D U P . .
H90D H 0.5938 0.3868 0.3387 0.143 Uiso 0.25 1 calc R U P . .
H90E H 0.6587 0.3757 0.3302 0.143 Uiso 0.25 1 calc R U P . .
H90F H 0.6147 0.4013 0.3022 0.143 Uiso 0.25 1 calc R U P . .
C903 C 0.5116(18) 0.248(2) 0.2443(9) 0.142(10) Uiso 0.25 1 d D U P . .
H903 H 0.5194 0.2977 0.2454 0.170 Uiso 0.25 1 calc R U P . .
C904 C 0.4293(19) 0.206(2) 0.2391(12) 0.152(12) Uiso 0.25 1 d D U P . .
H90G H 0.4044 0.2061 0.2154 0.228 Uiso 0.25 1 calc R U P . .
H90H H 0.4145 0.1569 0.2423 0.228 Uiso 0.25 1 calc R U P . .
H90I H 0.4152 0.2281 0.2563 0.228 Uiso 0.25 1 calc R U P . .
C905 C 0.539(2) 0.242(2) 0.2125(9) 0.135(11) Uiso 0.25 1 d D U P . .
H90J H 0.5027 0.2364 0.1912 0.203 Uiso 0.25 1 calc R U P . .
H90K H 0.5865 0.2856 0.2142 0.203 Uiso 0.25 1 calc R U P . .
H90L H 0.5463 0.2006 0.2115 0.203 Uiso 0.25 1 calc R U P . .

loop_
_atom_site_aniso_label
_atom_site_aniso_U_11
_atom_site_aniso_U_22
_atom_site_aniso_U_33
_atom_site_aniso_U_23
_atom_site_aniso_U_13
_atom_site_aniso_U_12
Co1 0.0799(5) 0.0626(4) 0.0830(5) 0.0189(4) 0.0243(4) 0.0351(4)
Co2 0.1493(10) 0.0974(7) 0.1132(8) -0.0162(6) 0.0325(7) 0.0492(7)
Co3 0.1262(8) 0.1027(7) 0.0754(5) 0.0109(5) 0.0359(5) 0.0602(6)
Co4 0.0984(6) 0.0628(4) 0.0825(5) 0.0138(4) 0.0420(4) 0.0468(4)
Co5 0.1536(10) 0.1174(8) 0.0838(6) 0.0169(6) 0.0473(6) 0.0542(7)
Co6 0.0721(5) 0.0600(4) 0.0807(5) 0.0000(3) 0.0219(4) 0.0367(4)
C100 0.107(5) 0.070(4) 0.106(5) 0.012(4) 0.024(4) 0.051(4)
C101 0.117(5) 0.082(5) 0.096(5) 0.022(4) 0.022(4) 0.055(4)
C102 0.096(5) 0.097(5) 0.082(4) 0.017(4) 0.022(3) 0.051(4)
C103 0.067(3) 0.077(4) 0.084(4) 0.013(3) 0.026(3) 0.035(3)
C104 0.073(4) 0.086(4) 0.076(4) -0.001(3) 0.021(3) 0.036(3)
C105 0.075(4) 0.066(4) 0.085(4) -0.004(3) 0.022(3) 0.027(3)
C106 0.065(3) 0.065(3) 0.087(4) 0.006(3) 0.027(3) 0.027(3)
C107 0.086(4) 0.056(3) 0.094(5) 0.002(3) 0.026(3) 0.030(3)
C108 0.083(4) 0.060(3) 0.093(4) 0.012(3) 0.027(3) 0.032(3)
C109 0.071(3) 0.061(3) 0.080(4) 0.006(3) 0.027(3) 0.033(3)
C110 0.066(3) 0.062(3) 0.075(4) 0.001(3) 0.026(3) 0.030(3)
C111 0.064(3) 0.064(3) 0.081(4) 0.004(3) 0.025(3) 0.031(3)
C112 0.083(4) 0.064(4) 0.085(4) 0.012(3) 0.032(3) 0.040(3)
C113 0.083(4) 0.072(4) 0.083(4) 0.001(3) 0.021(3) 0.043(3)
C114 0.147(7) 0.098(5) 0.081(4) -0.009(4) 0.003(4) 0.079(5)
C115 0.148(7) 0.103(5) 0.092(5) -0.004(4) -0.001(5) 0.083(5)
C116 0.127(6) 0.082(4) 0.081(4) -0.006(4) 0.000(4) 0.050(4)
C117 0.152(7) 0.087(5) 0.101(5) -0.013(4) 0.003(5) 0.074(5)
C118 0.120(6) 0.089(4) 0.091(5) -0.009(4) -0.002(4) 0.062(4)
C120 0.182(8) 0.156(8) 0.144(7) 0.054(6) 0.058(6) 0.056(6)
C121 0.242(17) 0.159(11) 0.136(10) 0.052(9) 0.054(11) 0.042(11)
C122 0.250(17) 0.134(10) 0.114(8) 0.037(7) 0.053(9) 0.055(11)
C123 0.219(13) 0.115(8) 0.099(7) 0.028(6) 0.072(8) 0.064(9)
C124 0.248(15) 0.131(9) 0.114(8) 0.027(7) 0.062(9) 0.111(10)
C125 0.202(11) 0.131(8) 0.107(6) 0.035(6) 0.053(7) 0.086(8)
C126 0.188(10) 0.126(8) 0.088(5) 0.024(5) 0.047(6) 0.089(8)
C127 0.165(9) 0.134(8) 0.095(6) 0.030(5) 0.031(6) 0.069(7)
C128 0.159(9) 0.120(7) 0.102(6) 0.023(5) 0.020(6) 0.062(6)
C129 0.163(9) 0.103(6) 0.082(5) 0.014(4) 0.029(5) 0.054(6)
C130 0.167(9) 0.113(7) 0.071(5) 0.016(5) 0.047(5) 0.062(7)
C131 0.170(9) 0.116(7) 0.085(5) 0.018(5) 0.055(6) 0.061(7)
C132 0.171(9) 0.098(6) 0.093(5) 0.015(5) 0.011(6) 0.053(6)
C133 0.154(8) 0.079(5) 0.089(5) 0.014(4) 0.018(5) 0.047(5)
C134 0.172(8) 0.150(7) 0.169(8) 0.050(6) 0.000(6) 0.071(6)
C135 0.166(8) 0.144(7) 0.166(7) 0.051(6) 0.006(6) 0.069(6)
C136 0.158(8) 0.085(5) 0.081(5) -0.017(4) -0.005(5) 0.056(5)
C137 0.141(8) 0.112(7) 0.115(6) 0.018(5) 0.006(5) 0.048(6)
C138 0.145(8) 0.099(6) 0.118(7) 0.015(5) 0.005(6) 0.036(6)
C140 0.196(12) 0.163(10) 0.100(7) -0.038(7) 0.006(8) -0.009(9)
C141 0.217(10) 0.198(9) 0.192(9) 0.046(8) 0.034(7) 0.079(7)
C142 0.237(8) 0.231(8) 0.229(8) 0.042(4) 0.059(4) 0.112(5)
C143 0.197(12) 0.129(9) 0.162(10) 0.038(8) 0.043(9) 0.044(9)
C144 0.209(9) 0.180(9) 0.190(9) 0.021(7) 0.056(8) 0.079(7)
C145 0.263(18) 0.096(7) 0.205(14) 0.016(8) 0.074(13) 0.033(9)
C146 0.183(11) 0.092(8) 0.169(11) -0.025(7) 0.052(9) 0.029(7)
C147 0.290(19) 0.090(8) 0.183(13) 0.003(8) 0.046(13) 0.059(9)
C148 0.280(17) 0.111(8) 0.159(10) 0.024(8) 0.038(10) 0.080(10)
C149 0.203(11) 0.093(6) 0.157(10) 0.006(6) 0.056(9) 0.057(7)
C150 0.164(9) 0.071(5) 0.139(8) -0.033(6) 0.034(7) 0.026(5)
C151 0.149(9) 0.093(7) 0.142(9) -0.018(6) 0.042(7) 0.022(6)
C152 0.205(11) 0.105(7) 0.123(7) 0.003(6) 0.022(7) 0.066(7)
C153 0.157(8) 0.081(5) 0.094(5) -0.009(4) 0.003(5) 0.056(5)
C154 0.208(11) 0.110(7) 0.107(6) 0.011(5) 0.029(6) 0.073(7)
C155 0.233(12) 0.092(6) 0.091(6) -0.011(5) 0.012(7) 0.057(7)
C156 0.154(7) 0.091(5) 0.090(5) -0.012(5) -0.010(5) 0.062(5)
C157 0.176(9) 0.101(6) 0.121(7) -0.023(5) 0.013(6) 0.056(6)
C158 0.199(11) 0.101(7) 0.112(7) -0.014(6) 0.015(7) 0.060(7)
N100 0.082(3) 0.062(3) 0.085(3) 0.009(2) 0.024(2) 0.038(2)
N101 0.066(3) 0.059(3) 0.081(3) 0.004(2) 0.024(2) 0.033(2)
N102 0.081(3) 0.073(3) 0.070(3) 0.002(2) 0.019(2) 0.042(3)
N103 0.176(8) 0.119(6) 0.106(5) 0.023(4) 0.057(6) 0.038(6)
N104 0.168(7) 0.102(5) 0.076(4) 0.014(3) 0.044(4) 0.058(5)
N105 0.149(6) 0.111(5) 0.081(4) 0.005(4) 0.021(4) 0.057(5)
N106 0.153(7) 0.117(6) 0.129(7) -0.020(5) 0.038(6) 0.023(5)
N107 0.112(5) 0.255(8) 0.094(4) 0.020(5) 0.047(4) 0.074(5)
N108 0.169(7) 0.085(4) 0.120(5) -0.003(4) 0.024(5) 0.055(4)
N109 0.161(6) 0.083(4) 0.088(4) -0.010(3) -0.013(4) 0.064(4)
C200 0.101(5) 0.094(5) 0.102(5) 0.021(4) 0.042(4) 0.053(4)
C201 0.118(6) 0.104(5) 0.113(6) 0.024(4) 0.051(5) 0.062(5)
C202 0.126(6) 0.091(5) 0.089(5) 0.021(4) 0.039(4) 0.050(5)
C203 0.102(5) 0.065(4) 0.092(5) 0.022(3) 0.031(4) 0.038(3)
C204 0.123(5) 0.065(4) 0.080(4) 0.021(3) 0.025(4) 0.041(4)
C205 0.107(5) 0.064(4) 0.089(4) 0.024(3) 0.014(4) 0.044(4)
C206 0.097(4) 0.057(3) 0.093(4) 0.020(3) 0.023(4) 0.039(3)
C207 0.104(5) 0.072(4) 0.097(5) 0.019(3) 0.014(4) 0.053(4)
C208 0.107(5) 0.067(4) 0.113(6) 0.016(3) 0.034(4) 0.049(4)
C209 0.090(4) 0.062(3) 0.088(4) 0.015(3) 0.025(3) 0.041(3)
C210 0.082(4) 0.054(3) 0.087(4) 0.020(3) 0.019(3) 0.031(3)
C211 0.091(4) 0.060(3) 0.087(4) 0.020(3) 0.029(3) 0.038(3)
C212 0.092(4) 0.066(4) 0.097(5) 0.011(3) 0.031(4) 0.040(3)
C213 0.104(5) 0.070(4) 0.076(4) 0.009(3) 0.027(4) 0.039(3)
C214 0.103(5) 0.122(6) 0.082(5) 0.018(4) 0.029(4) 0.046(5)
C215 0.125(7) 0.133(7) 0.083(5) 0.023(4) 0.039(5) 0.054(5)
C216 0.139(7) 0.114(6) 0.079(5) 0.023(4) 0.039(5) 0.070(5)
C217 0.136(7) 0.150(7) 0.094(5) 0.035(5) 0.030(5) 0.090(6)
C218 0.124(6) 0.123(6) 0.092(5) 0.032(4) 0.040(4) 0.074(5)
C220 0.201(9) 0.180(9) 0.194(9) 0.054(7) 0.086(7) 0.084(7)
C221 0.212(9) 0.213(9) 0.226(10) 0.051(8) 0.090(8) 0.125(7)
C222 0.212(10) 0.209(10) 0.216(10) 0.037(8) 0.082(8) 0.105(8)
C223 0.177(10) 0.125(7) 0.181(10) 0.027(7) 0.110(9) 0.078(7)
C224 0.165(11) 0.137(9) 0.196(13) 0.011(9) 0.098(10) 0.040(8)
C225 0.190(12) 0.161(11) 0.137(8) 0.013(8) 0.074(8) 0.077(9)
C226 0.147(8) 0.144(9) 0.107(7) 0.011(6) 0.049(6) 0.049(7)
C227 0.184(11) 0.184(12) 0.125(8) 0.031(8) 0.060(8) 0.086(10)
C228 0.161(10) 0.226(13) 0.114(8) 0.016(8) 0.048(7) 0.083(9)
C229 0.142(8) 0.150(8) 0.085(5) 0.005(5) 0.040(5) 0.055(7)
C230 0.125(7) 0.099(6) 0.114(7) -0.020(5) 0.036(5) 0.034(5)
C231 0.158(9) 0.092(6) 0.132(8) 0.006(5) 0.059(7) 0.036(6)
C232 0.162(9) 0.148(8) 0.096(6) 0.009(6) 0.030(6) 0.079(7)
C233 0.164(8) 0.120(6) 0.084(5) 0.014(5) 0.037(5) 0.083(6)
C234 0.184(10) 0.148(8) 0.115(6) 0.027(6) 0.061(7) 0.096(8)
C235 0.215(11) 0.150(8) 0.127(7) 0.037(6) 0.086(8) 0.124(8)
C236 0.172(8) 0.127(7) 0.085(5) 0.019(5) 0.044(5) 0.094(6)
C237 0.196(10) 0.146(8) 0.087(5) 0.020(5) 0.029(6) 0.100(8)
C238 0.174(9) 0.137(7) 0.088(5) 0.002(5) 0.042(6) 0.090(7)
C240 0.171(8) 0.105(6) 0.080(5) 0.014(4) 0.028(5) 0.066(6)
C241 0.233(12) 0.125(7) 0.097(6) 0.028(5) 0.046(7) 0.095(8)
C242 0.184(8) 0.138(6) 0.144(7) 0.025(6) 0.026(6) 0.093(6)
C243 0.224(12) 0.134(8) 0.124(8) 0.022(6) 0.050(8) 0.108(9)
C244 0.209(9) 0.168(8) 0.180(8) 0.025(7) 0.043(7) 0.116(7)
C245 0.220(14) 0.173(11) 0.209(14) 0.015(10) 0.078(11) 0.129(11)
C246 0.212(12) 0.167(10) 0.138(9) 0.023(7) 0.055(8) 0.127(10)
C247 0.209(13) 0.250(15) 0.143(10) 0.010(10) 0.067(9) 0.159(12)
C248 0.195(11) 0.197(11) 0.121(7) 0.017(7) 0.073(7) 0.124(10)
C249 0.154(8) 0.143(7) 0.099(6) 0.023(5) 0.053(5) 0.084(7)
C250 0.164(8) 0.122(6) 0.109(6) 0.011(5) 0.044(6) 0.093(6)
C251 0.165(8) 0.117(6) 0.111(6) 0.005(5) 0.024(6) 0.089(6)
C252 0.162(8) 0.151(8) 0.091(5) 0.028(5) 0.054(6) 0.083(7)
C253 0.136(6) 0.123(6) 0.082(5) 0.031(4) 0.040(5) 0.072(5)
C254 0.210(10) 0.164(8) 0.075(5) 0.023(5) 0.045(6) 0.119(8)
C255 0.219(11) 0.158(8) 0.077(5) 0.029(5) 0.035(6) 0.132(8)
C256 0.165(8) 0.140(7) 0.076(5) 0.028(5) 0.045(5) 0.092(6)
C257 0.147(7) 0.134(6) 0.083(5) 0.027(4) 0.043(5) 0.085(6)
C258 0.147(7) 0.136(7) 0.077(4) 0.018(5) 0.044(5) 0.075(6)
N200 0.094(3) 0.070(3) 0.089(3) 0.021(3) 0.031(3) 0.043(3)
N201 0.084(3) 0.061(3) 0.082(3) 0.020(2) 0.020(3) 0.039(2)
N202 0.094(3) 0.062(3) 0.081(3) 0.012(2) 0.026(3) 0.037(3)
N203 0.161(7) 0.104(5) 0.166(8) 0.023(5) 0.063(6) 0.059(5)
N204 0.152(7) 0.102(5) 0.132(6) -0.023(4) 0.013(5) 0.053(5)
N205 0.156(6) 0.134(6) 0.091(4) 0.005(4) 0.034(4) 0.074(5)
N206 0.149(6) 0.095(4) 0.087(4) 0.004(3) 0.029(4) 0.063(4)
N207 0.141(6) 0.118(5) 0.093(4) 0.008(4) 0.043(4) 0.068(4)
N208 0.139(5) 0.128(5) 0.080(4) 0.021(3) 0.052(4) 0.070(4)
N209 0.173(7) 0.160(6) 0.080(4) 0.035(4) 0.048(4) 0.108(6)
C300 0.105(5) 0.074(4) 0.113(5) 0.001(4) 0.040(4) 0.035(4)
C301 0.116(6) 0.083(4) 0.105(5) -0.014(4) 0.021(5) 0.043(4)
C302 0.110(5) 0.097(5) 0.089(4) 0.000(4) 0.026(4) 0.067(5)
C303 0.100(5) 0.079(4) 0.080(4) 0.003(3) 0.024(3) 0.062(4)
C304 0.108(5) 0.097(5) 0.079(4) 0.011(4) 0.029(4) 0.077(5)
C305 0.113(5) 0.107(5) 0.080(4) 0.026(4) 0.046(4) 0.083(5)
C306 0.087(4) 0.082(4) 0.085(4) 0.018(3) 0.035(3) 0.058(4)
C307 0.095(5) 0.095(4) 0.094(4) 0.035(4) 0.048(4) 0.068(4)
C308 0.080(4) 0.082(4) 0.093(4) 0.021(3) 0.030(3) 0.048(3)
C309 0.090(4) 0.074(4) 0.072(3) 0.014(3) 0.033(3) 0.054(4)
C310 0.094(4) 0.079(4) 0.077(4) 0.015(3) 0.035(3) 0.063(4)
C311 0.095(4) 0.070(4) 0.094(4) 0.014(3) 0.033(4) 0.058(4)
C312 0.089(4) 0.074(4) 0.084(4) 0.017(3) 0.025(3) 0.048(3)
C313 0.102(4) 0.076(4) 0.071(4) 0.016(3) 0.030(3) 0.044(4)
C314 0.129(6) 0.082(4) 0.073(4) 0.016(3) 0.037(4) 0.041(4)
C315 0.135(6) 0.086(4) 0.081(4) 0.007(4) 0.041(4) 0.044(4)
C316 0.132(6) 0.102(5) 0.069(4) 0.012(4) 0.043(4) 0.049(5)
C317 0.146(7) 0.093(5) 0.094(5) 0.008(4) 0.057(5) 0.024(5)
C318 0.131(6) 0.085(5) 0.099(5) 0.005(4) 0.054(5) 0.034(4)
C320 0.145(8) 0.128(7) 0.127(7) -0.017(6) 0.051(6) 0.056(7)
C321 0.135(8) 0.143(8) 0.155(9) -0.027(7) 0.046(7) 0.050(7)
C322 0.134(8) 0.143(8) 0.139(8) -0.020(6) 0.041(6) 0.052(6)
C323 0.136(7) 0.117(6) 0.106(6) -0.004(5) 0.038(6) 0.054(6)
C324 0.147(9) 0.137(8) 0.107(6) -0.022(5) 0.034(6) 0.048(6)
C325 0.146(8) 0.145(8) 0.107(6) -0.024(6) 0.032(6) 0.069(7)
C326 0.143(7) 0.130(7) 0.082(5) 0.003(5) 0.037(5) 0.071(6)
C327 0.161(9) 0.148(8) 0.090(5) -0.012(5) 0.042(6) 0.083(7)
C328 0.144(7) 0.151(8) 0.087(5) -0.005(5) 0.039(5) 0.075(7)
C329 0.123(6) 0.121(6) 0.070(4) 0.014(4) 0.042(4) 0.063(5)
C330 0.132(7) 0.099(5) 0.073(4) 0.003(4) 0.029(4) 0.054(5)
C331 0.137(7) 0.107(6) 0.088(5) 0.007(4) 0.046(5) 0.062(5)
C332 0.123(6) 0.115(5) 0.072(4) 0.012(4) 0.033(4) 0.062(5)
C333 0.111(6) 0.093(5) 0.078(4) 0.016(4) 0.036(4) 0.044(4)
C334 0.139(9) 0.137(8) 0.156(9) -0.040(7) 0.043(7) 0.058(7)
C335 0.118(7) 0.160(9) 0.173(10) -0.047(8) 0.031(7) 0.058(7)
C336 0.122(7) 0.112(6) 0.076(4) 0.005(4) 0.041(4) 0.040(5)
C337 0.146(8) 0.137(7) 0.085(5) 0.002(5) 0.039(5) 0.078(6)
C338 0.112(6) 0.132(6) 0.083(5) -0.012(5) 0.031(4) 0.051(5)
C340 0.234(5) 0.242(5) 0.200(5) 0.006(4) 0.086(4) 0.114(4)
C341 0.238(5) 0.247(5) 0.215(5) 0.012(4) 0.079(4) 0.115(4)
C342 0.239(5) 0.246(5) 0.226(5) 0.024(3) 0.074(3) 0.114(3)
C343 0.236(5) 0.247(5) 0.216(5) 0.016(4) 0.081(4) 0.111(4)
C344 0.340(17) 0.372(17) 0.346(17) 0.040(10) 0.122(11) 0.168(11)
C345 0.365(19) 0.386(19) 0.367(19) 0.052(10) 0.118(11) 0.178(12)
C346 0.195(9) 0.257(11) 0.218(10) 0.027(8) 0.105(8) 0.097(7)
C347 0.228(11) 0.262(12) 0.243(11) 0.024(8) 0.081(9) 0.108(8)
C348 0.178(9) 0.209(9) 0.186(8) 0.020(7) 0.081(7) 0.067(7)
C349 0.106(5) 0.127(6) 0.114(5) 0.022(5) 0.045(5) 0.032(4)
C350 0.157(11) 0.225(14) 0.155(10) 0.017(10) 0.072(9) 0.050(10)
C351 0.228(5) 0.242(5) 0.199(5) 0.016(4) 0.092(4) 0.111(4)
C352 0.143(8) 0.121(7) 0.106(6) 0.010(5) 0.044(6) 0.035(6)
C353 0.129(7) 0.098(5) 0.079(5) 0.005(4) 0.036(5) 0.040(5)
C354 0.150(8) 0.131(7) 0.080(5) 0.011(5) 0.040(5) 0.047(6)
C355 0.142(8) 0.136(7) 0.074(5) 0.014(5) 0.052(5) 0.038(6)
C356 0.131(7) 0.110(6) 0.075(5) 0.007(4) 0.036(5) 0.043(5)
C357 0.142(7) 0.134(7) 0.085(5) 0.020(5) 0.051(5) 0.060(6)
C358 0.157(9) 0.128(7) 0.081(5) 0.021(5) 0.049(6) 0.054(6)
N300 0.099(4) 0.071(3) 0.091(3) 0.010(3) 0.044(3) 0.048(3)
N301 0.089(3) 0.067(3) 0.078(3) 0.014(2) 0.031(3) 0.052(3)
N302 0.094(3) 0.067(3) 0.075(3) 0.016(2) 0.032(3) 0.045(3)
N303 0.138(6) 0.119(5) 0.106(4) 0.018(4) 0.058(4) 0.069(4)
N304 0.132(5) 0.101(4) 0.067(3) 0.016(3) 0.037(3) 0.059(4)
N305 0.132(5) 0.108(4) 0.070(3) 0.022(3) 0.041(3) 0.065(4)
N306 0.229(5) 0.236(5) 0.189(5) 0.008(4) 0.090(4) 0.114(4)
N307 0.130(6) 0.148(6) 0.114(5) 0.023(5) 0.058(5) 0.045(5)
N308 0.120(5) 0.101(4) 0.086(4) 0.011(3) 0.037(4) 0.029(4)
N309 0.127(5) 0.110(5) 0.089(4) 0.006(4) 0.046(4) 0.036(4)
C400 0.114(6) 0.082(4) 0.123(6) 0.019(4) 0.047(4) 0.056(4)
C401 0.133(6) 0.093(5) 0.159(7) 0.037(5) 0.070(6) 0.074(5)
C402 0.145(7) 0.106(6) 0.162(8) 0.039(5) 0.063(6) 0.090(6)
C403 0.156(7) 0.091(5) 0.156(7) 0.043(5) 0.084(6) 0.082(5)
C404 0.162(8) 0.101(6) 0.187(9) 0.067(6) 0.087(7) 0.088(6)
C405 0.172(9) 0.105(6) 0.186(9) 0.076(6) 0.108(7) 0.092(6)
C406 0.143(6) 0.077(4) 0.147(6) 0.047(4) 0.085(6) 0.068(5)
C407 0.131(6) 0.089(5) 0.157(7) 0.057(5) 0.090(6) 0.065(5)
C408 0.123(6) 0.077(4) 0.136(6) 0.040(4) 0.075(5) 0.058(4)
C409 0.107(5) 0.070(4) 0.106(5) 0.017(3) 0.054(4) 0.052(4)
C410 0.125(6) 0.067(4) 0.103(5) 0.021(3) 0.058(4) 0.053(4)
C411 0.112(5) 0.075(4) 0.120(5) 0.024(4) 0.054(4) 0.062(4)
C412 0.113(5) 0.063(3) 0.098(4) 0.023(3) 0.047(4) 0.056(4)
C413 0.085(4) 0.059(3) 0.079(4) 0.012(3) 0.038(3) 0.039(3)
C414 0.078(4) 0.061(3) 0.084(4) 0.006(3) 0.033(3) 0.035(3)
C415 0.074(4) 0.062(3) 0.086(4) 0.010(3) 0.030(3) 0.039(3)
C416 0.073(4) 0.059(3) 0.077(3) 0.007(3) 0.030(3) 0.037(3)
C417 0.079(4) 0.056(3) 0.071(3) 0.009(2) 0.028(3) 0.039(3)
C418 0.077(4) 0.071(4) 0.077(3) 0.010(3) 0.029(3) 0.044(3)
C420 0.082(4) 0.076(4) 0.104(5) 0.006(3) 0.035(4) 0.038(4)
C421 0.073(4) 0.085(4) 0.129(6) 0.010(4) 0.036(4) 0.033(3)
C422 0.075(4) 0.096(5) 0.131(6) -0.002(4) 0.040(4) 0.038(4)
C423 0.081(4) 0.087(5) 0.127(6) -0.001(4) 0.036(4) 0.042(4)
C424 0.096(5) 0.094(5) 0.188(9) -0.006(5) 0.063(5) 0.049(5)
C425 0.109(6) 0.089(5) 0.203(9) -0.007(5) 0.068(6) 0.058(5)
C426 0.091(5) 0.081(5) 0.169(8) -0.003(4) 0.050(5) 0.042(4)
C427 0.112(6) 0.063(4) 0.212(9) 0.001(5) 0.072(6) 0.049(4)
C428 0.099(5) 0.067(4) 0.175(8) -0.002(4) 0.058(5) 0.041(4)
C429 0.078(4) 0.063(4) 0.117(5) -0.001(3) 0.031(3) 0.040(3)
C430 0.083(4) 0.072(4) 0.105(5) -0.001(3) 0.030(3) 0.044(3)
C431 0.074(4) 0.077(4) 0.103(4) -0.001(3) 0.028(3) 0.040(3)
C432 0.075(4) 0.063(4) 0.101(4) 0.005(3) 0.031(3) 0.036(3)
C433 0.068(3) 0.058(3) 0.081(4) 0.001(3) 0.020(3) 0.034(3)
C434 0.077(4) 0.055(3) 0.087(4) 0.009(3) 0.025(3) 0.038(3)
C435 0.084(4) 0.060(3) 0.084(4) 0.012(3) 0.034(3) 0.037(3)
C436 0.072(3) 0.053(3) 0.081(3) 0.010(3) 0.030(3) 0.035(3)
C437 0.075(3) 0.056(3) 0.077(3) 0.005(3) 0.022(3) 0.038(3)
C438 0.074(3) 0.053(3) 0.076(3) 0.006(3) 0.028(3) 0.030(3)
C440 0.116(6) 0.070(4) 0.133(6) 0.023(4) 0.033(5) 0.046(4)
C441 0.111(6) 0.072(5) 0.158(8) 0.023(4) 0.031(5) 0.039(5)
C442 0.120(7) 0.062(4) 0.167(8) 0.014(4) 0.033(6) 0.026(4)
C443 0.096(5) 0.077(5) 0.132(6) 0.018(4) 0.016(4) 0.032(4)
C444 0.097(6) 0.069(5) 0.197(10) 0.026(5) 0.015(6) 0.021(4)
C445 0.077(5) 0.101(6) 0.182(9) 0.029(6) 0.013(5) 0.023(4)
C446 0.088(5) 0.075(4) 0.150(7) 0.026(4) 0.028(5) 0.030(4)
C447 0.074(5) 0.102(6) 0.169(8) 0.035(5) 0.023(5) 0.041(4)
C448 0.092(5) 0.082(5) 0.142(6) 0.030(4) 0.032(4) 0.042(4)
C449 0.078(4) 0.073(4) 0.104(5) 0.026(3) 0.027(3) 0.039(3)
C450 0.077(4) 0.077(4) 0.111(5) 0.022(4) 0.022(4) 0.036(4)
C451 0.086(5) 0.070(4) 0.109(5) 0.019(3) 0.022(4) 0.026(4)
C452 0.087(4) 0.065(4) 0.095(4) 0.024(3) 0.033(3) 0.039(3)
C453 0.075(4) 0.056(3) 0.083(4) 0.019(3) 0.024(3) 0.034(3)
C454 0.081(4) 0.061(3) 0.072(3) 0.010(3) 0.023(3) 0.040(3)
C455 0.075(4) 0.065(3) 0.075(3) 0.017(3) 0.031(3) 0.041(3)
C456 0.075(4) 0.057(3) 0.080(3) 0.019(3) 0.028(3) 0.039(3)
C457 0.081(4) 0.061(3) 0.084(4) 0.014(3) 0.034(3) 0.043(3)
C458 0.078(4) 0.063(3) 0.095(4) 0.024(3) 0.040(3) 0.042(3)
N400 0.100(4) 0.075(3) 0.101(4) 0.013(3) 0.049(3) 0.052(3)
N401 0.114(4) 0.058(3) 0.098(3) 0.024(2) 0.056(3) 0.052(3)
N402 0.083(3) 0.057(3) 0.085(3) 0.018(2) 0.038(3) 0.038(2)
N403 0.075(3) 0.067(3) 0.094(3) 0.004(2) 0.024(3) 0.039(3)
N404 0.076(3) 0.064(3) 0.094(3) -0.002(2) 0.027(3) 0.040(3)
N405 0.072(3) 0.062(3) 0.083(3) 0.001(2) 0.023(2) 0.041(2)
N406 0.094(4) 0.064(3) 0.098(4) 0.017(3) 0.027(3) 0.034(3)
N407 0.073(3) 0.070(3) 0.094(3) 0.023(3) 0.023(3) 0.034(3)
N408 0.072(3) 0.065(3) 0.086(3) 0.024(2) 0.026(2) 0.037(3)
N409 0.075(3) 0.057(3) 0.088(3) 0.016(2) 0.033(2) 0.041(2)
B1 0.178(13) 0.101(8) 0.128(9) 0.010(7) 0.041(9) 0.075(9)
F1 0.306(11) 0.253(10) 0.323(12) 0.030(9) 0.060(9) 0.185(9)
F2 0.206(7) 0.160(6) 0.292(10) 0.034(6) 0.035(7) 0.089(5)
F3 0.193(6) 0.119(4) 0.193(6) 0.007(4) 0.062(5) 0.060(4)
F4 0.264(10) 0.223(8) 0.255(10) 0.044(7) 0.112(8) 0.082(7)
B2 0.180(16) 0.114(10) 0.184(16) 0.012(10) 0.015(12) 0.053(11)
F5 0.235(9) 0.202(8) 0.322(11) 0.075(8) 0.046(8) 0.106(7)
F6 0.304(12) 0.309(12) 0.276(11) -0.025(9) 0.080(9) 0.172(10)
F7 0.299(12) 0.330(13) 0.270(11) 0.116(10) 0.093(9) 0.113(10)
F8 0.241(9) 0.192(7) 0.273(10) 0.001(7) 0.042(7) 0.114(7)
B3 0.090(6) 0.127(8) 0.099(7) 0.019(6) 0.018(5) 0.026(6)
F9 0.332(13) 0.277(11) 0.325(13) 0.116(10) 0.107(10) 0.158(10)
F10 0.261(9) 0.297(10) 0.223(9) -0.030(8) 0.055(7) 0.161(8)
F11 0.257(10) 0.267(10) 0.325(12) -0.019(9) 0.101(9) 0.130(8)
F12 0.248(9) 0.238(9) 0.302(11) -0.032(8) -0.008(8) 0.138(8)
B4 0.167(11) 0.112(9) 0.111(8) 0.036(7) 0.071(8) 0.056(8)
F13 0.154(6) 0.143(6) 0.154(6) -0.027(5) 0.049(5) 0.022(5)
F14 0.187(7) 0.160(6) 0.109(5) 0.046(4) 0.051(4) 0.047(6)
F15 0.163(6) 0.136(6) 0.120(5) 0.048(4) 0.061(5) 0.064(5)
F16 0.205(8) 0.126(5) 0.130(5) 0.017(4) 0.061(5) 0.068(5)
F13A 0.27(4) 0.27(4) 0.27(4) 0.07(2) 0.07(2) 0.13(2)
F14A 0.35(5) 0.34(5) 0.36(5) 0.06(2) 0.09(2) 0.17(3)
F15A 0.18(2) 0.16(2) 0.15(2) 0.031(15) 0.052(16) 0.092(17)
F16A 0.21(3) 0.20(3) 0.18(3) 0.041(18) 0.058(18) 0.108(19)
B5 0.104(6) 0.088(5) 0.168(8) 0.009(5) 0.050(6) 0.048(5)
F17 0.254(11) 0.202(9) 0.232(10) 0.034(8) 0.062(9) 0.124(8)
F18 0.146(7) 0.098(4) 0.189(11) 0.028(6) 0.059(8) 0.069(4)
F19 0.183(9) 0.195(10) 0.292(13) 0.064(8) 0.083(8) 0.118(7)
F20 0.124(5) 0.066(3) 0.204(8) 0.030(4) 0.058(5) 0.037(3)
F17A 0.254(11) 0.202(9) 0.232(10) 0.034(8) 0.062(9) 0.124(8)
F18A 0.146(7) 0.098(4) 0.189(11) 0.028(6) 0.059(8) 0.069(4)
F19A 0.183(9) 0.195(10) 0.292(13) 0.064(8) 0.083(8) 0.118(7)
F20A 0.124(5) 0.066(3) 0.204(8) 0.030(4) 0.058(5) 0.037(3)
S51 0.0975(12) 0.0995(12) 0.0836(10) 0.0101(9) 0.0282(9) 0.0542(10)
O51 0.120(4) 0.115(4) 0.095(3) 0.000(3) 0.026(3) 0.075(3)
O52 0.118(4) 0.091(3) 0.136(4) 0.040(3) 0.072(3) 0.059(3)
O53 0.121(4) 0.101(3) 0.097(3) 0.016(3) 0.040(3) 0.027(3)
C51 0.158(12) 0.112(10) 0.098(7) -0.002(7) 0.032(7) 0.083(10)
F51 0.215(9) 0.129(5) 0.108(4) 0.026(4) 0.020(5) 0.106(6)
F52 0.169(7) 0.122(6) 0.090(4) -0.009(4) 0.002(4) 0.093(6)
F53 0.121(6) 0.175(9) 0.144(7) -0.031(6) -0.004(5) 0.095(6)
C51A 0.158(12) 0.112(10) 0.098(7) -0.002(7) 0.032(7) 0.083(10)
F51A 0.15(2) 0.117(19) 0.15(2) -0.006(13) 0.020(15) 0.095(17)
F52A 0.129(16) 0.119(17) 0.130(17) -0.011(12) 0.029(12) 0.075(14)
F53A 0.119(15) 0.150(18) 0.150(18) -0.024(13) 0.048(12) 0.062(13)
S52 0.1064(14) 0.0969(12) 0.0855(11) 0.0205(9) 0.0351(10) 0.0633(11)
C52 0.179(10) 0.124(7) 0.110(6) 0.032(6) 0.064(7) 0.084(8)
O54 0.08(3) 0.054(19) 0.16(3) 0.014(16) 0.07(2) 0.04(2)
O55 0.130(19) 0.16(2) 0.095(17) -0.014(13) 0.012(14) 0.092(16)
O56 0.103(18) 0.13(2) 0.17(2) 0.041(15) 0.016(14) 0.086(16)
F54 0.24(3) 0.22(3) 0.23(3) 0.044(18) 0.051(19) 0.12(2)
F55 0.20(3) 0.20(3) 0.19(2) 0.031(17) 0.043(17) 0.103(19)
F56 0.54(9) 0.56(9) 0.54(9) 0.10(3) 0.14(3) 0.27(5)
O54A 0.077(4) 0.091(4) 0.089(4) 0.022(3) 0.023(3) 0.039(3)
O55A 0.107(5) 0.094(4) 0.089(4) 0.032(4) 0.039(4) 0.062(4)
O56A 0.087(7) 0.080(6) 0.096(5) 0.040(5) 0.036(4) 0.046(6)
F54A 0.179(6) 0.126(5) 0.143(5) 0.062(4) 0.087(4) 0.118(5)
F55A 0.190(7) 0.099(4) 0.126(5) -0.017(4) 0.048(5) 0.041(5)
F56A 0.195(7) 0.118(4) 0.117(4) 0.047(4) 0.098(5) 0.101(5)
S53 0.081(2) 0.056(2) 0.092(3) -0.0042(17) 0.042(2) 0.0077(17)
C53 0.172(8) 0.188(8) 0.175(8) 0.044(6) 0.030(6) 0.083(6)
O57 0.165(7) 0.103(5) 0.112(5) 0.004(4) 0.025(5) 0.080(5)
O58 0.088(9) 0.098(5) 0.136(6) 0.022(4) 0.038(7) 0.024(8)
O59 0.094(5) 0.085(5) 0.152(7) -0.020(5) 0.028(5) 0.047(4)
F57 0.154(6) 0.147(9) 0.118(5) 0.024(6) 0.006(4) 0.057(6)
F58 0.180(7) 0.128(6) 0.190(8) 0.028(5) 0.004(6) 0.072(5)
F59 0.161(5) 0.216(11) 0.167(8) 0.077(8) 0.095(5) 0.096(6)
C53A 0.172(8) 0.188(8) 0.175(8) 0.044(6) 0.030(6) 0.083(6)
S53A 0.264(19) 0.201(17) 0.181(14) 0.068(12) 0.020(11) 0.171(15)
O57A 0.165(7) 0.103(5) 0.112(5) 0.004(4) 0.025(5) 0.080(5)
O58A 0.088(9) 0.098(5) 0.136(6) 0.022(4) 0.038(7) 0.024(8)
O59A 0.094(5) 0.085(5) 0.152(7) -0.020(5) 0.028(5) 0.047(4)
F57A 0.154(6) 0.147(9) 0.118(5) 0.024(6) 0.006(4) 0.057(6)
F58A 0.180(7) 0.128(6) 0.190(8) 0.028(5) 0.004(6) 0.072(5)
F59A 0.161(5) 0.216(11) 0.167(8) 0.077(8) 0.095(5) 0.096(6)
S54 0.151(3) 0.107(2) 0.161(5) 0.025(3) 0.059(3) 0.071(2)
O60 0.135(6) 0.083(11) 0.187(14) 0.027(9) 0.081(7) 0.059(8)
O61 0.131(5) 0.104(4) 0.147(7) 0.028(6) 0.049(6) 0.047(4)
O62 0.166(9) 0.112(10) 0.23(2) 0.065(13) 0.101(13) 0.091(9)
C54 0.141(8) 0.134(8) 0.165(9) 0.034(7) 0.061(7) 0.063(6)
F60 0.240(10) 0.148(6) 0.184(8) -0.003(6) 0.077(7) 0.106(7)
F61 0.178(7) 0.166(7) 0.139(6) 0.014(5) 0.036(5) 0.078(6)
F62 0.185(8) 0.255(11) 0.178(9) -0.002(8) 0.060(7) 0.105(8)
S54A 0.151(3) 0.107(2) 0.161(5) 0.025(3) 0.059(3) 0.071(2)
O60A 0.135(6) 0.083(11) 0.187(14) 0.027(9) 0.081(7) 0.059(8)
O61A 0.131(5) 0.104(4) 0.147(7) 0.028(6) 0.049(6) 0.047(4)
O62A 0.166(9) 0.112(10) 0.23(2) 0.065(13) 0.101(13) 0.091(9)
C54A 0.141(8) 0.134(8) 0.165(9) 0.034(7) 0.061(7) 0.063(6)
F60A 0.240(10) 0.148(6) 0.184(8) -0.003(6) 0.077(7) 0.106(7)
F61A 0.178(7) 0.166(7) 0.139(6) 0.014(5) 0.036(5) 0.078(6)
F62A 0.185(8) 0.255(11) 0.178(9) -0.002(8) 0.060(7) 0.105(8)
N22 0.210(10) 0.254(13) 0.249(12) 0.086(10) 0.054(8) 0.166(10)
C22 0.43(3) 0.205(17) 0.28(2) 0.050(15) 0.03(2) 0.22(2)
C23 0.210(15) 0.201(15) 0.174(12) 0.038(11) 0.044(11) 0.094(13)
N24 0.120(8) 0.197(11) 0.249(13) 0.076(11) 0.076(8) 0.058(8)
C24 0.165(10) 0.154(10) 0.182(11) 0.011(8) 0.013(8) 0.093(9)
C25 0.109(8) 0.176(12) 0.219(13) 0.053(12) 0.042(8) 0.073(9)
N26 0.096(9) 0.164(13) 0.080(8) 0.030(8) 0.034(7) 0.062(9)
C26 0.153(15) 0.236(19) 0.163(15) 0.021(13) 0.081(13) 0.070(13)
C27 0.097(12) 0.120(13) 0.123(14) 0.013(11) -0.022(11) 0.056(10)
N28 0.227(12) 0.126(7) 0.249(13) -0.013(7) -0.003(10) 0.112(8)
C28 0.318(19) 0.299(18) 0.34(2) 0.024(14) 0.011(14) 0.202(16)
C29 0.257(12) 0.232(12) 0.256(13) 0.038(9) 0.034(9) 0.134(9)
N30 0.268(14) 0.255(13) 0.274(14) -0.029(10) 0.105(12) 0.124(11)
C30 0.243(15) 0.298(17) 0.294(17) -0.032(13) 0.114(13) 0.127(13)
C31 0.256(12) 0.257(12) 0.264(12) 0.011(8) 0.092(9) 0.131(9)
N32 0.215(17) 0.28(2) 0.145(14) -0.029(12) 0.070(13) 0.127(14)
C32 0.179(15) 0.138(12) 0.151(13) 0.074(10) 0.107(12) 0.064(10)
C33 0.21(3) 0.26(3) 0.093(12) 0.001(16) 0.068(15) 0.14(3)
N36 0.216(17) 0.224(17) 0.204(16) 0.007(13) 0.065(13) 0.120(14)
C36 0.18(2) 0.122(15) 0.131(15) 0.034(12) 0.032(14) 0.038(14)
C37 0.160(11) 0.155(11) 0.140(10) 0.016(8) 0.045(8) 0.080(8)
N38 0.203(7) 0.155(6) 0.233(8) -0.001(5) 0.032(6) 0.124(6)
C38 0.232(9) 0.206(9) 0.240(10) 0.000(6) 0.048(7) 0.131(7)
C39 0.184(6) 0.173(6) 0.187(6) 0.022(4) 0.044(4) 0.101(4)
N42 0.201(14) 0.192(14) 0.168(13) 0.029(10) 0.101(11) 0.117(12)
C42 0.145(14) 0.148(14) 0.198(17) 0.006(12) 0.063(13) 0.049(11)
C43 0.154(10) 0.150(11) 0.120(9) 0.027(8) 0.057(8) 0.054(8)

loop_
_atom_type_symbol
_atom_type_description
_atom_type_scat_dispersion_real
_atom_type_scat_dispersion_imag
_atom_type_scat_source
C C 0.0032 0.0016 'International Tables Vol C Tables 4.2.6.8 and 6.1.1.4'
H H 0.0000 0.0000 'International Tables Vol C Tables 4.2.6.8 and 6.1.1.4'
N N 0.0061 0.0032 'International Tables Vol C Tables 4.2.6.8 and 6.1.1.4'
O O 0.0106 0.0058 'International Tables Vol C Tables 4.2.6.8 and 6.1.1.4'
Co Co 0.3483 0.9277 'International Tables Vol C Tables 4.2.6.8 and 6.1.1.4'
B B 0.0013 0.0007 'International Tables Vol C Tables 4.2.6.8 and 6.1.1.4'
F F 0.0168 0.0099 'International Tables Vol C Tables 4.2.6.8 and 6.1.1.4'
S S 0.1203 0.1179 'International Tables Vol C Tables 4.2.6.8 and 6.1.1.4'

loop_
_geom_angle_atom_site_label_1
_geom_angle_atom_site_label_2
_geom_angle_atom_site_label_3
_geom_angle
N407 Co1 N201 167.10(19)
N407 Co1 N408 75.02(18)
N201 Co1 N408 113.34(18)
N407 Co1 N406 76.4(2)
N201 Co1 N406 95.4(2)
N408 Co1 N406 151.21(19)
N407 Co1 N200 94.4(2)
N201 Co1 N200 76.44(19)
N408 Co1 N200 89.12(18)
N406 Co1 N200 96.52(19)
N407 Co1 N202 115.2(2)
N201 Co1 N202 74.73(19)
N408 Co1 N202 95.77(17)
N406 Co1 N202 93.15(19)
N200 Co1 N202 150.3(2)
N107 Co2 N204 165.6(3)
N107 Co2 N108 72.1(3)
N204 Co2 N108 118.7(3)
N107 Co2 N205 115.6(3)
N204 Co2 N205 75.4(3)
N108 Co2 N205 90.2(3)
N107 Co2 N106 77.5(3)
N204 Co2 N106 93.1(3)
N108 Co2 N106 147.7(3)
N205 Co2 N106 93.3(3)
N107 Co2 N203 95.4(4)
N204 Co2 N203 74.6(3)
N108 Co2 N203 96.7(3)
N205 Co2 N203 148.8(3)
N106 Co2 N203 96.7(3)
N207 Co3 N304 164.0(3)
N207 Co3 N208 74.0(3)
N304 Co3 N208 113.3(2)
N207 Co3 N206 76.9(3)
N304 Co3 N206 98.0(2)
N208 Co3 N206 148.4(2)
N207 Co3 N305 120.6(3)
N304 Co3 N305 74.7(2)
N208 Co3 N305 89.2(2)
N206 Co3 N305 95.0(2)
N207 Co3 N303 88.6(3)
N304 Co3 N303 76.3(2)
N208 Co3 N303 99.4(3)
N206 Co3 N303 92.0(3)
N305 Co3 N303 150.9(2)
N301 Co4 N401 170.52(19)
N301 Co4 N400 100.67(18)
N401 Co4 N400 75.92(19)
N301 Co4 N300 76.68(19)
N401 Co4 N300 94.7(2)
N400 Co4 N300 95.65(19)
N301 Co4 N402 109.52(17)
N401 Co4 N402 74.45(17)
N400 Co4 N402 149.78(18)
N300 Co4 N402 92.60(18)
N301 Co4 N302 74.72(18)
N401 Co4 N302 114.04(19)
N400 Co4 N302 92.86(19)
N300 Co4 N302 151.20(18)
N402 Co4 N302 93.74(18)
N307 Co5 N104 167.6(3)
N307 Co5 N308 73.9(3)
N104 Co5 N308 107.2(3)
N307 Co5 N103 91.1(4)
N104 Co5 N103 76.5(3)
N308 Co5 N103 97.6(3)
N307 Co5 N105 117.4(3)
N104 Co5 N105 75.0(3)
N308 Co5 N105 88.9(2)
N103 Co5 N105 151.4(4)
N307 Co5 N306 74.7(4)
N104 Co5 N306 106.5(3)
N308 Co5 N306 145.5(3)
N103 Co5 N306 96.8(3)
N105 Co5 N306 93.1(3)
N101 Co6 N404 167.66(19)
N101 Co6 N403 96.88(17)
N404 Co6 N403 76.56(17)
N101 Co6 N102 74.32(17)
N404 Co6 N102 115.96(19)
N403 Co6 N102 92.43(18)
N101 Co6 N100 76.15(17)
N404 Co6 N100 94.11(19)
N403 Co6 N100 97.10(19)
N102 Co6 N100 149.83(16)
N101 Co6 N405 113.11(16)
N404 Co6 N405 74.09(16)
N403 Co6 N405 150.00(16)
N102 Co6 N405 94.83(18)
N100 Co6 N405 91.06(18)
N100 C100 C101 123.2(6)
N100 C100 H100 118.4
C101 C100 H100 118.4
C102 C101 C100 119.8(6)
C102 C101 H101 120.1
C100 C101 H101 120.1
C101 C102 C103 119.4(6)
C101 C102 H102 120.3
C103 C102 H102 120.3
C102 C103 C111 117.3(5)
C102 C103 C104 124.9(6)
C111 C103 C104 117.8(5)
C105 C104 C103 121.7(6)
C105 C104 H104 119.1
C103 C104 H104 119.1
C104 C105 C106 121.6(5)
C104 C105 H105 119.2
C106 C105 H105 119.2
C107 C106 C110 116.5(5)
C107 C106 C105 126.1(5)
C110 C106 C105 117.4(5)
C108 C107 C106 120.5(5)
C108 C107 H107 119.8
C106 C107 H107 119.8
C107 C108 C109 119.3(5)
C107 C108 H108 120.4
C109 C108 H108 120.4
N101 C109 C108 121.2(5)
N101 C109 C112 113.4(5)
C108 C109 C112 125.3(5)
N101 C110 C106 121.8(5)
N101 C110 C111 116.6(4)
C106 C110 C111 121.5(5)
N100 C111 C103 123.5(5)
N100 C111 C110 116.6(5)
C103 C111 C110 119.9(5)
N102 C112 C109 117.2(5)
N102 C112 H112 121.4
C109 C112 H112 121.4
C118 C113 C114 118.4(6)
C118 C113 N102 119.4(5)
C114 C113 N102 122.3(5)
C115 C114 C113 121.8(6)
C115 C114 H114 119.1
C113 C114 H114 119.1
C114 C115 C116 119.1(6)
C114 C115 H115 120.5
C116 C115 H115 120.5
C117 C116 C115 119.0(6)
C117 C116 N109 120.8(6)
C115 C116 N109 120.1(6)
C118 C117 C116 120.9(6)
C118 C117 H117 119.5
C116 C117 H117 119.5
C117 C118 C113 120.5(6)
C117 C118 H118 119.7
C113 C118 H118 119.7
N103 C120 C121 122.2(11)
N103 C120 H120 118.9
C121 C120 H120 118.9
C122 C121 C120 119.9(12)
C122 C121 H121 120.1
C120 C121 H121 120.0
C121 C122 C123 118.6(12)
C121 C122 H122 120.7
C123 C122 H122 120.7
C122 C123 C131 119.3(11)
C122 C123 C124 123.5(11)
C131 C123 C124 117.2(9)
C125 C124 C123 122.3(10)
C125 C124 H124 118.9
C123 C124 H124 118.9
C124 C125 C126 120.6(11)
C124 C125 H125 119.7
C126 C125 H125 119.7
C130 C126 C127 117.8(8)
C130 C126 C125 117.6(9)
C127 C126 C125 124.6(10)
C128 C127 C126 120.7(9)
C128 C127 H127 119.6
C126 C127 H127 119.6
C127 C128 C129 117.2(9)
C127 C128 H128 121.4
C129 C128 H128 121.4
N104 C129 C128 122.5(8)
N104 C129 C132 112.6(8)
C128 C129 C132 124.8(8)
N104 C130 C126 121.8(8)
N104 C130 C131 116.3(9)
C126 C130 C131 121.9(8)
N103 C131 C123 123.1(9)
N103 C131 C130 116.5(8)
C123 C131 C130 120.4(10)
N105 C132 C129 118.7(8)
N105 C132 H132 120.6
C129 C132 H132 120.6
C138 C133 C134 117.8(8)
C138 C133 N105 119.4(7)
C134 C133 N105 122.4(8)
C133 C134 C135 121.2(10)
C133 C134 H134 119.4
C135 C134 H134 119.4
C136 C135 C134 119.8(10)
C136 C135 H135 120.1
C134 C135 H135 120.1
C137 C136 C135 118.0(8)
C137 C136 N109 122.8(8)
C135 C136 N109 118.8(8)
C136 C137 C138 121.3(9)
C136 C137 H137 119.4
C138 C137 H137 119.3
C133 C138 C137 121.3(8)
C133 C138 H138 119.4
C137 C138 H138 119.4
N106 C140 C141 122.7(11)
N106 C140 H140 118.7
C141 C140 H140 118.7
C142 C141 C140 116.2(13)
C142 C141 H141 121.9
C140 C141 H141 121.9
C141 C142 C143 123.6(14)
C141 C142 H142 118.2
C143 C142 H142 118.2
C142 C143 C151 115.6(11)
C142 C143 C144 127.1(12)
C151 C143 C144 117.3(11)
C145 C144 C143 123.5(13)
C145 C144 H144 118.2
C143 C144 H144 118.2
C144 C145 C146 117.0(12)
C144 C145 H145 121.5
C146 C145 H145 121.5
C150 C146 C147 118.1(9)
C150 C146 C145 120.0(11)
C147 C146 C145 121.7(11)
C148 C147 C146 119.1(10)
C148 C147 H147 120.4
C146 C147 H147 120.4
C147 C148 C149 117.4(11)
C147 C148 H148 121.3
C149 C148 H148 121.3
N107 C149 C148 131.4(9)
N107 C149 C152 104.9(8)
C148 C149 C152 123.5(10)
C146 C150 C151 121.6(8)
C146 C150 N107 126.8(9)
C151 C150 N107 111.0(8)
N106 C151 C150 117.5(8)
N106 C151 C143 121.9(10)
C150 C151 C143 120.5(9)
N108 C152 C149 115.5(9)
N108 C152 H152 122.2
C149 C152 H152 122.2
C158 C153 C154 121.4(7)
C158 C153 N108 118.0(7)
C154 C153 N108 120.3(8)
C153 C154 C155 119.3(9)
C153 C154 H154 120.4
C155 C154 H154 120.4
C156 C155 C154 119.6(8)
C156 C155 H155 120.2
C154 C155 H155 120.2
C155 C156 N109 123.3(7)
C155 C156 C157 119.4(7)
N109 C156 C157 117.3(8)
C158 C157 C156 121.1(9)
C158 C157 H157 119.5
C156 C157 H157 119.5
C157 C158 C153 119.0(9)
C157 C158 H158 120.5
C153 C158 H158 120.5
C100 N100 C111 116.7(5)
C100 N100 Co6 131.1(4)
C111 N100 Co6 111.9(4)
C109 N101 C110 120.6(4)
C109 N101 Co6 120.7(4)
C110 N101 Co6 118.2(3)
C112 N102 C113 119.1(5)
C112 N102 Co6 113.7(4)
C113 N102 Co6 127.2(4)
C120 N103 C131 116.9(9)
C120 N103 Co5 131.1(9)
C131 N103 Co5 111.9(6)
C129 N104 C130 119.9(8)
C129 N104 Co5 121.3(6)
C130 N104 Co5 118.6(6)
C132 N105 C133 119.9(7)
C132 N105 Co5 112.2(6)
C133 N105 Co5 127.9(6)
C140 N106 C151 119.5(9)
C140 N106 Co2 129.9(8)
C151 N106 Co2 110.5(7)
C149 N107 C150 106.4(8)
C149 N107 Co2 129.3(7)
C150 N107 Co2 120.0(6)
C152 N108 C153 119.1(7)
C152 N108 Co2 114.1(6)
C153 N108 Co2 126.3(6)
C156 N109 C136 117.5(6)
C156 N109 C116 121.0(6)
C136 N109 C116 121.1(5)
N200 C200 C201 122.1(7)
N200 C200 H200 119.0
C201 C200 H200 119.0
C202 C201 C200 120.5(7)
C202 C201 H201 119.7
C200 C201 H201 119.7
C201 C202 C203 119.8(6)
C201 C202 H202 120.1
C203 C202 H202 120.1
C211 C203 C202 115.6(6)
C211 C203 C204 119.3(6)
C202 C203 C204 125.1(6)
C205 C204 C203 121.5(6)
C205 C204 H204 119.2
C203 C204 H204 119.2
C204 C205 C206 120.9(6)
C204 C205 H205 119.6
C206 C205 H205 119.6
C207 C206 C210 116.4(5)
C207 C206 C205 125.5(6)
C210 C206 C205 118.0(6)
C208 C207 C206 120.5(6)
C208 C207 H207 119.8
C206 C207 H207 119.8
C207 C208 C209 119.7(6)
C207 C208 H208 120.1
C209 C208 H208 120.1
N201 C209 C208 121.1(6)
N201 C209 C212 112.5(5)
C208 C209 C212 126.4(6)
N201 C210 C206 122.4(5)
N201 C210 C211 116.3(5)
C206 C210 C211 121.4(5)
N200 C211 C203 125.0(5)
N200 C211 C210 116.0(5)
C203 C211 C210 118.9(5)
N202 C212 C209 118.8(6)
N202 C212 H212 120.6
C209 C212 H212 120.6
C214 C213 C218 118.6(6)
C214 C213 N202 123.2(6)
C218 C213 N202 118.1(6)
C215 C214 C213 121.3(7)
C215 C214 H214 119.4
C213 C214 H214 119.4
C214 C215 C216 120.7(7)
C214 C215 H215 119.7
C216 C215 H215 119.7
C217 C216 C215 119.1(6)
C217 C216 N209 120.7(7)
C215 C216 N209 120.2(7)
C216 C217 C218 119.9(7)
C216 C217 H217 120.1
C218 C217 H217 120.1
C213 C218 C217 120.4(7)
C213 C218 H218 119.8
C217 C218 H218 119.8
N203 C220 C221 124.1(12)
N203 C220 H220 118.0
C221 C220 H220 118.0
C222 C221 C220 117.9(13)
C222 C221 H221 121.1
C220 C221 H221 121.1
C221 C222 C223 119.9(13)
C221 C222 H222 120.0
C223 C222 H222 120.0
C222 C223 C231 118.2(11)
C222 C223 C224 124.2(11)
C231 C223 C224 117.4(10)
C225 C224 C223 122.9(11)
C225 C224 H224 118.5
C223 C224 H224 118.5
C224 C225 C226 119.9(11)
C224 C225 H225 120.1
C226 C225 H225 120.1
C230 C226 C227 119.8(9)
C230 C226 C225 115.9(10)
C227 C226 C225 124.2(10)
C226 C227 C228 120.1(10)
C226 C227 H227 120.0
C228 C227 H227 120.0
C229 C228 C227 116.8(11)
C229 C228 H228 121.6
C227 C228 H228 121.6
N204 C229 C228 124.9(9)
N204 C229 C232 112.0(8)
C228 C229 C232 123.2(10)
C226 C230 C231 125.0(9)
C226 C230 N204 121.9(9)
C231 C230 N204 113.1(8)
N203 C231 C230 116.9(8)
N203 C231 C223 124.3(10)
C230 C231 C223 118.7(9)
N205 C232 C229 117.5(9)
N205 C232 H232 121.3
C229 C232 H232 121.3
C238 C233 C234 119.3(8)
C238 C233 N205 117.4(7)
C234 C233 N205 123.3(8)
C233 C234 C235 120.9(9)
C233 C234 H234 119.6
C235 C234 H234 119.6
C236 C235 C234 120.9(8)
C236 C235 H235 119.5
C234 C235 H235 119.5
C235 C236 C237 117.8(8)
C235 C236 N209 120.1(7)
C237 C236 N209 122.1(8)
C236 C237 C238 120.3(9)
C236 C237 H237 119.9
C238 C237 H237 119.9
C233 C238 C237 120.6(8)
C233 C238 H238 119.7
C237 C238 H238 119.7
N206 C240 C241 121.4(9)
N206 C240 H240 119.3
C241 C240 H240 119.3
C242 C241 C240 118.8(9)
C242 C241 H241 120.6
C240 C241 H241 120.6
C241 C242 C243 121.4(10)
C241 C242 H242 119.3
C243 C242 H242 119.3
C242 C243 C251 116.8(9)
C242 C243 C244 126.5(10)
C251 C243 C244 116.7(9)
C245 C244 C243 123.6(11)
C245 C244 H244 118.2
C243 C244 H244 118.2
C244 C245 C246 119.4(11)
C244 C245 H245 120.3
C246 C245 H245 120.3
C250 C246 C247 117.6(9)
C250 C246 C245 117.4(9)
C247 C246 C245 125.0(10)
C248 C247 C246 120.8(9)
C248 C247 H247 119.6
C246 C247 H247 119.6
C247 C248 C249 117.8(9)
C247 C248 H248 121.1
C249 C248 H248 121.1
N207 C249 C248 121.7(8)
N207 C249 C252 111.6(7)
C248 C249 C252 126.7(8)
N207 C250 C246 121.2(8)
N207 C250 C251 115.7(7)
C246 C250 C251 123.1(8)
N206 C251 C250 118.0(7)
N206 C251 C243 122.2(8)
C250 C251 C243 119.8(8)
N208 C252 C249 117.5(7)
N208 C252 H252 121.2
C249 C252 H252 121.2
C258 C253 C254 119.0(7)
C258 C253 N208 119.6(7)
C254 C253 N208 121.1(7)
C253 C254 C255 119.6(8)
C253 C254 H254 120.2
C255 C254 H254 120.2
C256 C255 C254 121.3(8)
C256 C255 H255 119.4
C254 C255 H255 119.4
C255 C256 C257 118.9(7)
C255 C256 N209 123.4(7)
C257 C256 N209 117.7(7)
C258 C257 C256 119.3(7)
C258 C257 H257 120.4
C256 C257 H257 120.4
C257 C258 C253 121.7(7)
C257 C258 H258 119.1
C253 C258 H258 119.1
C200 N200 C211 116.9(5)
C200 N200 Co1 130.6(5)
C211 N200 Co1 112.3(4)
C209 N201 C210 120.0(5)
C209 N201 Co1 121.2(4)
C210 N201 Co1 118.5(4)
C212 N202 C213 119.5(5)
C212 N202 Co1 112.1(4)
C213 N202 Co1 128.4(4)
C220 N203 C231 115.3(9)
C220 N203 Co2 131.2(8)
C231 N203 Co2 112.8(7)
C229 N204 C230 116.4(8)
C229 N204 Co2 122.2(6)
C230 N204 Co2 121.1(7)
C232 N205 C233 117.9(8)
C232 N205 Co2 112.6(6)
C233 N205 Co2 129.5(6)
C240 N206 C251 119.3(7)
C240 N206 Co3 130.1(6)
C251 N206 Co3 110.1(5)
C249 N207 C250 120.9(7)
C249 N207 Co3 120.7(6)
C250 N207 Co3 117.1(5)
C252 N208 C253 118.9(7)
C252 N208 Co3 114.4(6)
C253 N208 Co3 126.5(5)
C216 N209 C256 120.7(6)
C216 N209 C236 121.3(7)
C256 N209 C236 117.0(6)
N300 C300 C301 122.2(7)
N300 C300 H300 118.9
C301 C300 H300 118.9
C302 C301 C300 119.9(7)
C302 C301 H301 120.1
C300 C301 H301 120.1
C301 C302 C303 120.6(6)
C301 C302 H302 119.7
C303 C302 H302 119.7
C302 C303 C311 115.9(6)
C302 C303 C304 125.5(6)
C311 C303 C304 118.7(6)
C305 C304 C303 121.8(6)
C305 C304 H304 119.1
C303 C304 H304 119.1
C304 C305 C306 121.2(6)
C304 C305 H305 119.4
C306 C305 H305 119.4
C307 C306 C310 118.0(5)
C307 C306 C305 125.1(5)
C310 C306 C305 116.9(6)
C306 C307 C308 120.1(5)
C306 C307 H307 120.0
C308 C307 H307 120.0
C307 C308 C309 117.9(6)
C307 C308 H308 121.0
C309 C308 H308 121.0
N301 C309 C308 122.3(5)
N301 C309 C312 112.9(5)
C308 C309 C312 124.7(6)
N301 C310 C306 121.4(5)
N301 C310 C311 115.9(5)
C306 C310 C311 122.7(5)
N300 C311 C310 117.4(5)
N300 C311 C303 123.9(6)
C310 C311 C303 118.7(5)
N302 C312 C309 117.5(6)
N302 C312 H312 121.2
C309 C312 H312 121.2
C318 C313 C314 118.2(5)
C318 C313 N302 118.4(5)
C314 C313 N302 123.4(5)
C313 C314 C315 121.7(6)
C313 C314 H314 119.1
C315 C314 H314 119.1
C314 C315 C316 119.5(6)
C314 C315 H315 120.2
C316 C315 H315 120.2
C315 C316 C317 118.7(6)
C315 C316 N309 121.6(6)
C317 C316 N309 119.7(6)
C318 C317 C316 120.4(6)
C318 C317 H317 119.8
C316 C317 H317 119.8
C317 C318 C313 121.4(6)
C317 C318 H318 119.3
C313 C318 H318 119.3
N303 C320 C321 125.5(8)
N303 C320 H320 117.3
C321 C320 H320 117.3
C322 C321 C320 117.4(9)
C322 C321 H321 121.3
C320 C321 H321 121.3
C321 C322 C323 120.3(9)
C321 C322 H322 119.8
C323 C322 H322 119.8
C322 C323 C331 118.2(7)
C322 C323 C324 124.1(8)
C331 C323 C324 117.6(8)
C325 C324 C323 122.1(8)
C325 C324 H324 118.9
C323 C324 H324 118.9
C324 C325 C326 121.0(8)
C324 C325 H325 119.5
C326 C325 H325 119.5
C327 C326 C330 117.5(7)
C327 C326 C325 125.6(7)
C330 C326 C325 116.8(8)
C328 C327 C326 121.2(7)
C328 C327 H327 119.4
C326 C327 H327 119.4
C327 C328 C329 118.7(8)
C327 C328 H328 120.6
C329 C328 H328 120.6
N304 C329 C328 120.8(7)
N304 C329 C332 114.1(6)
C328 C329 C332 125.1(7)
N304 C330 C331 117.3(6)
N304 C330 C326 120.5(7)
C331 C330 C326 122.2(7)
N303 C331 C323 124.0(7)
N303 C331 C330 115.7(7)
C323 C331 C330 120.0(6)
N305 C332 C329 116.5(7)
N305 C332 H332 121.8
C329 C332 H332 121.8
C334 C333 C338 117.3(7)
C334 C333 N305 123.7(7)
C338 C333 N305 119.0(7)
C333 C334 C335 122.9(8)
C333 C334 H334 118.6
C335 C334 H334 118.6
C334 C335 C336 119.9(9)
C334 C335 H335 120.0
C336 C335 H335 120.0
C337 C336 C335 116.6(7)
C337 C336 N309 124.2(7)
C335 C336 N309 119.2(8)
C336 C337 C338 122.5(7)
C336 C337 H337 118.7
C338 C337 H337 118.7
C333 C338 C337 120.8(8)
C333 C338 H338 119.6
C337 C338 H338 119.6
N306 C340 C341 119.1(7)
N306 C340 H340 120.5
C341 C340 H340 120.5
C342 C341 C340 119.8(3)
C342 C341 H341 120.1
C340 C341 H341 120.1
C341 C342 C343 124.0(8)
C341 C342 H342 118.0
C343 C342 H342 118.0
C342 C343 C344 129.8(12)
C342 C343 C351 113.2(10)
C344 C343 C351 116.9(11)
C345 C344 C343 126.1(17)
C345 C344 H344 116.9
C343 C344 H344 116.9
C344 C345 C346 116.9(16)
C344 C345 H345 121.5
C346 C345 H345 121.5
C350 C346 C347 119.3(11)
C350 C346 C345 117.8(11)
C347 C346 C345 122.9(13)
C348 C347 C346 118.1(13)
C348 C347 H347 121.0
C346 C347 H347 121.0
C347 C348 C349 118.9(11)
C347 C348 H348 120.5
C349 C348 H348 120.5
N307 C349 C348 123.6(9)
N307 C349 C352 112.0(7)
C348 C349 C352 123.0(9)
N307 C350 C346 122.1(9)
N307 C350 C351 113.1(10)
C346 C350 C351 124.8(10)
N306 C351 C350 118.1(10)
N306 C351 C343 124.5(10)
C350 C351 C343 117.4(10)
N308 C352 C349 115.5(8)
N308 C352 H352 122.3
C349 C352 H352 122.3
C358 C353 C354 119.4(8)
C358 C353 N308 120.1(7)
C354 C353 N308 119.7(8)
C353 C354 C355 119.1(9)
C353 C354 H354 120.4
C355 C354 H354 120.4
C356 C355 C354 121.4(8)
C356 C355 H355 119.3
C354 C355 H355 119.3
C355 C356 C357 118.6(7)
C355 C356 N309 122.4(7)
C357 C356 N309 118.9(8)
C358 C357 C356 119.7(8)
C358 C357 H357 120.2
C356 C357 H357 120.2
C357 C358 C353 121.5(8)
C357 C358 H358 119.2
C353 C358 H358 119.2
C300 N300 C311 117.5(5)
C300 N300 Co4 130.8(4)
C311 N300 Co4 111.6(4)
C309 N301 C310 120.2(5)
C309 N301 Co4 121.4(4)
C310 N301 Co4 118.3(4)
C312 N302 C313 119.7(5)
C312 N302 Co4 113.2(4)
C313 N302 Co4 127.1(4)
C320 N303 C331 114.5(7)
C320 N303 Co3 133.0(5)
C331 N303 Co3 112.4(5)
C329 N304 C330 121.2(6)
C329 N304 Co3 120.6(5)
C330 N304 Co3 118.1(5)
C332 N305 C333 118.9(6)
C332 N305 Co3 113.9(5)
C333 N305 Co3 127.2(5)
C340 N306 C351 119.4(9)
C340 N306 Co5 128.3(8)
C351 N306 Co5 111.9(7)
C349 N307 C350 117.9(8)
C349 N307 Co5 119.9(6)
C350 N307 Co5 120.9(6)
C352 N308 C353 119.3(7)
C352 N308 Co5 115.2(6)
C353 N308 Co5 125.3(5)
C356 N309 C336 116.9(6)
C356 N309 C316 120.1(6)
C336 N309 C316 122.2(6)
N400 C400 C401 122.0(7)
N400 C400 H400 119.0
C401 C400 H400 119.0
C402 C401 C400 119.5(7)
C402 C401 H401 120.3
C400 C401 H401 120.3
C401 C402 C403 121.4(7)
C401 C402 H402 119.3
C403 C402 H402 119.3
C402 C403 C411 114.9(6)
C402 C403 C404 125.9(7)
C411 C403 C404 119.2(7)
C405 C404 C403 121.9(7)
C405 C404 H404 119.0
C403 C404 H404 119.0
C404 C405 C406 120.6(7)
C404 C405 H405 119.7
C406 C405 H405 119.7
C410 C406 C407 116.7(6)
C410 C406 C405 117.9(6)
C407 C406 C405 125.3(6)
C408 C407 C406 119.7(6)
C408 C407 H407 120.2
C406 C407 H407 120.2
C407 C408 C409 120.0(6)
C407 C408 H408 120.0
C409 C408 H408 120.0
N401 C409 C408 120.8(5)
N401 C409 C412 111.9(5)
C408 C409 C412 127.2(6)
N401 C410 C406 122.4(6)
N401 C410 C411 115.5(5)
C406 C410 C411 122.2(6)
N400 C411 C403 124.9(6)
N400 C411 C410 116.9(5)
C403 C411 C410 118.2(6)
N402 C412 C409 119.1(6)
N402 C412 H412 120.5
C409 C412 H412 120.5
C418 C413 C414 119.7(5)
C418 C413 N402 118.2(5)
C414 C413 N402 122.1(5)
C415 C414 C413 120.1(5)
C415 C414 H414 120.0
C413 C414 H414 120.0
C414 C415 C416 119.6(5)
C414 C415 H415 120.2
C416 C415 H415 120.2
C417 C416 C415 119.9(5)
C417 C416 N409 121.9(5)
C415 C416 N409 118.1(5)
C416 C417 C418 119.6(5)
C416 C417 H417 120.2
C418 C417 H417 120.2
C413 C418 C417 120.7(5)
C413 C418 H418 119.6
C417 C418 H418 119.6
N403 C420 C421 123.3(6)
N403 C420 H420 118.4
C421 C420 H420 118.4
C422 C421 C420 118.6(6)
C422 C421 H421 120.7
C420 C421 H421 120.7
C421 C422 C423 120.4(6)
C421 C422 H422 119.8
C423 C422 H422 119.8
C422 C423 C431 117.2(6)
C422 C423 C424 124.9(6)
C431 C423 C424 117.9(6)
C425 C424 C423 121.3(6)
C425 C424 H424 119.3
C423 C424 H424 119.3
C424 C425 C426 121.9(6)
C424 C425 H425 119.1
C426 C425 H425 119.1
C427 C426 C430 116.8(6)
C427 C426 C425 126.2(6)
C430 C426 C425 117.0(6)
C428 C427 C426 121.2(6)
C428 C427 H427 119.4
C426 C427 H427 119.4
C427 C428 C429 117.9(6)
C427 C428 H428 121.0
C429 C428 H428 121.0
N404 C429 C428 121.6(5)
N404 C429 C432 113.5(5)
C428 C429 C432 124.9(6)
N404 C430 C426 121.8(5)
N404 C430 C431 116.3(5)
C426 C430 C431 121.9(5)
N403 C431 C423 122.6(5)
N403 C431 C430 117.5(5)
C423 C431 C430 119.9(5)
N405 C432 C429 117.4(5)
N405 C432 H432 121.3
C429 C432 H432 121.3
C434 C433 C438 120.9(5)
C434 C433 N405 122.1(5)
C438 C433 N405 116.9(5)
C433 C434 C435 119.8(5)
C433 C434 H434 120.1
C435 C434 H434 120.1
C434 C435 C436 119.9(5)
C434 C435 H435 120.1
C436 C435 H435 120.1
C437 C436 C435 119.6(5)
C437 C436 N409 122.1(5)
C435 C436 N409 118.3(4)
C436 C437 C438 120.4(5)
C436 C437 H437 119.8
C438 C437 H437 119.8
C433 C438 C437 119.1(5)
C433 C438 H438 120.5
C437 C438 H438 120.5
N406 C440 C441 122.6(7)
N406 C440 H440 118.7
C441 C440 H440 118.7
C442 C441 C440 120.5(7)
C442 C441 H441 119.8
C440 C441 H441 119.8
C441 C442 C443 118.9(7)
C441 C442 H442 120.5
C443 C442 H442 120.5
C451 C443 C442 117.1(7)
C451 C443 C444 118.4(6)
C442 C443 C444 124.4(7)
C445 C444 C443 121.7(7)
C445 C444 H444 119.1
C443 C444 H444 119.1
C444 C445 C446 120.5(8)
C444 C445 H445 119.7
C446 C445 H445 119.7
C450 C446 C447 116.8(6)
C450 C446 C445 117.9(7)
C447 C446 C445 125.3(7)
C448 C447 C446 120.4(7)
C448 C447 H447 119.8
C446 C447 H447 119.8
C447 C448 C449 119.2(6)
C447 C448 H448 120.4
C449 C448 H448 120.4
N407 C449 C448 120.6(6)
N407 C449 C452 113.1(5)
C448 C449 C452 126.2(6)
N407 C450 C446 122.3(6)
N407 C450 C451 115.9(5)
C446 C450 C451 121.8(6)
N406 C451 C443 123.9(6)
N406 C451 C450 116.5(5)
C443 C451 C450 119.5(6)
N408 C452 C449 117.9(5)
N408 C452 H452 121.1
C449 C452 H452 121.1
C454 C453 C458 119.2(5)
C454 C453 N408 118.3(5)
C458 C453 N408 122.4(5)
C453 C454 C455 120.4(5)
C453 C454 H454 119.8
C455 C454 H454 119.8
C454 C455 C456 120.6(5)
C454 C455 H455 119.7
C456 C455 H455 119.7
C455 C456 C457 118.6(5)
C455 C456 N409 121.9(4)
C457 C456 N409 119.5(4)
C458 C457 C456 120.5(5)
C458 C457 H457 119.7
C456 C457 H457 119.7
C457 C458 C453 120.3(5)
C457 C458 H458 119.9
C453 C458 H458 119.9
C400 N400 C411 117.3(5)
C400 N400 Co4 129.7(4)
C411 N400 Co4 112.9(4)
C409 N401 C410 120.3(5)
C409 N401 Co4 120.8(4)
C410 N401 Co4 118.8(4)
C412 N402 C413 117.6(5)
C412 N402 Co4 113.2(4)
C413 N402 Co4 129.0(3)
C420 N403 C431 117.8(5)
C420 N403 Co6 130.9(4)
C431 N403 Co6 111.3(4)
C429 N404 C430 120.7(5)
C429 N404 Co6 121.0(3)
C430 N404 Co6 118.3(4)
C432 N405 C433 118.1(5)
C432 N405 Co6 113.4(3)
C433 N405 Co6 128.2(3)
C440 N406 C451 116.9(6)
C440 N406 Co1 130.8(5)
C451 N406 Co1 112.2(4)
C449 N407 C450 120.6(5)
C449 N407 Co1 120.2(4)
C450 N407 Co1 119.0(4)
C452 N408 C453 117.7(5)
C452 N408 Co1 113.0(4)
C453 N408 Co1 128.8(3)
C456 N409 C436 117.2(4)
C456 N409 C416 117.8(4)
C436 N409 C416 116.9(4)
F3 B1 F4 109.8(9)
F3 B1 F1 110.1(10)
F4 B1 F1 108.3(10)
F3 B1 F2 110.8(9)
F4 B1 F2 109.6(9)
F1 B1 F2 108.2(9)
F5 B2 F8 114.0(10)
F5 B2 F7 110.5(11)
F8 B2 F7 108.8(11)
F5 B2 F6 108.3(11)
F8 B2 F6 107.9(10)
F7 B2 F6 107.2(11)
F11 B3 F12 113.1(10)
F11 B3 F9 119.5(10)
F12 B3 F9 112.6(10)
F11 B3 F10 103.9(9)
F12 B3 F10 108.5(9)
F9 B3 F10 96.8(9)
F13 B4 F15 110.8(7)
F13 B4 F14 110.1(7)
F15 B4 F14 111.4(8)
F13 B4 F16 112.2(8)
F15 B4 F16 106.6(7)
F14 B4 F16 105.7(7)
F19 B5 F17 115.3(13)
F19A B5 F17A 112.8(11)
F19 B5 F18 112.1(12)
F17 B5 F18 109.0(11)
F19A B5 F18A 111.0(10)
F17A B5 F18A 107.7(10)
F19A B5 F20A 107.8(9)
F17A B5 F20A 106.9(10)
F18A B5 F20A 110.6(9)
F19 B5 F20 108.9(12)
F17 B5 F20 104.3(11)
F18 B5 F20 106.6(10)
O52 S51 O51 115.9(3)
O52 S51 O53 113.3(3)
O51 S51 O53 115.6(3)
O52 S51 C51 99.8(5)
O51 S51 C51 101.1(4)
O53 S51 C51 108.7(5)
O52 S51 C51A 118.7(9)
O51 S51 C51A 106.8(8)
O53 S51 C51A 82.2(11)
F51 C51 F52 110.7(9)
F51 C51 F53 110.5(12)
F52 C51 F53 109.1(10)
F51 C51 S51 109.8(8)
F52 C51 S51 107.4(8)
F53 C51 S51 109.2(7)
F53A C51A F52A 107(2)
F53A C51A F51A 113(3)
F52A C51A F51A 116(2)
F53A C51A S51 110(2)
F52A C51A S51 111(2)
F51A C51A S51 99(2)
O55 S52 O54 123(2)
O55A S52 O56A 116.2(7)
O55A S52 O54A 115.6(5)
O56A S52 O54A 112.3(7)
O55 S52 O56 110.0(19)
O54 S52 O56 110(2)
O55 S52 C52 106.8(13)
O55A S52 C52 104.7(4)
O54 S52 C52 109.4(17)
O56A S52 C52 104.9(6)
O54A S52 C52 100.8(5)
O56 S52 C52 94.3(15)
F56A C52 F55A 109.3(8)
F56A C52 F54A 112.1(8)
F55A C52 F54A 108.5(8)
F54 C52 F55 106(2)
F54 C52 F56 101(3)
F55 C52 F56 99(3)
F56A C52 S52 110.9(6)
F55A C52 S52 107.1(7)
F54A C52 S52 108.9(6)
F54 C52 S52 120(2)
F55 C52 S52 114.1(17)
F56 C52 S52 114(2)
O59 S53 O57 115.6(7)
O59 S53 O58 115.4(12)
O57 S53 O58 111.7(12)
O59 S53 C53 120.9(8)
O57 S53 C53 86.0(7)
O58 S53 C53 103.4(11)
F59 C53 F58 109.0(15)
F59 C53 F57 112.3(15)
F58 C53 F57 110.7(14)
F59 C53 S53 106.9(12)
F58 C53 S53 107.5(11)
F57 C53 S53 110.3(11)
F59A C53A F58A 128(2)
F59A C53A F57A 112(2)
F58A C53A F57A 87.0(18)
F59A C53A S53A 115.6(19)
F58A C53A S53A 109.8(17)
F57A C53A S53A 94.5(15)
O59A S53A O58A 119(2)
O59A S53A O57A 116.6(18)
O58A S53A O57A 116(2)
O59A S53A C53A 100.3(13)
O58A S53A C53A 103(2)
O57A S53A C53A 94.6(13)
O62 S54 O60 118(2)
O62 S54 O61 116(2)
O60 S54 O61 114(2)
O62 S54 C54 110(2)
O60 S54 C54 98(2)
O61 S54 C54 97.2(14)
F61 C54 F62 109.5(18)
F61 C54 F60 104.8(18)
F62 C54 F60 111.4(19)
F61 C54 S54 112.6(16)
F62 C54 S54 111.8(16)
F60 C54 S54 106.5(16)
O61A S54A O60A 115.6(16)
O61A S54A O62A 117.2(17)
O60A S54A O62A 116.6(16)
O61A S54A C54A 106.9(12)
O60A S54A C54A 98.4(16)
O62A S54A C54A 97.7(14)
F61A C54A F60A 113.7(16)
F61A C54A F62A 109.9(16)
F60A C54A F62A 103.4(16)
F61A C54A S54A 109.8(13)
F60A C54A S54A 110.0(14)
F62A C54A S54A 109.9(14)
C23 C22 H22A 109.5
C23 C22 H22B 109.5
H22A C22 H22B 109.5
C23 C22 H22C 109.5
H22A C22 H22C 109.5
H22B C22 H22C 109.5
N22 C23 C22 172(2)
C25 C24 H24A 109.5
C25 C24 H24B 109.5
H24A C24 H24B 109.5
C25 C24 H24C 109.5
H24A C24 H24C 109.5
H24B C24 H24C 109.5
N24 C25 C24 179.2(17)
C27 C26 H26A 109.5
C27 C26 H26B 109.5
H26A C26 H26B 109.5
C27 C26 H26C 109.5
H26A C26 H26C 109.5
H26B C26 H26C 109.5
N26 C27 C26 170(2)
C29 C28 H28A 109.5
C29 C28 H28B 109.5
H28A C28 H28B 109.5
C29 C28 H28C 109.5
H28A C28 H28C 109.5
H28B C28 H28C 109.5
N28 C29 C28 174(3)
C31 C30 H30A 109.5
C31 C30 H30B 109.5
H30A C30 H30B 109.5
C31 C30 H30C 109.5
H30A C30 H30C 109.5
H30B C30 H30C 109.5
N30 C31 C30 172(3)
C33 C32 H32A 109.5
C33 C32 H32B 109.5
H32A C32 H32B 109.5
C33 C32 H32C 109.5
H32A C32 H32C 109.5
H32B C32 H32C 109.5
N32 C33 C32 169(2)
C37 C36 H36A 109.5
C37 C36 H36B 109.5
H36A C36 H36B 109.5
C37 C36 H36C 109.5
H36A C36 H36C 109.5
H36B C36 H36C 109.5
N36 C37 C36 169(3)
C39 C38 H38A 109.5
C39 C38 H38B 109.5
H38A C38 H38B 109.5
C39 C38 H38C 109.5
H38A C38 H38C 109.5
H38B C38 H38C 109.5
N38 C39 C38 173.5(19)
C43 C42 H42D 109.5
C43 C42 H42G 109.5
H42D C42 H42G 109.5
C43 C42 H42J 109.5
H42D C42 H42J 109.5
H42G C42 H42J 109.5
N42 C43 C42 169(3)
C900 O900 C903 111(3)
O900 C900 C902 125(3)
O900 C900 C901 95(3)
C902 C900 C901 106(3)
O900 C900 H900 109.6
C902 C900 H900 109.6
C901 C900 H900 109.6
C900 C901 H90A 109.5
C900 C901 H90B 109.5
H90A C901 H90B 109.5
C900 C901 H90C 109.5
H90A C901 H90C 109.5
H90B C901 H90C 109.5
C900 C902 H90D 109.5
C900 C902 H90E 109.5
H90D C902 H90E 109.5
C900 C902 H90F 109.5
H90D C902 H90F 109.5
H90E C902 H90F 109.5
O900 C903 C904 121(3)
O900 C903 C905 114(3)
C904 C903 C905 116(3)
O900 C903 H903 100.3
C904 C903 H903 100.3
C905 C903 H903 100.3
C903 C904 H90G 109.5
C903 C904 H90H 109.5
H90G C904 H90H 109.5
C903 C904 H90I 109.5
H90G C904 H90I 109.5
H90H C904 H90I 109.5
C903 C905 H90J 109.5
C903 C905 H90K 109.5
H90J C905 H90K 109.5
C903 C905 H90L 109.5
H90J C905 H90L 109.5
H90K C905 H90L 109.5

loop_
_geom_bond_atom_site_label_1
_geom_bond_atom_site_label_2
_geom_bond_distance
Co1 N407 2.023(5)
Co1 N201 2.023(5)
Co1 N408 2.197(4)
Co1 N406 2.212(5)
Co1 N200 2.212(5)
Co1 N202 2.222(5)
Co2 N107 1.850(9)
Co2 N204 1.987(9)
Co2 N108 2.178(7)
Co2 N205 2.206(8)
Co2 N106 2.224(8)
Co2 N203 2.229(9)
Co3 N207 2.025(6)
Co3 N304 2.032(6)
Co3 N208 2.197(6)
Co3 N206 2.205(6)
Co3 N305 2.210(6)
Co3 N303 2.215(7)
Co4 N301 2.022(5)
Co4 N401 2.048(5)
Co4 N400 2.198(5)
Co4 N300 2.210(5)
Co4 N402 2.213(4)
Co4 N302 2.221(5)
Co5 N307 2.014(8)
Co5 N104 2.019(8)
Co5 N308 2.164(6)
Co5 N103 2.202(8)
Co5 N105 2.225(7)
Co5 N306 2.232(10)
Co6 N101 2.043(4)
Co6 N404 2.046(4)
Co6 N403 2.206(5)
Co6 N102 2.217(5)
Co6 N100 2.221(5)
Co6 N405 2.224(4)
C100 N100 1.315(7)
C100 C101 1.391(9)
C100 H100 0.9500
C101 C102 1.359(9)
C101 H101 0.9500
C102 C103 1.380(8)
C102 H102 0.9500
C103 C111 1.401(7)
C103 C104 1.444(8)
C104 C105 1.348(8)
C104 H104 0.9500
C105 C106 1.422(8)
C105 H105 0.9500
C106 C107 1.403(8)
C106 C110 1.412(7)
C107 C108 1.373(8)
C107 H107 0.9500
C108 C109 1.400(7)
C108 H108 0.9500
C109 N101 1.314(7)
C109 C112 1.466(7)
C110 N101 1.354(6)
C110 C111 1.417(7)
C111 N100 1.363(6)
C112 N102 1.285(7)
C112 H112 0.9500
C113 C118 1.373(8)
C113 C114 1.384(8)
C113 N102 1.426(7)
C114 C115 1.367(9)
C114 H114 0.9500
C115 C116 1.393(9)
C115 H115 0.9500
C116 C117 1.378(9)
C116 N109 1.417(8)
C117 C118 1.369(9)
C117 H117 0.9500
C118 H118 0.9500
C120 N103 1.318(11)
C120 C121 1.430(13)
C120 H120 0.9500
C121 C122 1.345(14)
C121 H121 0.9500
C122 C123 1.374(12)
C122 H122 0.9500
C123 C131 1.387(11)
C123 C124 1.454(12)
C124 C125 1.334(12)
C124 H124 0.9500
C125 C126 1.442(11)
C125 H125 0.9500
C126 C130 1.390(11)
C126 C127 1.403(11)
C127 C128 1.385(11)
C127 H127 0.9500
C128 C129 1.407(11)
C128 H128 0.9500
C129 N104 1.327(9)
C129 C132 1.457(10)
C130 N104 1.352(9)
C130 C131 1.409(10)
C131 N103 1.361(10)
C132 N105 1.287(10)
C132 H132 0.9500
C133 C138 1.351(10)
C133 C134 1.374(11)
C133 N105 1.419(9)
C134 C135 1.381(11)
C134 H134 0.9500
C135 C136 1.379(11)
C135 H135 0.9500
C136 C137 1.359(10)
C136 N109 1.410(9)
C137 C138 1.371(10)
C137 H137 0.9500
C138 H138 0.9500
C140 N106 1.311(12)
C140 C141 1.420(13)
C140 H140 0.9500
C141 C142 1.355(14)
C141 H141 0.9500
C142 C143 1.382(14)
C142 H142 0.9500
C143 C151 1.414(12)
C143 C144 1.424(13)
C144 C145 1.373(14)
C144 H144 0.9500
C145 C146 1.459(12)
C145 H145 0.9500
C146 C150 1.375(12)
C146 C147 1.409(13)
C147 C148 1.386(13)
C147 H147 0.9500
C148 C149 1.414(12)
C148 H148 0.9500
C149 N107 1.345(11)
C149 C152 1.466(11)
C150 C151 1.385(11)
C150 N107 1.504(10)
C151 N106 1.359(11)
C152 N108 1.298(10)
C152 H152 0.9500
C153 C158 1.359(11)
C153 C154 1.376(10)
C153 N108 1.428(9)
C154 C155 1.407(10)
C154 H154 0.9500
C155 C156 1.347(11)
C155 H155 0.9500
C156 N109 1.397(8)
C156 C157 1.410(10)
C157 C158 1.356(10)
C157 H157 0.9500
C158 H158 0.9500
C200 N200 1.317(8)
C200 C201 1.401(9)
C200 H200 0.9500
C201 C202 1.345(9)
C201 H201 0.9500
C202 C203 1.404(9)
C202 H202 0.9500
C203 C211 1.395(8)
C203 C204 1.433(9)
C204 C205 1.351(9)
C204 H204 0.9500
C205 C206 1.431(8)
C205 H205 0.9500
C206 C207 1.398(8)
C206 C210 1.407(8)
C207 C208 1.371(8)
C207 H207 0.9500
C208 C209 1.397(8)
C208 H208 0.9500
C209 N201 1.321(7)
C209 C212 1.454(8)
C210 N201 1.358(7)
C210 C211 1.428(8)
C211 N200 1.357(7)
C212 N202 1.287(7)
C212 H212 0.9500
C213 C214 1.372(9)
C213 C218 1.383(9)
C213 N202 1.432(7)
C214 C215 1.364(9)
C214 H214 0.9500
C215 C216 1.380(10)
C215 H215 0.9500
C216 C217 1.378(10)
C216 N209 1.416(8)
C217 C218 1.394(9)
C217 H217 0.9500
C218 H218 0.9500
C220 N203 1.328(12)
C220 C221 1.433(13)
C220 H220 0.9500
C221 C222 1.363(14)
C221 H221 0.9500
C222 C223 1.365(13)
C222 H222 0.9500
C223 C231 1.402(11)
C223 C224 1.425(12)
C224 C225 1.345(13)
C224 H224 0.9500
C225 C226 1.454(12)
C225 H225 0.9500
C226 C230 1.369(11)
C226 C227 1.379(12)
C227 C228 1.408(12)
C227 H227 0.9500
C228 C229 1.407(11)
C228 H228 0.9500
C229 N204 1.329(10)
C229 C232 1.473(11)
C230 C231 1.386(11)
C230 N204 1.420(10)
C231 N203 1.360(10)
C232 N205 1.299(10)
C232 H232 0.9500
C233 C238 1.339(10)
C233 C234 1.349(10)
C233 N205 1.439(9)
C234 C235 1.389(10)
C234 H234 0.9500
C235 C236 1.365(10)
C235 H235 0.9500
C236 C237 1.372(10)
C236 N209 1.428(9)
C237 C238 1.409(11)
C237 H237 0.9500
C238 H238 0.9500
C240 N206 1.320(9)
C240 C241 1.423(11)
C240 H240 0.9500
C241 C242 1.344(12)
C241 H241 0.9500
C242 C243 1.389(12)
C242 H242 0.9500
C243 C251 1.407(11)
C243 C244 1.429(13)
C244 C245 1.366(13)
C244 H244 0.9500
C245 C246 1.437(13)
C245 H245 0.9500
C246 C250 1.390(11)
C246 C247 1.410(12)
C247 C248 1.386(12)
C247 H247 0.9500
C248 C249 1.407(11)
C248 H248 0.9500
C249 N207 1.326(9)
C249 C252 1.467(10)
C250 N207 1.361(9)
C250 C251 1.406(10)
C251 N206 1.358(9)
C252 N208 1.260(9)
C252 H252 0.9500
C253 C258 1.382(10)
C253 C254 1.385(10)
C253 N208 1.430(9)
C254 C255 1.388(10)
C254 H254 0.9500
C255 C256 1.368(10)
C255 H255 0.9500
C256 C257 1.413(10)
C256 N209 1.420(9)
C257 C258 1.360(10)
C257 H257 0.9500
C258 H258 0.9500
C300 N300 1.326(8)
C300 C301 1.398(9)
C300 H300 0.9500
C301 C302 1.349(9)
C301 H301 0.9500
C302 C303 1.389(8)
C302 H302 0.9500
C303 C311 1.417(8)
C303 C304 1.431(8)
C304 C305 1.343(8)
C304 H304 0.9500
C305 C306 1.450(8)
C305 H305 0.9500
C306 C307 1.395(8)
C306 C310 1.401(7)
C307 C308 1.396(8)
C307 H307 0.9500
C308 C309 1.405(7)
C308 H308 0.9500
C309 N301 1.318(7)
C309 C312 1.472(7)
C310 N301 1.361(7)
C310 C311 1.413(8)
C311 N300 1.349(7)
C312 N302 1.282(7)
C312 H312 0.9500
C313 C318 1.370(8)
C313 C314 1.373(8)
C313 N302 1.426(7)
C314 C315 1.379(8)
C314 H314 0.9500
C315 C316 1.386(9)
C315 H315 0.9500
C316 C317 1.387(9)
C316 N309 1.424(8)
C317 C318 1.367(9)
C317 H317 0.9500
C318 H318 0.9500
C320 N303 1.324(10)
C320 C321 1.415(11)
C320 H320 0.9500
C321 C322 1.356(11)
C321 H321 0.9500
C322 C323 1.373(11)
C322 H322 0.9500
C323 C331 1.392(10)
C323 C324 1.449(10)
C324 C325 1.338(11)
C324 H324 0.9500
C325 C326 1.442(10)
C325 H325 0.9500
C326 C327 1.384(10)
C326 C330 1.406(9)
C327 C328 1.374(10)
C327 H327 0.9500
C328 C329 1.399(9)
C328 H328 0.9500
C329 N304 1.322(8)
C329 C332 1.456(9)
C330 N304 1.365(8)
C330 C331 1.405(9)
C331 N303 1.372(8)
C332 N305 1.300(8)
C332 H332 0.9500
C333 C334 1.353(10)
C333 C338 1.363(9)
C333 N305 1.414(8)
C334 C335 1.376(11)
C334 H334 0.9500
C335 C336 1.386(10)
C335 H335 0.9500
C336 C337 1.365(10)
C336 N309 1.409(8)
C337 C338 1.372(10)
C337 H337 0.9500
C338 H338 0.9500
C340 N306 1.336(9)
C340 C341 1.428(8)
C340 H340 0.9500
C341 C342 1.335(6)
C341 H341 0.9500
C342 C343 1.378(11)
C342 H342 0.9500
C343 C344 1.417(15)
C343 C351 1.427(13)
C344 C345 1.356(16)
C344 H344 0.9500
C345 C346 1.453(15)
C345 H345 0.9500
C346 C350 1.388(13)
C346 C347 1.401(13)
C347 C348 1.385(14)
C347 H347 0.9500
C348 C349 1.416(12)
C348 H348 0.9500
C349 N307 1.299(9)
C349 C352 1.464(10)
C350 N307 1.382(11)
C350 C351 1.402(12)
C351 N306 1.351(12)
C352 N308 1.270(9)
C352 H352 0.9500
C353 C358 1.363(10)
C353 C354 1.383(10)
C353 N308 1.438(9)
C354 C355 1.391(10)
C354 H354 0.9500
C355 C356 1.354(10)
C355 H355 0.9500
C356 C357 1.403(10)
C356 N309 1.406(9)
C357 C358 1.362(10)
C357 H357 0.9500
C358 H358 0.9500
C400 N400 1.322(8)
C400 C401 1.409(9)
C400 H400 0.9500
C401 C402 1.335(10)
C401 H401 0.9500
C402 C403 1.394(10)
C402 H402 0.9500
C403 C411 1.405(9)
C403 C404 1.426(9)
C404 C405 1.347(10)
C404 H404 0.9500
C405 C406 1.436(9)
C405 H405 0.9500
C406 C410 1.392(8)
C406 C407 1.406(9)
C407 C408 1.372(9)
C407 H407 0.9500
C408 C409 1.382(8)
C408 H408 0.9500
C409 N401 1.325(7)
C409 C412 1.469(8)
C410 N401 1.344(7)
C410 C411 1.429(8)
C411 N400 1.342(7)
C412 N402 1.264(7)
C412 H412 0.9500
C413 C418 1.374(7)
C413 C414 1.384(8)
C413 N402 1.440(6)
C414 C415 1.374(7)
C414 H414 0.9500
C415 C416 1.400(7)
C415 H415 0.9500
C416 C417 1.375(7)
C416 N409 1.442(6)
C417 C418 1.379(7)
C417 H417 0.9500
C418 H418 0.9500
C420 N403 1.308(7)
C420 C421 1.401(8)
C420 H420 0.9500
C421 C422 1.358(9)
C421 H421 0.9500
C422 C423 1.386(9)
C422 H422 0.9500
C423 C431 1.400(8)
C423 C424 1.448(9)
C424 C425 1.347(10)
C424 H424 0.9500
C425 C426 1.430(9)
C425 H425 0.9500
C426 C427 1.390(9)
C426 C430 1.408(8)
C427 C428 1.370(9)
C427 H427 0.9500
C428 C429 1.413(8)
C428 H428 0.9500
C429 N404 1.310(7)
C429 C432 1.461(7)
C430 N404 1.342(7)
C430 C431 1.413(8)
C431 N403 1.367(7)
C432 N405 1.283(7)
C432 H432 0.9500
C433 C434 1.374(7)
C433 C438 1.379(7)
C433 N405 1.429(6)
C434 C435 1.385(7)
C434 H434 0.9500
C435 C436 1.393(7)
C435 H435 0.9500
C436 C437 1.377(7)
C436 N409 1.431(6)
C437 C438 1.396(7)
C437 H437 0.9500
C438 H438 0.9500
C440 N406 1.334(8)
C440 C441 1.392(9)
C440 H440 0.9500
C441 C442 1.351(10)
C441 H441 0.9500
C442 C443 1.409(10)
C442 H442 0.9500
C443 C451 1.394(9)
C443 C444 1.441(10)
C444 C445 1.353(11)
C444 H444 0.9500
C445 C446 1.444(10)
C445 H445 0.9500
C446 C450 1.389(9)
C446 C447 1.414(10)
C447 C448 1.376(9)
C447 H447 0.9500
C448 C449 1.406(9)
C448 H448 0.9500
C449 N407 1.328(7)
C449 C452 1.449(8)
C450 N407 1.357(7)
C450 C451 1.425(8)
C451 N406 1.357(8)
C452 N408 1.284(7)
C452 H452 0.9500
C453 C454 1.383(7)
C453 C458 1.394(7)
C453 N408 1.424(7)
C454 C455 1.384(7)
C454 H454 0.9500
C455 C456 1.388(7)
C455 H455 0.9500
C456 C457 1.398(7)
C456 N409 1.415(6)
C457 C458 1.379(7)
C457 H457 0.9500
C458 H458 0.9500
B1 F3 1.316(9)
B1 F4 1.324(8)
B1 F1 1.331(9)
B1 F2 1.343(8)
B2 F5 1.322(9)
B2 F8 1.326(9)
B2 F7 1.329(9)
B2 F6 1.348(9)
B3 F11 1.302(8)
B3 F12 1.306(8)
B3 F9 1.325(9)
B3 F10 1.345(8)
B4 F13 1.338(8)
B4 F15 1.346(8)
B4 F14 1.356(8)
B4 F16 1.360(8)
B5 F19A 1.320(9)
B5 F19 1.320(9)
B5 F17 1.333(9)
B5 F17A 1.333(9)
B5 F18 1.345(9)
B5 F18A 1.348(8)
B5 F20A 1.352(8)
B5 F20 1.363(9)
S51 O52 1.416(5)
S51 O51 1.424(5)
S51 O53 1.426(5)
S51 C51 1.886(12)
S51 C51A 1.98(3)
C51 F51 1.312(12)
C51 F52 1.323(11)
C51 F53 1.328(12)
C51A F53A 1.302(19)
C51A F52A 1.308(19)
C51A F51A 1.308(19)
S52 O55 1.37(2)
S52 O55A 1.401(6)
S52 O54 1.41(2)
S52 O56A 1.420(8)
S52 O54A 1.441(6)
S52 O56 1.50(2)
S52 C52 1.886(8)
C52 F56A 1.296(9)
C52 F55A 1.309(11)
C52 F54A 1.324(10)
C52 F54 1.333(18)
C52 F55 1.344(18)
C52 F56 1.364(19)
S53 O59 1.374(10)
S53 O57 1.439(11)
S53 O58 1.460(12)
S53 C53 1.947(16)
C53 F59 1.274(16)
C53 F58 1.350(16)
C53 F57 1.361(15)
C53A F59A 1.254(17)
C53A F58A 1.306(18)
C53A F57A 1.354(19)
C53A S53A 2.00(2)
S53A O59A 1.405(19)
S53A O58A 1.41(2)
S53A O57A 1.43(2)
S54 O62 1.41(2)
S54 O60 1.44(2)
S54 O61 1.48(2)
S54 C54 1.97(3)
C54 F61 1.287(16)
C54 F62 1.301(16)
C54 F60 1.361(18)
S54A O61A 1.429(18)
S54A O60A 1.437(18)
S54A O62A 1.487(19)
S54A C54A 1.97(2)
C54A F61A 1.259(14)
C54A F60A 1.267(15)
C54A F62A 1.325(17)
N22 C23 1.175(13)
C22 C23 1.486(15)
C22 H22A 0.9800
C22 H22B 0.9800
C22 H22C 0.9800
N24 C25 1.153(12)
C24 C25 1.447(13)
C24 H24A 0.9800
C24 H24B 0.9800
C24 H24C 0.9800
N26 C27 1.102(14)
C26 C27 1.479(16)
C26 H26A 0.9800
C26 H26B 0.9800
C26 H26C 0.9800
N28 C29 1.139(14)
C28 C29 1.486(15)
C28 H28A 0.9800
C28 H28B 0.9800
C28 H28C 0.9800
N30 C31 1.158(14)
C30 C31 1.483(15)
C30 H30A 0.9800
C30 H30B 0.9800
C30 H30C 0.9800
N32 C33 1.185(16)
C32 C33 1.462(16)
C32 H32A 0.9800
C32 H32B 0.9800
C32 H32C 0.9800
N36 C37 1.197(15)
C36 C37 1.414(16)
C36 H36A 0.9800
C36 H36B 0.9800
C36 H36C 0.9800
N38 C39 1.147(13)
C38 C39 1.434(14)
C38 H38A 0.9800
C38 H38B 0.9800
C38 H38C 0.9800
N42 C43 1.192(15)
C42 C43 1.413(16)
C42 H42D 0.9800
C42 H42G 0.9800
C42 H42J 0.9800
O900 C900 1.40(3)
O900 C903 1.44(3)
C900 C902 1.46(3)
C900 C901 1.58(3)
C900 H900 1.0000
C901 H90A 0.9800
C901 H90B 0.9800
C901 H90C 0.9800
C902 H90D 0.9800
C902 H90E 0.9800
C902 H90F 0.9800
C903 C904 1.50(3)
C903 C905 1.52(3)
C903 H903 1.0000
C904 H90G 0.9800
C904 H90H 0.9800
C904 H90I 0.9800
C905 H90J 0.9800
C905 H90K 0.9800
C905 H90L 0.9800

loop_
_geom_torsion_atom_site_label_1
_geom_torsion_atom_site_label_2
_geom_torsion_atom_site_label_3
_geom_torsion_atom_site_label_4
_geom_torsion
N100 C100 C101 C102 1.6(12)
C100 C101 C102 C103 -1.6(11)
C101 C102 C103 C111 0.5(9)
C101 C102 C103 C104 -179.8(6)
C102 C103 C104 C105 178.3(6)
C111 C103 C104 C105 -2.1(8)
C103 C104 C105 C106 1.6(9)
C104 C105 C106 C107 179.3(6)
C104 C105 C106 C110 -0.1(8)
C110 C106 C107 C108 0.9(8)
C105 C106 C107 C108 -178.5(6)
C106 C107 C108 C109 -0.9(9)
C107 C108 C109 N101 1.5(9)
C107 C108 C109 C112 178.8(6)
C107 C106 C110 N101 -1.4(8)
C105 C106 C110 N101 178.0(5)
C107 C106 C110 C111 179.6(5)
C105 C106 C110 C111 -1.0(8)
C102 C103 C111 N100 0.6(8)
C104 C103 C111 N100 -179.0(5)
C102 C103 C111 C110 -179.3(5)
C104 C103 C111 C110 1.0(8)
N101 C110 C111 N100 1.4(7)
C106 C110 C111 N100 -179.5(5)
N101 C110 C111 C103 -178.6(5)
C106 C110 C111 C103 0.5(8)
N101 C109 C112 N102 -2.9(7)
C108 C109 C112 N102 179.6(5)
C118 C113 C114 C115 0.3(12)
N102 C113 C114 C115 -178.8(8)
C113 C114 C115 C116 -4.8(14)
C114 C115 C116 C117 5.6(14)
C114 C115 C116 N109 -177.8(8)
C115 C116 C117 C118 -1.9(14)
N109 C116 C117 C118 -178.5(8)
C116 C117 C118 C113 -2.7(14)
C114 C113 C118 C117 3.5(12)
N102 C113 C118 C117 -177.4(7)
N103 C120 C121 C122 0(2)
C120 C121 C122 C123 1(2)
C121 C122 C123 C131 -2.2(19)
C121 C122 C123 C124 176.4(13)
C122 C123 C124 C125 -179.1(11)
C131 C123 C124 C125 -0.5(15)
C123 C124 C125 C126 -1.9(16)
C124 C125 C126 C130 2.8(14)
C124 C125 C126 C127 -177.8(10)
C130 C126 C127 C128 0.5(14)
C125 C126 C127 C128 -178.9(9)
C126 C127 C128 C129 0.6(14)
C127 C128 C129 N104 -2.0(14)
C127 C128 C129 C132 177.6(9)
C127 C126 C130 N104 -0.1(12)
C125 C126 C130 N104 179.3(7)
C127 C126 C130 C131 179.1(8)
C125 C126 C130 C131 -1.4(12)
C122 C123 C131 N103 1.8(15)
C124 C123 C131 N103 -176.9(9)
C122 C123 C131 C130 -179.5(10)
C124 C123 C131 C130 1.8(13)
N104 C130 C131 N103 -2.8(11)
C126 C130 C131 N103 178.0(8)
N104 C130 C131 C123 178.4(8)
C126 C130 C131 C123 -0.9(13)
N104 C129 C132 N105 4.1(12)
C128 C129 C132 N105 -175.5(9)
C138 C133 C134 C135 -6.6(19)
N105 C133 C134 C135 -179.2(12)
C133 C134 C135 C136 1(2)
C134 C135 C136 C137 5.4(18)
C134 C135 C136 N109 178.8(11)
C135 C136 C137 C138 -7.2(16)
N109 C136 C137 C138 179.7(9)
C134 C133 C138 C137 4.9(16)
N105 C133 C138 C137 177.8(9)
C136 C137 C138 C133 2.0(17)
N106 C140 C141 C142 -8(3)
C140 C141 C142 C143 8(3)
C141 C142 C143 C151 -4(3)
C141 C142 C143 C144 176.1(19)
C142 C143 C144 C145 -179.0(19)
C151 C143 C144 C145 1(3)
C143 C144 C145 C146 1(3)
C144 C145 C146 C150 -3(2)
C144 C145 C146 C147 -179.1(17)
C150 C146 C147 C148 5(2)
C145 C146 C147 C148 -178.6(16)
C146 C147 C148 C149 -1(2)
C147 C148 C149 N107 1(3)
C147 C148 C149 C152 174.8(14)
C147 C146 C150 C151 178.8(13)
C145 C146 C150 C151 2(2)
C147 C146 C150 N107 -10(2)
C145 C146 C150 N107 173.3(12)
C146 C150 C151 N106 180.0(11)
N107 C150 C151 N106 7.6(15)
C146 C150 C151 C143 -0.1(19)
N107 C150 C151 C143 -172.4(11)
C142 C143 C151 N106 -2(2)
C144 C143 C151 N106 178.5(13)
C142 C143 C151 C150 178.5(15)
C144 C143 C151 C150 -1(2)
N107 C149 C152 N108 -10.7(15)
C148 C149 C152 N108 174.0(13)
C158 C153 C154 C155 -2.4(18)
N108 C153 C154 C155 -175.7(11)
C153 C154 C155 C156 0.5(18)
C154 C155 C156 N109 177.1(10)
C154 C155 C156 C157 -1.2(17)
C155 C156 C157 C158 3.8(17)
N109 C156 C157 C158 -174.6(10)
C156 C157 C158 C153 -5.6(18)
C154 C153 C158 C157 5.0(18)
N108 C153 C158 C157 178.4(10)
C101 C100 N100 C111 -0.4(10)
C101 C100 N100 Co6 174.0(5)
C103 C111 N100 C100 -0.7(8)
C110 C111 N100 C100 179.2(5)
C103 C111 N100 Co6 -176.2(4)
C110 C111 N100 Co6 3.8(6)
C108 C109 N101 C110 -2.0(8)
C112 C109 N101 C110 -179.6(5)
C108 C109 N101 Co6 -174.1(4)
C112 C109 N101 Co6 8.3(6)
C106 C110 N101 C109 2.0(8)
C111 C110 N101 C109 -178.9(5)
C106 C110 N101 Co6 174.3(4)
C111 C110 N101 Co6 -6.7(6)
C109 C112 N102 C113 175.2(5)
C109 C112 N102 Co6 -3.1(6)
C118 C113 N102 C112 151.3(6)
C114 C113 N102 C112 -29.7(9)
C118 C113 N102 Co6 -30.7(8)
C114 C113 N102 Co6 148.3(6)
C121 C120 N103 C131 -0.5(17)
C121 C120 N103 Co5 179.8(10)
C123 C131 N103 C120 -0.4(14)
C130 C131 N103 C120 -179.2(9)
C123 C131 N103 Co5 179.3(7)
C130 C131 N103 Co5 0.5(10)
C128 C129 N104 C130 2.4(12)
C132 C129 N104 C130 -177.2(7)
C128 C129 N104 Co5 177.8(7)
C132 C129 N104 Co5 -1.8(10)
C126 C130 N104 C129 -1.3(11)
C131 C130 N104 C129 179.4(7)
C126 C130 N104 Co5 -176.9(6)
C131 C130 N104 Co5 3.9(9)
C129 C132 N105 C133 175.6(8)
C129 C132 N105 Co5 -4.2(11)
C138 C133 N105 C132 179.8(9)
C134 C133 N105 C132 -7.7(14)
C138 C133 N105 Co5 -0.5(12)
C134 C133 N105 Co5 172.0(9)
C141 C140 N106 C151 3(2)
C141 C140 N106 Co2 179.5(12)
C150 C151 N106 C140 -178.0(12)
C143 C151 N106 C140 2.1(19)
C150 C151 N106 Co2 4.6(13)
C143 C151 N106 Co2 -175.4(11)
C148 C149 N107 C150 -4.7(18)
C152 C149 N107 C150 -179.4(9)
C148 C149 N107 Co2 -160.9(13)
C152 C149 N107 Co2 24.4(14)
C146 C150 N107 C149 9.5(15)
C151 C150 N107 C149 -178.7(10)
C146 C150 N107 Co2 168.3(10)
C151 C150 N107 Co2 -19.8(12)
N204 Co2 N107 C149 120.1(15)
N108 Co2 N107 C149 -20.7(9)
N205 Co2 N107 C149 -101.9(10)
N106 Co2 N107 C149 170.4(10)
N203 Co2 N107 C149 74.7(10)
N204 Co2 N107 C150 -33.4(19)
N108 Co2 N107 C150 -174.1(8)
N205 Co2 N107 C150 104.6(8)
N106 Co2 N107 C150 16.9(7)
N203 Co2 N107 C150 -78.8(8)
C149 C152 N108 C153 170.2(10)
C149 C152 N108 Co2 -1.9(14)
C158 C153 N108 C152 151.2(12)
C154 C153 N108 C152 -35.3(15)
C158 C153 N108 Co2 -37.7(13)
C154 C153 N108 Co2 135.8(9)
C155 C156 N109 C136 -127.1(11)
C157 C156 N109 C136 51.2(12)
C155 C156 N109 C116 46.5(14)
C157 C156 N109 C116 -135.2(9)
C137 C136 N109 C156 -144.2(10)
C135 C136 N109 C156 42.7(13)
C137 C136 N109 C116 42.2(13)
C135 C136 N109 C116 -130.9(10)
C117 C116 N109 C156 36.1(13)
C115 C116 N109 C156 -140.5(9)
C117 C116 N109 C136 -150.6(9)
C115 C116 N109 C136 32.9(13)
N200 C200 C201 C202 1.0(12)
C200 C201 C202 C203 -0.8(12)
C201 C202 C203 C211 -0.4(10)
C201 C202 C203 C204 -178.7(7)
C211 C203 C204 C205 0.4(9)
C202 C203 C204 C205 178.6(7)
C203 C204 C205 C206 -0.4(10)
C204 C205 C206 C207 179.5(6)
C204 C205 C206 C210 1.4(9)
C210 C206 C207 C208 -0.1(9)
C205 C206 C207 C208 -178.2(6)
C206 C207 C208 C209 0.0(10)
C207 C208 C209 N201 0.0(9)
C207 C208 C209 C212 178.9(6)
C207 C206 C210 N201 0.2(8)
C205 C206 C210 N201 178.4(5)
C207 C206 C210 C211 179.4(5)
C205 C206 C210 C211 -2.4(8)
C202 C203 C211 N200 1.7(9)
C204 C203 C211 N200 180.0(6)
C202 C203 C211 C210 -179.7(6)
C204 C203 C211 C210 -1.4(9)
N201 C210 C211 N200 0.4(8)
C206 C210 C211 N200 -178.8(5)
N201 C210 C211 C203 -178.4(5)
C206 C210 C211 C203 2.4(8)
N201 C209 C212 N202 -0.9(8)
C208 C209 C212 N202 -179.9(6)
C218 C213 C214 C215 -4.0(12)
N202 C213 C214 C215 179.5(7)
C213 C214 C215 C216 1.2(13)
C214 C215 C216 C217 1.9(13)
C214 C215 C216 N209 -179.3(8)
C215 C216 C217 C218 -1.9(13)
N209 C216 C217 C218 179.3(8)
C214 C213 C218 C217 3.9(11)
N202 C213 C218 C217 -179.4(7)
C216 C217 C218 C213 -1.0(13)
N203 C220 C221 C222 -3(3)
C220 C221 C222 C223 6(3)
C221 C222 C223 C231 -7(2)
C221 C222 C223 C224 179.4(15)
C222 C223 C224 C225 178.9(15)
C231 C223 C224 C225 5.2(19)
C223 C224 C225 C226 -2(2)
C224 C225 C226 C230 -1.8(18)
C224 C225 C226 C227 176.9(13)
C230 C226 C227 C228 -3.6(19)
C225 C226 C227 C228 177.7(11)
C226 C227 C228 C229 1.6(18)
C227 C228 C229 N204 0.4(17)
C227 C228 C229 C232 -179.8(10)
C227 C226 C230 C231 -176.5(11)
C225 C226 C230 C231 2.3(15)
C227 C226 C230 N204 3.7(16)
C225 C226 C230 N204 -177.5(9)
C226 C230 C231 N203 177.7(9)
N204 C230 C231 N203 -2.5(12)
C226 C230 C231 C223 1.0(15)
N204 C230 C231 C223 -179.2(9)
C222 C223 C231 N203 4.9(18)
C224 C223 C231 N203 179.0(10)
C222 C223 C231 C230 -178.7(12)
C224 C223 C231 C230 -4.6(15)
N204 C229 C232 N205 -2.4(13)
C228 C229 C232 N205 177.8(10)
C238 C233 C234 C235 -4.8(16)
N205 C233 C234 C235 177.3(10)
C233 C234 C235 C236 2.4(17)
C234 C235 C236 C237 0.6(16)
C234 C235 C236 N209 -179.2(10)
C235 C236 C237 C238 -1.1(15)
N209 C236 C237 C238 178.7(8)
C234 C233 C238 C237 4.3(15)
N205 C233 C238 C237 -177.6(8)
C236 C237 C238 C233 -1.4(15)
N206 C240 C241 C242 0.0(16)
C240 C241 C242 C243 2.4(18)
C241 C242 C243 C251 -2.9(18)
C241 C242 C243 C244 -179.8(13)
C242 C243 C244 C245 176.8(14)
C251 C243 C244 C245 0(2)
C243 C244 C245 C246 3(2)
C244 C245 C246 C250 -3(2)
C244 C245 C246 C247 177.7(15)
C250 C246 C247 C248 1(2)
C245 C246 C247 C248 180.0(14)
C246 C247 C248 C249 0(2)
C247 C248 C249 N207 -0.1(18)
C247 C248 C249 C252 179.5(12)
C247 C246 C250 N207 -0.3(18)
C245 C246 C250 N207 -179.7(11)
C247 C246 C250 C251 179.1(12)
C245 C246 C250 C251 -0.3(18)
N207 C250 C251 N206 1.3(13)
C246 C250 C251 N206 -178.2(10)
N207 C250 C251 C243 -177.1(10)
C246 C250 C251 C243 3.4(16)
C242 C243 C251 N206 1.3(16)
C244 C243 C251 N206 178.5(10)
C242 C243 C251 C250 179.7(10)
C244 C243 C251 C250 -3.2(17)
N207 C249 C252 N208 -6.2(13)
C248 C249 C252 N208 174.2(11)
C258 C253 C254 C255 -2.5(14)
N208 C253 C254 C255 -177.2(9)
C253 C254 C255 C256 2.7(16)
C254 C255 C256 C257 -3.8(15)
C254 C255 C256 N209 177.9(9)
C255 C256 C257 C258 4.8(13)
N209 C256 C257 C258 -176.8(8)
C256 C257 C258 C253 -4.7(13)
C254 C253 C258 C257 3.6(13)
N208 C253 C258 C257 178.4(8)
C201 C200 N200 C211 0.1(10)
C201 C200 N200 Co1 174.7(5)
C203 C211 N200 C200 -1.5(9)
C210 C211 N200 C200 179.8(6)
C203 C211 N200 Co1 -177.1(5)
C210 C211 N200 Co1 4.2(6)
C208 C209 N201 C210 0.1(8)
C212 C209 N201 C210 -178.9(5)
C208 C209 N201 Co1 -173.6(4)
C212 C209 N201 Co1 7.4(7)
C206 C210 N201 C209 -0.2(8)
C211 C210 N201 C209 -179.4(5)
C206 C210 N201 Co1 173.7(4)
C211 C210 N201 Co1 -5.5(6)
C209 C212 N202 C213 175.1(5)
C209 C212 N202 Co1 -4.9(7)
C214 C213 N202 C212 -23.8(9)
C218 C213 N202 C212 159.7(6)
C214 C213 N202 Co1 156.2(6)
C218 C213 N202 Co1 -20.3(8)
C221 C220 N203 C231 1(2)
C221 C220 N203 Co2 170.7(11)
C230 C231 N203 C220 -178.2(11)
C223 C231 N203 C220 -1.8(16)
C230 C231 N203 Co2 10.1(11)
C223 C231 N203 Co2 -173.5(8)
C228 C229 N204 C230 -0.4(15)
C232 C229 N204 C230 179.9(7)
C228 C229 N204 Co2 -174.0(8)
C232 C229 N204 Co2 6.2(11)
C226 C230 N204 C229 -1.7(13)
C231 C230 N204 C229 178.5(8)
C226 C230 N204 Co2 172.0(7)
C231 C230 N204 Co2 -7.8(10)
C229 C232 N205 C233 177.6(8)
C229 C232 N205 Co2 -1.8(11)
C238 C233 N205 C232 156.2(9)
C234 C233 N205 C232 -25.9(14)
C238 C233 N205 Co2 -24.5(12)
C234 C233 N205 Co2 153.4(8)
C241 C240 N206 C251 -1.5(13)
C241 C240 N206 Co3 170.3(7)
C250 C251 N206 C240 -177.5(8)
C243 C251 N206 C240 0.8(14)
C250 C251 N206 Co3 9.2(10)
C243 C251 N206 Co3 -172.5(9)
C248 C249 N207 C250 0.4(15)
C252 C249 N207 C250 -179.2(9)
C248 C249 N207 Co3 -166.2(8)
C252 C249 N207 Co3 14.2(11)
C246 C250 N207 C249 -0.2(15)
C251 C250 N207 C249 -179.7(9)
C246 C250 N207 Co3 166.9(9)
C251 C250 N207 Co3 -12.6(11)
C249 C252 N208 C253 171.9(8)
C249 C252 N208 Co3 -3.4(12)
C258 C253 N208 C252 145.6(9)
C254 C253 N208 C252 -39.7(13)
C258 C253 N208 Co3 -39.7(11)
C254 C253 N208 Co3 135.0(7)
C217 C216 N209 C256 32.3(13)
C215 C216 N209 C256 -146.5(9)
C217 C216 N209 C236 -159.3(9)
C215 C216 N209 C236 21.9(13)
C255 C256 N209 C216 37.8(14)
C257 C256 N209 C216 -140.5(8)
C255 C256 N209 C236 -131.1(10)
C257 C256 N209 C236 50.5(12)
C235 C236 N209 C216 -126.9(10)
C237 C236 N209 C216 53.3(13)
C235 C236 N209 C256 42.0(13)
C237 C236 N209 C256 -137.9(9)
N300 C300 C301 C302 1.2(12)
C300 C301 C302 C303 -2.0(11)
C301 C302 C303 C311 1.5(9)
C301 C302 C303 C304 -178.4(6)
C302 C303 C304 C305 177.6(6)
C311 C303 C304 C305 -2.3(8)
C303 C304 C305 C306 0.7(9)
C304 C305 C306 C307 -179.7(6)
C304 C305 C306 C310 1.5(8)
C310 C306 C307 C308 0.4(8)
C305 C306 C307 C308 -178.3(5)
C306 C307 C308 C309 -0.2(8)
C307 C308 C309 N301 -0.3(8)
C307 C308 C309 C312 179.7(5)
C307 C306 C310 N301 -0.3(8)
C305 C306 C310 N301 178.6(5)
C307 C306 C310 C311 179.0(5)
C305 C306 C310 C311 -2.2(8)
N301 C310 C311 N300 1.7(7)
C306 C310 C311 N300 -177.6(5)
N301 C310 C311 C303 179.9(5)
C306 C310 C311 C303 0.6(8)
C302 C303 C311 N300 -0.2(8)
C304 C303 C311 N300 179.7(5)
C302 C303 C311 C310 -178.3(5)
C304 C303 C311 C310 1.6(8)
N301 C309 C312 N302 0.2(7)
C308 C309 C312 N302 -179.8(5)
C318 C313 C314 C315 0.3(12)
N302 C313 C314 C315 -177.8(7)
C313 C314 C315 C316 -0.3(13)
C314 C315 C316 C317 -0.7(13)
C314 C315 C316 N309 -179.9(8)
C315 C316 C317 C318 1.7(15)
N309 C316 C317 C318 -179.1(9)
C316 C317 C318 C313 -1.7(15)
C314 C313 C318 C317 0.8(13)
N302 C313 C318 C317 178.9(8)
N303 C320 C321 C322 1.9(19)
C320 C321 C322 C323 -1.6(19)
C321 C322 C323 C331 2.3(17)
C321 C322 C323 C324 -179.4(12)
C322 C323 C324 C325 177.6(12)
C331 C323 C324 C325 -4.1(16)
C323 C324 C325 C326 2.8(18)
C324 C325 C326 C327 -178.8(11)
C324 C325 C326 C330 -1.7(15)
C330 C326 C327 C328 3.3(15)
C325 C326 C327 C328 -179.7(10)
C326 C327 C328 C329 -2.8(15)
C327 C328 C329 N304 0.9(13)
C327 C328 C329 C332 -179.5(8)
C327 C326 C330 N304 -1.9(12)
C325 C326 C330 N304 -179.3(8)
C327 C326 C330 C331 179.4(9)
C325 C326 C330 C331 2.1(13)
C322 C323 C331 N303 -3.3(15)
C324 C323 C331 N303 178.3(9)
C322 C323 C331 C330 -177.2(10)
C324 C323 C331 C330 4.4(14)
N304 C330 C331 N303 3.3(11)
C326 C330 C331 N303 -177.9(8)
N304 C330 C331 C323 177.7(8)
C326 C330 C331 C323 -3.6(13)
N304 C329 C332 N305 -2.2(10)
C328 C329 C332 N305 178.1(8)
C338 C333 C334 C335 0.0(17)
N305 C333 C334 C335 179.2(11)
C333 C334 C335 C336 -2(2)
C334 C335 C336 C337 2.2(17)
C334 C335 C336 N309 -177.9(11)
C335 C336 C337 C338 -1.3(14)
N309 C336 C337 C338 178.8(8)
C334 C333 C338 C337 0.9(13)
N305 C333 C338 C337 -178.3(7)
C336 C337 C338 C333 -0.3(14)
N306 C340 C341 C342 0.1(6)
C340 C341 C342 C343 0.1(6)
C341 C342 C343 C344 -179.9(9)
C341 C342 C343 C351 -0.2(9)
C342 C343 C344 C345 179.9(11)
C351 C343 C344 C345 0.1(18)
C343 C344 C345 C346 0.00(10)
C344 C345 C346 C350 0.1(17)
C344 C345 C346 C347 180.00(6)
C350 C346 C347 C348 -0.2(16)
C345 C346 C347 C348 180.00(6)
C346 C347 C348 C349 0.1(16)
C347 C348 C349 N307 2.1(5)
C347 C348 C349 C352 167.2(7)
C347 C346 C350 N307 -1.9(5)
C345 C346 C350 N307 178.1(5)
C347 C346 C350 C351 180.00(6)
C345 C346 C350 C351 -0.1(15)
N307 C350 C351 N306 1.8(5)
C346 C350 C351 N306 -179.99(6)
N307 C350 C351 C343 -178.2(5)
C346 C350 C351 C343 0.2(15)
C342 C343 C351 N306 0.2(13)
C344 C343 C351 N306 179.99(6)
C342 C343 C351 C350 180.00(5)
C344 C343 C351 C350 -0.2(14)
N307 C349 C352 N308 -14.1(12)
C348 C349 C352 N308 179.3(6)
C358 C353 C354 C355 0.2(13)
N308 C353 C354 C355 -169.8(8)
C353 C354 C355 C356 3.0(14)
C354 C355 C356 C357 -6.2(14)
C354 C355 C356 N309 172.2(8)
C355 C356 C357 C358 6.4(13)
N309 C356 C357 C358 -172.1(8)
C356 C357 C358 C353 -3.4(14)
C354 C353 C358 C357 0.1(14)
N308 C353 C358 C357 170.0(8)
C301 C300 N300 C311 0.1(10)
C301 C300 N300 Co4 176.7(5)
C310 C311 N300 C300 177.5(6)
C303 C311 N300 C300 -0.6(9)
C310 C311 N300 Co4 0.3(6)
C303 C311 N300 Co4 -177.8(4)
C308 C309 N301 C310 0.4(8)
C312 C309 N301 C310 -179.6(5)
C308 C309 N301 Co4 -175.8(4)
C312 C309 N301 Co4 4.2(6)
C306 C310 N301 C309 -0.1(7)
C311 C310 N301 C309 -179.4(5)
C306 C310 N301 Co4 176.2(4)
C311 C310 N301 Co4 -3.1(6)
C309 C312 N302 C313 173.9(5)
C309 C312 N302 Co4 -3.8(6)
C318 C313 N302 C312 159.0(7)
C314 C313 N302 C312 -23.0(10)
C318 C313 N302 Co4 -23.7(9)
C314 C313 N302 Co4 154.3(6)
C321 C320 N303 C331 -2.7(16)
C321 C320 N303 Co3 175.1(9)
C323 C331 N303 C320 3.4(13)
C330 C331 N303 C320 177.5(8)
C323 C331 N303 Co3 -174.8(7)
C330 C331 N303 Co3 -0.7(9)
C328 C329 N304 C330 0.4(11)
C332 C329 N304 C330 -179.3(6)
C328 C329 N304 Co3 -176.0(6)
C332 C329 N304 Co3 4.3(9)
C331 C330 N304 C329 178.9(7)
C326 C330 N304 C329 0.1(11)
C331 C330 N304 Co3 -4.6(9)
C326 C330 N304 Co3 176.7(6)
C329 C332 N305 C333 178.9(6)
C329 C332 N305 Co3 -0.6(8)
C334 C333 N305 C332 -8.4(12)
C338 C333 N305 C332 170.8(7)
C334 C333 N305 Co3 171.1(8)
C338 C333 N305 Co3 -9.8(9)
C341 C340 N306 C351 0.1(10)
C341 C340 N306 Co5 172.5(2)
C350 C351 N306 C340 180.00(5)
C343 C351 N306 C340 -0.2(15)
C350 C351 N306 Co5 6.3(2)
C343 C351 N306 Co5 -173.7(2)
C348 C349 N307 C350 -3.9(10)
C352 C349 N307 C350 -170.5(7)
C348 C349 N307 Co5 -171.3(3)
C352 C349 N307 Co5 22.1(10)
C346 C350 N307 C349 3.9(10)
C351 C350 N307 C349 -177.9(6)
C346 C350 N307 Co5 171.1(3)
C351 C350 N307 Co5 -10.6(7)
C349 C352 N308 C353 175.1(7)
C349 C352 N308 Co5 0.9(11)
C358 C353 N308 C352 141.2(10)
C354 C353 N308 C352 -48.9(12)
C358 C353 N308 Co5 -45.2(11)
C354 C353 N308 Co5 124.6(7)
C355 C356 N309 C336 -118.8(9)
C357 C356 N309 C336 59.5(11)
C355 C356 N309 C316 51.1(12)
C357 C356 N309 C316 -130.6(8)
C337 C336 N309 C356 -146.4(9)
C335 C336 N309 C356 33.6(13)
C337 C336 N309 C316 43.9(13)
C335 C336 N309 C316 -136.0(10)
C315 C316 N309 C356 -146.4(9)
C317 C316 N309 C356 34.4(13)
C315 C316 N309 C336 23.0(13)
C317 C316 N309 C336 -156.2(9)
N400 C400 C401 C402 -0.6(13)
C400 C401 C402 C403 0.4(15)
C401 C402 C403 C411 -0.4(14)
C401 C402 C403 C404 179.0(10)
C402 C403 C404 C405 -178.1(11)
C411 C403 C404 C405 1.3(16)
C403 C404 C405 C406 -3.6(17)
C404 C405 C406 C410 3.3(15)
C404 C405 C406 C407 -179.7(10)
C410 C406 C407 C408 -2.6(13)
C405 C406 C407 C408 -179.6(9)
C406 C407 C408 C409 1.5(13)
C407 C408 C409 N401 -0.1(12)
C407 C408 C409 C412 175.8(8)
C407 C406 C410 N401 2.5(12)
C405 C406 C410 N401 179.8(8)
C407 C406 C410 C411 -178.2(8)
C405 C406 C410 C411 -0.9(12)
C402 C403 C411 N400 0.6(13)
C404 C403 C411 N400 -178.9(8)
C402 C403 C411 C410 -179.5(8)
C404 C403 C411 C410 1.1(12)
N401 C410 C411 N400 -1.9(10)
C406 C410 C411 N400 178.7(7)
N401 C410 C411 C403 178.1(7)
C406 C410 C411 C403 -1.2(11)
N401 C409 C412 N402 4.4(9)
C408 C409 C412 N402 -171.7(7)
C418 C413 C414 C415 5.1(8)
N402 C413 C414 C415 -173.4(5)
C413 C414 C415 C416 0.3(8)
C414 C415 C416 C417 -4.5(8)
C414 C415 C416 N409 172.4(5)
C415 C416 C417 C418 3.2(8)
N409 C416 C417 C418 -173.5(5)
C414 C413 C418 C417 -6.4(8)
N402 C413 C418 C417 172.2(5)
C416 C417 C418 C413 2.2(8)
N403 C420 C421 C422 -1.9(12)
C420 C421 C422 C423 0.2(12)
C421 C422 C423 C431 0.7(12)
C421 C422 C423 C424 -176.6(9)
C422 C423 C424 C425 179.7(10)
C431 C423 C424 C425 2.4(14)
C423 C424 C425 C426 -0.1(17)
C424 C425 C426 C427 179.9(11)
C424 C425 C426 C430 -1.7(15)
C430 C426 C427 C428 1.9(15)
C425 C426 C427 C428 -179.7(10)
C426 C427 C428 C429 -2.4(15)
C427 C428 C429 N404 1.0(13)
C427 C428 C429 C432 -178.6(8)
C427 C426 C430 N404 -0.1(13)
C425 C426 C430 N404 -178.7(8)
C427 C426 C430 C431 179.8(8)
C425 C426 C430 C431 1.3(13)
C422 C423 C431 N403 0.0(11)
C424 C423 C431 N403 177.5(7)
C422 C423 C431 C430 179.7(7)
C424 C423 C431 C430 -2.8(11)
N404 C430 C431 N403 0.7(9)
C426 C430 C431 N403 -179.3(7)
N404 C430 C431 C423 -179.0(7)
C426 C430 C431 C423 1.0(11)
N404 C429 C432 N405 4.7(9)
C428 C429 C432 N405 -175.7(7)
C438 C433 C434 C435 2.5(8)
N405 C433 C434 C435 -173.3(5)
C433 C434 C435 C436 3.0(8)
C434 C435 C436 C437 -6.4(8)
C434 C435 C436 N409 171.6(5)
C435 C436 C437 C438 4.4(8)
N409 C436 C437 C438 -173.5(5)
C434 C433 C438 C437 -4.4(8)
N405 C433 C438 C437 171.6(5)
C436 C437 C438 C433 1.0(8)
N406 C440 C441 C442 0.8(14)
C440 C441 C442 C443 -0.7(15)
C441 C442 C443 C451 0.3(14)
C441 C442 C443 C444 -178.3(10)
C451 C443 C444 C445 0.8(16)
C442 C443 C444 C445 179.4(11)
C443 C444 C445 C446 -2.6(17)
C444 C445 C446 C450 2.8(15)
C444 C445 C446 C447 -179.0(11)
C450 C446 C447 C448 -1.3(14)
C445 C446 C447 C448 -179.5(9)
C446 C447 C448 C449 0.0(14)
C447 C448 C449 N407 2.4(12)
C447 C448 C449 C452 179.9(8)
C447 C446 C450 N407 0.3(12)
C445 C446 C450 N407 178.7(8)
C447 C446 C450 C451 -179.8(8)
C445 C446 C450 C451 -1.5(13)
C442 C443 C451 N406 0.2(13)
C444 C443 C451 N406 178.8(8)
C442 C443 C451 C450 -178.1(8)
C444 C443 C451 C450 0.6(13)
N407 C450 C451 N406 1.3(10)
C446 C450 C451 N406 -178.6(7)
N407 C450 C451 C443 179.7(7)
C446 C450 C451 C443 -0.2(12)
N407 C449 C452 N408 3.1(9)
C448 C449 C452 N408 -174.5(7)
C458 C453 C454 C455 -5.2(8)
N408 C453 C454 C455 172.5(5)
C453 C454 C455 C456 2.1(8)
C454 C455 C456 C457 3.5(8)
C454 C455 C456 N409 -175.1(5)
C455 C456 C457 C458 -6.0(8)
N409 C456 C457 C458 172.6(5)
C456 C457 C458 C453 2.9(8)
C454 C453 C458 C457 2.7(8)
N408 C453 C458 C457 -174.9(5)
C401 C400 N400 C411 0.7(11)
C401 C400 N400 Co4 177.6(6)
C403 C411 N400 C400 -0.7(11)
C410 C411 N400 C400 179.3(7)
C403 C411 N400 Co4 -178.1(7)
C410 C411 N400 Co4 1.9(8)
C408 C409 N401 C410 -0.1(10)
C412 C409 N401 C410 -176.5(6)
C408 C409 N401 Co4 178.5(5)
C412 C409 N401 Co4 2.0(8)
C406 C410 N401 C409 -1.2(10)
C411 C410 N401 C409 179.5(6)
C406 C410 N401 Co4 -179.8(6)
C411 C410 N401 Co4 0.9(8)
C409 C412 N402 C413 177.0(5)
C409 C412 N402 Co4 -8.0(7)
C418 C413 N402 C412 -130.6(6)
C414 C413 N402 C412 48.0(7)
C418 C413 N402 Co4 55.2(6)
C414 C413 N402 Co4 -126.2(5)
C421 C420 N403 C431 2.5(10)
C421 C420 N403 Co6 178.7(5)
C423 C431 N403 C420 -1.6(10)
C430 C431 N403 C420 178.7(6)
C423 C431 N403 Co6 -178.5(6)
C430 C431 N403 Co6 1.8(7)
C428 C429 N404 C430 0.7(11)
C432 C429 N404 C430 -179.6(6)
C428 C429 N404 Co6 -177.2(6)
C432 C429 N404 Co6 2.5(8)
C426 C430 N404 C429 -1.2(11)
C431 C430 N404 C429 178.9(6)
C426 C430 N404 Co6 176.8(6)
C431 C430 N404 Co6 -3.2(8)
C429 C432 N405 C433 178.2(5)
C429 C432 N405 Co6 -8.7(7)
C434 C433 N405 C432 40.9(8)
C438 C433 N405 C432 -135.1(6)
C434 C433 N405 Co6 -131.0(5)
C438 C433 N405 Co6 53.0(7)
C441 C440 N406 C451 -0.4(11)
C441 C440 N406 Co1 176.4(6)
C443 C451 N406 C440 -0.1(11)
C450 C451 N406 C440 178.2(7)
C443 C451 N406 Co1 -177.5(6)
C450 C451 N406 Co1 0.8(8)
C448 C449 N407 C450 -3.5(10)
C452 C449 N407 C450 178.7(6)
C448 C449 N407 Co1 -178.1(5)
C452 C449 N407 Co1 4.1(8)
C446 C450 N407 C449 2.1(11)
C451 C450 N407 C449 -177.8(6)
C446 C450 N407 Co1 176.8(6)
C451 C450 N407 Co1 -3.1(8)
C449 C452 N408 C453 178.8(5)
C449 C452 N408 Co1 -8.0(7)
C454 C453 N408 C452 -134.8(6)
C458 C453 N408 C452 42.8(8)
C454 C453 N408 Co1 53.2(7)
C458 C453 N408 Co1 -129.1(5)
C455 C456 N409 C436 -25.9(7)
C457 C456 N409 C436 155.5(5)
C455 C456 N409 C416 121.7(5)
C457 C456 N409 C416 -56.8(7)
C437 C436 N409 C456 120.7(5)
C435 C436 N409 C456 -57.2(7)
C437 C436 N409 C416 -27.2(7)
C435 C436 N409 C416 154.9(5)
C417 C416 N409 C456 -24.3(7)
C415 C416 N409 C456 159.0(5)
C417 C416 N409 C436 123.5(5)
C415 C416 N409 C436 -53.3(7)
O52 S51 C51 F51 -56.7(8)
O51 S51 C51 F51 62.4(8)
O53 S51 C51 F51 -175.5(7)
O52 S51 C51 F52 63.8(9)
O51 S51 C51 F52 -177.1(8)
O53 S51 C51 F52 -55.0(9)
O52 S51 C51 F53 -178.0(8)
O51 S51 C51 F53 -58.9(9)
O53 S51 C51 F53 63.2(10)
O55A S52 C52 F56A 174.8(8)
O56A S52 C52 F56A 52.0(11)
O54A S52 C52 F56A -64.8(9)
O55A S52 C52 F55A 55.7(9)
O56A S52 C52 F55A -67.2(10)
O54A S52 C52 F55A 176.1(7)
O55A S52 C52 F54A -61.4(8)
O56A S52 C52 F54A 175.8(8)
O54A S52 C52 F54A 59.0(7)
O55 S52 C52 F54 83(4)
O54 S52 C52 F54 -142(4)
O56 S52 C52 F54 -29(4)
O55 S52 C52 F55 -150(4)
O54 S52 C52 F55 -15(4)
O56 S52 C52 F55 98(3)
O55 S52 C52 F56 -37(4)
O54 S52 C52 F56 98(4)
O56 S52 C52 F56 -149(4)
C903 O900 C900 C902 -105(4)
C903 O900 C900 C901 142(3)
C900 O900 C903 C904 -65(5)
C900 O900 C903 C905 150(3)

loop_
_platon_squeeze_void_nr
_platon_squeeze_void_average_x
_platon_squeeze_void_average_y
_platon_squeeze_void_average_z
_platon_squeeze_void_volume
_platon_squeeze_void_count_electrons
_platon_squeeze_void_content
1 -0.456 0.536 0.000 4069 1033 ' '
2 0.000 1.000 0.500 346 102 ' '
3 0.463 0.880 0.750 7 0 ' '
4 0.537 0.120 0.250 7 0 ' '
